data_7101297
loop_
_publ_author_name
'M\"uller, Achim'
'Todea, Ana Maria'
'B\"ogge, Hartmut'
'van Slageren, Joris'
'Dressel, Martin'
'Stammler, Anja'
'Rusu, Mariana'

_publ_section_title
;
 Formation of a "less stable" polyanion directed and protected by electrophilic
 internal surface functionalities of a capsule in growth:
 [{Mo6O19}2-- {MoVI72FeIII30O252(ac)20(H2O)92}]4--
;
_journal_coden_ASTM CHCOFS
_journal_issue 29
_journal_name_full
;
 Chemical Communications (Cambridge, United Kingdom)
;
_journal_page_first 3066
_journal_page_last 3068
_journal_paper_doi 10.1039/b604977j
_journal_year 2006
_chemical_formula_moiety 'Na4 [Mo72 Fe30 O252 (CH3COO)20 (H2O)92 (Mo6O19)].120 H2O'
_chemical_formula_sum 'C40 H484 Fe30 Mo78 Na4 O523'
_chemical_formula_weight 18587.05
_space_group_IT_number 148
_symmetry_cell_setting rhombohedral
_symmetry_space_group_name_Hall '-R 3'
_symmetry_space_group_name_H-M 'R -3 :H'
_atom_sites_solution_hydrogens geom
_atom_sites_solution_primary direct
_atom_sites_solution_secondary difmap
_audit_creation_method SHELXL-97
_cell_angle_alpha 90.00
_cell_angle_beta 90.00
_cell_angle_gamma 120.00
_cell_formula_units_Z 12
_cell_length_a 54.6070(17)
_cell_length_b 54.6070(17)
_cell_length_c 60.034(3)
_cell_measurement_reflns_used 7416
_cell_measurement_temperature 188(2)
_cell_measurement_theta_max 25.38
_cell_measurement_theta_min 2.18
_cell_volume 155033(10)
_computing_cell_refinement 'SAINT (Bruker AXS, 2001)'
_computing_data_collection 'SMART (Bruker AXS, 2001)'
_computing_data_reduction 'SAINT (Bruker AXS, 2001)'
_computing_molecular_graphics 'DIAMOND 2.1 (Crystal Impact, 2001)'
_computing_publication_material 'SHELXL-97 (Sheldrick, 1997)'
_computing_structure_refinement 'SHELXL-97 (Sheldrick, 1997)'
_computing_structure_solution 'SHELXS-97 (Sheldrick, 1997)'
_diffrn_ambient_temperature 188(2)
_diffrn_measured_fraction_theta_full 0.970
_diffrn_measured_fraction_theta_max 0.970
_diffrn_measurement_device_type 'Bruker AXS SMART 1K'
_diffrn_measurement_method omega-scan
_diffrn_radiation_monochromator graphite
_diffrn_radiation_source 'fine-focus sealed tube'
_diffrn_radiation_type MoK\a
_diffrn_radiation_wavelength 0.71073
_diffrn_reflns_av_R_equivalents 0.0795
_diffrn_reflns_av_sigmaI/netI 0.0852
_diffrn_reflns_limit_h_max 58
_diffrn_reflns_limit_h_min -57
_diffrn_reflns_limit_k_max 58
_diffrn_reflns_limit_k_min -58
_diffrn_reflns_limit_l_max 57
_diffrn_reflns_limit_l_min -64
_diffrn_reflns_number 173057
_diffrn_reflns_theta_full 22.49
_diffrn_reflns_theta_max 22.49
_diffrn_reflns_theta_min 1.59
_diffrn_standards_decay_% 0
_diffrn_standards_interval_count 0
_diffrn_standards_interval_time 0
_diffrn_standards_number 0
_exptl_absorpt_coefficient_mu 2.763
_exptl_absorpt_correction_T_max 0.6080
_exptl_absorpt_correction_T_min 0.5451
_exptl_absorpt_correction_type multi-scan
_exptl_absorpt_process_details 'SADABS 2.10 (Bruker AXS, 2003)'
_exptl_crystal_colour yellow
_exptl_crystal_density_diffrn 2.389
_exptl_crystal_density_method 'not measured'
_exptl_crystal_description rhombic
_exptl_crystal_F_000 108096
_exptl_crystal_size_max 0.25
_exptl_crystal_size_mid 0.25
_exptl_crystal_size_min 0.20
_refine_diff_density_max 1.291
_refine_diff_density_min -0.851
_refine_diff_density_rms 0.202
_refine_ls_extinction_method none
_refine_ls_goodness_of_fit_ref 1.174
_refine_ls_hydrogen_treatment undef
_refine_ls_matrix_type full
_refine_ls_number_parameters 3799
_refine_ls_number_reflns 43683
_refine_ls_number_restraints 0
_refine_ls_restrained_S_all 1.174
_refine_ls_R_factor_all 0.1851
_refine_ls_R_factor_gt 0.0975
_refine_ls_shift/su_max 0.203
_refine_ls_shift/su_mean 0.002
_refine_ls_structure_factor_coef Fsqd
_refine_ls_weighting_details 'calc w=1/[\s^2^(Fo^2^)+(0.1193P)^2^+13508.1055P] where P=(Fo^2^+2Fc^2^)/3'
_refine_ls_weighting_scheme calc
_refine_ls_wR_factor_gt 0.2387
_refine_ls_wR_factor_ref 0.3491
_reflns_number_gt 23116
_reflns_number_total 43683
_reflns_threshold_expression >2sigma(I)
_cod_data_source_file b604977j.txt
_cod_original_sg_symbol_H-M R-3
_cod_database_code 7101297

loop_
_symmetry_equiv_pos_as_xyz
'x, y, z'
'-y, x-y, z'
'-x+y, -x, z'
'x+2/3, y+1/3, z+1/3'
'-y+2/3, x-y+1/3, z+1/3'
'-x+y+2/3, -x+1/3, z+1/3'
'x+1/3, y+2/3, z+2/3'
'-y+1/3, x-y+2/3, z+2/3'
'-x+y+1/3, -x+2/3, z+2/3'
'-x, -y, -z'
'y, -x+y, -z'
'x-y, x, -z'
'-x+2/3, -y+1/3, -z+1/3'
'y+2/3, -x+y+1/3, -z+1/3'
'x-y+2/3, x+1/3, -z+1/3'
'-x+1/3, -y+2/3, -z+2/3'
'y+1/3, -x+y+2/3, -z+2/3'
'x-y+1/3, x+2/3, -z+2/3'

loop_
_atom_site_label
_atom_site_type_symbol
_atom_site_fract_x
_atom_site_fract_y
_atom_site_fract_z
_atom_site_U_iso_or_equiv
_atom_site_adp_type
_atom_site_occupancy
_atom_site_symmetry_multiplicity
_atom_site_calc_flag
_atom_site_refinement_flags
M1A Mo 0.98153(11) 0.31470(10) 0.26996(7) 0.0611(17) Uani 0.745(15) 1 d P
M1B Mo 0.9694(4) 0.3030(4) 0.2616(3) 0.070(5) Uiso 0.255(15) 1 d P
M2A Mo 1.02833(12) 0.30609(11) 0.24168(6) 0.0713(15) Uani 0.952(15) 1 d P
M2B Mo 1.0145(13) 0.2937(12) 0.2347(9) 0.025(19) Uiso 0.048(15) 1 d P
M3A Mo 0.9865(3) 0.2634(3) 0.29284(14) 0.070(3) Uani 0.75(4) 1 d P
M3B Mo 0.9766(6) 0.2533(6) 0.2870(4) 0.062(5) Uiso 0.25(4) 1 d P
M4A Mo 0.92405(17) 0.27792(17) 0.30210(13) 0.0616(19) Uani 0.50 1 d P
M4B Mo 0.93354(18) 0.28764(18) 0.30932(13) 0.065(2) Uani 0.50 1 d P
M5A Mo 0.94398(12) 0.34657(12) 0.26933(7) 0.0606(18) Uani 0.81(2) 1 d P
M5B Mo 0.9323(6) 0.3353(7) 0.2620(5) 0.083(8) Uiso 0.19(2) 1 d P
M6A Mo 1.0026(3) 0.3592(2) 0.22781(16) 0.077(3) Uani 0.50 1 d P
M6B Mo 0.9936(2) 0.3488(2) 0.22147(16) 0.074(3) Uani 0.50 1 d P
M7A Mo 0.83384(7) 0.10549(7) 0.32632(8) 0.0584(15) Uani 0.765(14) 1 d P
M7B Mo 0.8348(2) 0.1102(3) 0.3132(4) 0.064(5) Uiso 0.235(14) 1 d P
M8A Mo 0.90180(17) 0.1446(2) 0.3260(5) 0.067(4) Uani 0.47(5) 1 d P
M8B Mo 0.90388(15) 0.1484(2) 0.3137(5) 0.059(4) Uani 0.53(5) 1 d P
M9A Mo 0.86030(7) 0.06721(8) 0.30738(10) 0.0611(17) Uani 0.91(3) 1 d P
M9B Mo 0.8586(10) 0.0707(11) 0.2973(18) 0.091(18) Uiso 0.09(3) 1 d P
M10A Mo 0.7812(2) 0.0485(2) 0.30149(9) 0.0472(17) Uani 0.50 1 d P
M10B Mo 0.7812(3) 0.0446(3) 0.3108(2) 0.117(4) Uani 0.50 1 d P
M11 Mo 0.77581(5) 0.10762(5) 0.33355(3) 0.0576(6) Uani 1 1 d .
M12A Mo 0.85175(14) 0.1699(2) 0.3405(5) 0.064(4) Uani 0.74(6) 1 d P
M12B Mo 0.8499(3) 0.1747(6) 0.3301(10) 0.055(8) Uani 0.26(6) 1 d P
M13A Mo 0.75941(12) 0.24884(14) 0.28471(16) 0.055(3) Uani 0.63(2) 1 d P
M13B Mo 0.7653(2) 0.2415(2) 0.2737(3) 0.055(5) Uani 0.37(2) 1 d P
M14A Mo 0.80883(5) 0.25015(5) 0.31657(4) 0.0594(10) Uani 0.992(9) 1 d P
M15A Mo 0.73352(8) 0.18790(8) 0.30992(6) 0.0579(9) Uani 0.80 1 d P
M15B Mo 0.7372(5) 0.1820(5) 0.3032(3) 0.082(7) Uiso 0.20 1 d P
M16A Mo 0.6962(3) 0.2081(3) 0.2649(4) 0.067(5) Uani 0.64(6) 1 d P
M16B Mo 0.7009(3) 0.2013(4) 0.2566(4) 0.049(5) Uani 0.36(6) 1 d P
M17A Mo 0.74805(8) 0.28274(7) 0.24466(7) 0.0673(16) Uani 0.920(16) 1 d P
M17B Mo 0.7566(9) 0.2783(8) 0.2350(9) 0.063(15) Uiso 0.080(16) 1 d P
M18A Mo 0.8178(4) 0.3097(3) 0.2770(2) 0.058(2) Uani 0.50 1 d P
M18B Mo 0.8211(3) 0.3043(3) 0.2713(2) 0.083(4) Uani 0.50 1 d P
M19A Mo 0.87747(18) 0.3688(6) 0.14285(9) 0.069(4) Uani 0.73(6) 1 d P
M19B Mo 0.8725(6) 0.3522(15) 0.1442(2) 0.070(10) Uani 0.27(6) 1 d P
M20A Mo 0.8838(3) 0.3753(12) 0.1966(2) 0.081(7) Uani 0.63(9) 1 d P
M20B Mo 0.8808(3) 0.3614(11) 0.1990(3) 0.057(7) Uani 0.37(9) 1 d P
M21 Mo 0.81512(6) 0.35033(6) 0.16424(4) 0.0705(7) Uani 1 1 d .
M22A Mo 0.8322(4) 0.3483(14) 0.1015(3) 0.083(10) Uani 0.42(7) 1 d P
M22B Mo 0.8279(3) 0.3331(7) 0.10411(15) 0.061(5) Uani 0.58(7) 1 d P
M23A Mo 0.91025(7) 0.36963(18) 0.09695(5) 0.0693(18) Uani 0.93(3) 1 d P
M23B Mo 0.9091(12) 0.357(3) 0.0989(10) 0.08(2) Uiso 0.07(3) 1 d P
M24A Mo 0.94226(10) 0.3856(2) 0.15590(5) 0.077(2) Uani 0.88(2) 1 d P
M24B Mo 0.9374(6) 0.3698(11) 0.1558(4) 0.053(9) Uiso 0.12(2) 1 d P
M25A Mo 0.6411(6) 0.0324(5) 0.23648(13) 0.061(4) Uani 0.63(6) 1 d P
M25B Mo 0.6564(11) 0.0441(9) 0.2324(4) 0.066(9) Uani 0.37(6) 1 d P
M26A Mo 0.6640(5) 0.0654(3) 0.2848(2) 0.065(4) Uani 0.62(4) 1 d P
M26B Mo 0.6795(6) 0.0746(3) 0.2785(2) 0.054(5) Uani 0.38(4) 1 d P
M27 Mo 0.67361(6) 0.00347(5) 0.26245(4) 0.0681(7) Uani 1 1 d .
M28A Mo 0.64274(9) -0.01403(8) 0.20331(5) 0.0763(9) Uani 0.90 1 d P
M28B Mo 0.6572(6) -0.0039(5) 0.1986(4) 0.046(7) Uiso 0.10 1 d P
M29A Mo 0.61213(16) 0.0350(2) 0.18911(15) 0.067(2) Uani 0.50 1 d P
M29B Mo 0.62579(19) 0.0426(2) 0.18508(14) 0.075(2) Uani 0.50 1 d P
M30A Mo 0.62907(16) 0.08514(15) 0.23829(6) 0.0659(19) Uani 0.88(2) 1 d P
M30B Mo 0.6428(8) 0.0979(7) 0.2330(5) 0.045(9) Uiso 0.12(2) 1 d P
M31A Mo 0.6692(3) 0.19613(12) 0.12234(15) 0.066(4) Uani 0.64(4) 1 d P
M31B Mo 0.6827(7) 0.1941(2) 0.1278(3) 0.068(7) Uani 0.36(4) 1 d P
M32A Mo 0.6969(5) 0.25347(15) 0.15343(13) 0.095(6) Uani 0.73(5) 1 d P
M32B Mo 0.7103(5) 0.2513(3) 0.15561(18) 0.045(6) Uani 0.27(5) 1 d P
M33A Mo 0.64518(12) 0.17847(8) 0.17353(6) 0.0616(17) Uani 0.87(2) 1 d P
M33B Mo 0.6548(9) 0.1746(5) 0.1786(6) 0.063(9) Uiso 0.13(2) 1 d P
M34A Mo 0.6332(4) 0.12658(9) 0.12594(8) 0.097(3) Uani 0.92(4) 1 d P
M34B Mo 0.6450(12) 0.1269(9) 0.1283(8) 0.044(17) Uiso 0.08(4) 1 d P
M35A Mo 0.67259(11) 0.17032(8) 0.07423(5) 0.0713(16) Uani 0.928(17) 1 d P
M35B Mo 0.6841(11) 0.1658(7) 0.0785(6) 0.048(15) Uiso 0.072(17) 1 d P
M36 Mo 0.71386(6) 0.24870(6) 0.09130(4) 0.0741(7) Uani 1 1 d .
M37A Mo 0.4577(6) 0.2586(4) -0.1340(2) 0.096(5) Uani 0.57(9) 1 d P
M37B Mo 0.4729(19) 0.2626(5) -0.1368(3) 0.128(18) Uani 0.43(9) 1 d P
M38A Mo 0.4917(6) 0.3284(4) -0.12046(13) 0.079(6) Uani 0.45(6) 1 d P
M38B Mo 0.4745(10) 0.3209(4) -0.1186(2) 0.136(8) Uani 0.55(6) 1 d P
M39A Mo 0.45872(7) 0.29395(10) -0.17864(4) 0.116(2) Uani 0.996(12) 1 d P
M40 Mo 0.44624(8) 0.21821(11) -0.17841(5) 0.1205(14) Uani 1 1 d .
M41A Mo 0.47004(15) 0.20658(19) -0.12016(12) 0.098(2) Uani 0.60 1 d P
M41B Mo 0.4536(3) 0.1967(4) -0.1178(2) 0.130(5) Uani 0.40 1 d P
M42 Mo 0.47419(6) 0.26400(8) -0.08125(4) 0.0994(11) Uani 1 1 d .
M43A Mo 0.58587(14) 0.2053(3) -0.0305(2) 0.078(3) Uani 0.68(3) 1 d P
M43B Mo 0.5918(3) 0.2176(5) -0.0409(4) 0.068(6) Uani 0.32(3) 1 d P
M44A Mo 0.62025(7) 0.25994(8) 0.00235(5) 0.0730(9) Uani 0.90 1 d P
M44B Mo 0.6265(7) 0.2711(7) -0.0064(5) 0.065(9) Uiso 0.10 1 d P
M45A Mo 0.5455(2) 0.2337(3) -0.0210(3) 0.078(4) Uani 0.66(4) 1 d P
M45B Mo 0.5524(3) 0.2436(5) -0.0316(5) 0.073(6) Uani 0.34(4) 1 d P
M46A Mo 0.52803(10) 0.17131(14) -0.06059(10) 0.0924(18) Uani 0.88(2) 1 d P
M46B Mo 0.5340(8) 0.1807(8) -0.0698(9) 0.075(13) Uiso 0.12(2) 1 d P
M47A Mo 0.59033(11) 0.15823(10) -0.06040(6) 0.092(2) Uani 0.893(18) 1 d P
M47B Mo 0.5994(12) 0.1706(14) -0.0705(13) 0.14(2) Uiso 0.107(18) 1 d P
M48A Mo 0.64717(19) 0.21367(18) -0.02139(11) 0.076(2) Uani 0.50 1 d P
M48B Mo 0.6546(2) 0.22203(19) -0.03106(12) 0.078(2) Uani 0.50 1 d P
Fe1 Fe 1.01972(9) 0.23788(10) 0.25450(6) 0.0718(11) Uani 1 1 d .
Fe2 Fe 1.03603(9) 0.33525(10) 0.18671(6) 0.0777(12) Uani 1 1 d .
Fe3 Fe 0.92310(8) 0.21857(9) 0.32426(6) 0.0639(10) Uani 1 1 d .
Fe4 Fe 0.87781(8) 0.30456(8) 0.29899(6) 0.0608(10) Uani 1 1 d .
Fe5 Fe 0.94760(10) 0.37560(9) 0.21458(6) 0.0728(12) Uani 1 1 d .
Fe6 Fe 0.79101(8) 0.17999(8) 0.33191(6) 0.0610(10) Uani 1 1 d .
Fe7 Fe 0.81520(9) 0.33693(9) 0.22314(6) 0.0677(11) Uani 1 1 d .
Fe8 Fe 0.97322(9) 0.36667(9) 0.11060(6) 0.0716(11) Uani 1 1 d .
Fe9 Fe 0.71814(9) 0.04974(8) 0.30480(6) 0.0638(10) Uani 1 1 d .
Fe10 Fe 0.67367(8) 0.13554(9) 0.27954(6) 0.0637(10) Uani 1 1 d .
Fe11 Fe 0.68917(9) 0.23402(9) 0.21134(6) 0.0655(10) Uani 1 1 d .
Fe12 Fe 0.76044(10) 0.30657(9) 0.12525(6) 0.0748(12) Uani 1 1 d .
Fe13 Fe 0.86011(10) 0.32623(9) 0.05599(6) 0.0695(11) Uani 1 1 d .
Fe14 Fe 0.61968(8) 0.10381(9) 0.18225(6) 0.0661(11) Uani 1 1 d .
Fe15 Fe 0.73454(9) 0.22121(10) 0.04477(6) 0.0695(11) Uani 1 1 d .
Fe16 Fe 0.49663(12) 0.36794(15) -0.16682(7) 0.110(2) Uani 1 1 d .
Fe17 Fe 0.51359(12) 0.33698(14) -0.06587(7) 0.1000(17) Uani 1 1 d .
Fe18 Fe 0.46705(10) 0.26096(14) -0.22810(7) 0.1056(19) Uani 1 1 d .
Fe19 Fe 0.49348(9) 0.21205(12) -0.06548(6) 0.0920(16) Uani 1 1 d .
Fe20 Fe 0.58964(9) 0.30505(10) -0.00209(6) 0.0713(11) Uani 1 1 d .
O1 O 0.9460(4) 0.3130(4) 0.2819(3) 0.068(5) Uani 1 1 d .
O2 O 0.9468(3) 0.2800(4) 0.2457(3) 0.061(5) Uani 1 1 d .
O3 O 0.9972(4) 0.2890(4) 0.2659(3) 0.075(5) Uani 1 1 d .
O4 O 1.0049(4) 0.3382(4) 0.2865(3) 0.074(5) Uani 1 1 d .
O5 O 0.9721(4) 0.3396(4) 0.2517(3) 0.077(5) Uani 1 1 d .
O6 O 0.9629(4) 0.2823(4) 0.2915(3) 0.068(5) Uani 1 1 d .
O7 O 1.0037(4) 0.3244(4) 0.2411(3) 0.080(6) Uani 1 1 d .
O8 O 1.0332(5) 0.2765(5) 0.2442(3) 0.098(7) Uani 1 1 d .
O9 O 1.0413(5) 0.3197(5) 0.2151(3) 0.092(6) Uani 1 1 d .
O10 O 1.0540(4) 0.3301(5) 0.2587(3) 0.095(7) Uani 1 1 d .
O11 O 0.9889(5) 0.2735(5) 0.2211(4) 0.116(8) Uani 1 1 d .
O12 O 0.9496(5) 0.2336(4) 0.2675(3) 0.104(7) Uani 1 1 d .
O13 O 1.0115(4) 0.2864(5) 0.3105(4) 0.101(7) Uani 1 1 d .
O14 O 1.0030(4) 0.2461(4) 0.2803(3) 0.079(6) Uani 1 1 d .
O15 O 0.9616(4) 0.2376(4) 0.3118(3) 0.084(6) Uani 1 1 d .
O16 O 0.9225(4) 0.2548(4) 0.3226(3) 0.079(6) Uani 1 1 d .
O17 O 0.9029(4) 0.2911(4) 0.3114(3) 0.074(5) Uani 1 1 d .
O18 O 0.9564(4) 0.3111(4) 0.3281(3) 0.084(6) Uani 1 1 d .
O19 O 0.9053(4) 0.2551(5) 0.2806(3) 0.092(6) Uani 1 1 d .
O20 O 0.9106(4) 0.3338(4) 0.2833(3) 0.073(5) Uani 1 1 d .
O21 O 0.9417(4) 0.3661(4) 0.2462(3) 0.092(6) Uani 1 1 d .
O22 O 0.9663(5) 0.3714(4) 0.2865(3) 0.092(6) Uani 1 1 d .
O23 O 0.9121(4) 0.3078(5) 0.2448(3) 0.095(7) Uani 1 1 d .
O24 O 1.0215(4) 0.3560(5) 0.2038(3) 0.087(6) Uani 1 1 d .
O25 O 0.9826(5) 0.3731(5) 0.2161(3) 0.092(7) Uani 1 1 d .
O26 O 1.0270(5) 0.3844(5) 0.2427(4) 0.113(8) Uani 1 1 d .
O27 O 0.9645(6) 0.3175(6) 0.2084(4) 0.122(9) Uani 1 1 d .
O28 O 0.8694(4) 0.1077(4) 0.3144(3) 0.072(5) Uani 1 1 d .
O29 O 0.8338(4) 0.1193(4) 0.2892(3) 0.064(5) Uani 1 1 d .
O30 O 0.8189(4) 0.1322(4) 0.3298(3) 0.065(5) Uani 1 1 d .
O31 O 0.7927(4) 0.0845(4) 0.3205(3) 0.068(5) Uani 1 1 d .
O32 O 0.8234(4) 0.0689(4) 0.3109(3) 0.065(5) Uani 1 1 d .
O33 O 0.8341(4) 0.0959(4) 0.3520(3) 0.064(5) Uani 1 1 d .
O34 O 0.8662(4) 0.1455(4) 0.3281(3) 0.074(5) Uani 1 1 d .
O35 O 0.9233(4) 0.1827(4) 0.3259(3) 0.074(5) Uani 1 1 d .
O36 O 0.9264(4) 0.1360(4) 0.3099(3) 0.083(6) Uani 1 1 d .
O37 O 0.9043(4) 0.1342(4) 0.3514(3) 0.081(6) Uani 1 1 d .
O38 O 0.8965(4) 0.1557(4) 0.2877(3) 0.085(6) Uani 1 1 d .
O39 O 0.8410(4) 0.0346(4) 0.2941(3) 0.078(5) Uani 1 1 d .
O40 O 0.8945(4) 0.0800(4) 0.2968(3) 0.074(5) Uani 1 1 d .
O41 O 0.8618(4) 0.0577(4) 0.3340(3) 0.075(5) Uani 1 1 d .
O42 O 0.8556(5) 0.0850(5) 0.2721(3) 0.098(7) Uani 1 1 d .
O43 O 0.7455(4) 0.0358(4) 0.3082(3) 0.073(5) Uani 1 1 d .
O44 O 0.7863(5) 0.0636(5) 0.2771(3) 0.093(6) Uani 1 1 d .
O45 O 0.7795(5) 0.0312(5) 0.3402(3) 0.090(7) Uani 1 1 d .
O46 O 0.7827(4) 0.0171(4) 0.2966(3) 0.074(5) Uani 1 1 d .
O47 O 0.7742(4) 0.1390(4) 0.3346(3) 0.074(5) Uani 1 1 d .
O48 O 0.7420(4) 0.0826(4) 0.3236(3) 0.076(5) Uani 1 1 d .
O49 O 0.7819(5) 0.1206(4) 0.2939(3) 0.085(6) Uani 1 1 d .
O50 O 0.7745(4) 0.0984(4) 0.3605(3) 0.084(6) Uani 1 1 d .
O51 O 0.8852(4) 0.2006(4) 0.3383(3) 0.085(6) Uani 1 1 d .
O52 O 0.8285(4) 0.1848(4) 0.3399(3) 0.072(5) Uani 1 1 d .
O53 O 0.8524(5) 0.1783(5) 0.3011(4) 0.108(8) Uani 1 1 d .
O54 O 0.8509(4) 0.1621(4) 0.3680(3) 0.087(6) Uani 1 1 d .
O55 O 0.7328(4) 0.2444(4) 0.2593(3) 0.068(5) Uani 1 1 d .
O56 O 0.7702(3) 0.2236(4) 0.3024(3) 0.065(5) Uani 1 1 d .
O57 O 0.7796(4) 0.2821(4) 0.2632(3) 0.073(5) Uani 1 1 d .
O58 O 0.7269(4) 0.2086(4) 0.2845(3) 0.064(5) Uani 1 1 d .
O59 O 0.7497(4) 0.2622(4) 0.3038(3) 0.068(5) Uani 1 1 d .
O60 O 0.7751(3) 0.2291(4) 0.2560(3) 0.065(5) Uani 1 1 d .
O61 O 0.8022(4) 0.2697(4) 0.2898(3) 0.073(5) Uani 1 1 d .
O62 O 0.8450(4) 0.2752(4) 0.3155(3) 0.072(5) Uani 1 1 d .
O63 O 0.8066(4) 0.2207(4) 0.3303(3) 0.079(6) Uani 1 1 d .
O64 O 0.7969(4) 0.2635(4) 0.3365(3) 0.075(5) Uani 1 1 d .
O65 O 0.8221(5) 0.2320(5) 0.2855(4) 0.100(7) Uani 1 1 d .
O66 O 0.7537(4) 0.1746(4) 0.3236(3) 0.072(5) Uani 1 1 d .
O67 O 0.7021(4) 0.1570(5) 0.3020(3) 0.087(6) Uani 1 1 d .
O68 O 0.7234(4) 0.2010(4) 0.3308(3) 0.085(6) Uani 1 1 d .
O69 O 0.7494(5) 0.1732(4) 0.2772(3) 0.090(6) Uani 1 1 d .
O70 O 0.6748(4) 0.1702(4) 0.2695(3) 0.076(5) Uani 1 1 d .
O71 O 0.6815(4) 0.2136(4) 0.2402(3) 0.078(5) Uani 1 1 d .
O72 O 0.7179(5) 0.1924(5) 0.2399(3) 0.088(6) Uani 1 1 d .
O73 O 0.6828(5) 0.2205(5) 0.2855(3) 0.101(7) Uani 1 1 d .
O74 O 0.7745(4) 0.3129(4) 0.2301(3) 0.074(5) Uani 1 1 d .
O75 O 0.7190(4) 0.2682(4) 0.2261(3) 0.080(6) Uani 1 1 d .
O76 O 0.7372(5) 0.2979(5) 0.2642(4) 0.101(7) Uani 1 1 d .
O77 O 0.7633(5) 0.2577(6) 0.2204(4) 0.120(8) Uani 1 1 d .
O78 O 0.8530(4) 0.3167(4) 0.2851(3) 0.070(5) Uani 1 1 d .
O79 O 0.8248(5) 0.3326(4) 0.2534(3) 0.088(6) Uani 1 1 d .
O80 O 0.8083(4) 0.3231(4) 0.2971(3) 0.081(6) Uani 1 1 d .
O81 O 0.8290(4) 0.2843(5) 0.2486(3) 0.088(6) Uani 1 1 d .
O82 O 0.8557(4) 0.3600(4) 0.1716(3) 0.068(5) Uani 1 1 d .
O83 O 0.9121(4) 0.3691(4) 0.1312(3) 0.078(5) Uani 1 1 d .
O84 O 0.8708(4) 0.3562(4) 0.1106(3) 0.072(5) Uani 1 1 d .
O85 O 0.9029(4) 0.3736(4) 0.1688(3) 0.074(5) Uani 1 1 d .
O86 O 0.8357(4) 0.3496(4) 0.1356(3) 0.077(5) Uani 1 1 d .
O87 O 0.8863(4) 0.4018(4) 0.1392(3) 0.076(5) Uani 1 1 d .
O88 O 0.8649(4) 0.3213(4) 0.1478(3) 0.075(5) Uani 1 1 d .
O89 O 0.9132(4) 0.3786(4) 0.2134(3) 0.081(6) Uani 1 1 d .
O90 O 0.8553(4) 0.3617(4) 0.2166(3) 0.086(6) Uani 1 1 d .
O91 O 0.8929(5) 0.4102(4) 0.1946(4) 0.099(7) Uani 1 1 d .
O92 O 0.8720(5) 0.3282(5) 0.1970(4) 0.103(7) Uani 1 1 d .
O93 O 0.8053(4) 0.3423(4) 0.1927(3) 0.076(5) Uani 1 1 d .
O94 O 0.7828(5) 0.3311(4) 0.1500(3) 0.084(6) Uani 1 1 d .
O95 O 0.8217(5) 0.3836(4) 0.1620(3) 0.092(7) Uani 1 1 d .
O96 O 0.8107(5) 0.3040(5) 0.1655(4) 0.108(8) Uani 1 1 d .
O97 O 0.7939(4) 0.3275(4) 0.1054(3) 0.079(6) Uani 1 1 d .
O98 O 0.8363(5) 0.3358(4) 0.0749(3) 0.085(6) Uani 1 1 d .
O99 O 0.8388(5) 0.3812(5) 0.0966(3) 0.091(6) Uani 1 1 d .
O100 O 0.8246(5) 0.3020(5) 0.1118(4) 0.109(8) Uani 1 1 d .
O101 O 0.9431(5) 0.3696(4) 0.0962(3) 0.084(6) Uani 1 1 d .
O102 O 0.8932(5) 0.3547(4) 0.0709(3) 0.089(6) Uani 1 1 d .
O103 O 0.9210(5) 0.4037(5) 0.0946(4) 0.099(7) Uani 1 1 d .
O104 O 0.8928(5) 0.3204(4) 0.1048(3) 0.090(6) Uani 1 1 d .
O105 O 0.9544(5) 0.3857(5) 0.1828(3) 0.092(6) Uani 1 1 d .
O106 O 0.9657(4) 0.3804(5) 0.1380(3) 0.087(6) Uani 1 1 d .
O107 O 0.9521(5) 0.4204(5) 0.1517(4) 0.112(8) Uani 1 1 d .
O108 O 0.9237(5) 0.3364(5) 0.1611(4) 0.101(7) Uani 1 1 d .
O109 O 0.6499(4) 0.0677(4) 0.2538(2) 0.066(5) Uani 1 1 d .
O110 O 0.6361(4) 0.0192(4) 0.2049(3) 0.073(5) Uani 1 1 d .
O111 O 0.6304(4) 0.0569(4) 0.2182(3) 0.074(5) Uani 1 1 d .
O112 O 0.6668(4) 0.0374(4) 0.2630(3) 0.066(5) Uani 1 1 d .
O113 O 0.6860(4) 0.0651(4) 0.2215(3) 0.067(5) Uani 1 1 d .
O114 O 0.6592(4) 0.0087(4) 0.2321(3) 0.081(6) Uani 1 1 d .
O115 O 0.6112(4) 0.0103(4) 0.2467(3) 0.071(5) Uani 1 1 d .
O116 O 0.6907(4) 0.0628(4) 0.3014(3) 0.073(5) Uani 1 1 d .
O117 O 0.6708(4) 0.0998(4) 0.2903(3) 0.072(5) Uani 1 1 d .
O118 O 0.6336(4) 0.0433(4) 0.2977(3) 0.084(6) Uani 1 1 d .
O119 O 0.7066(6) 0.0943(6) 0.2625(4) 0.124(9) Uani 1 1 d .
O120 O 0.6859(4) -0.0178(4) 0.2498(3) 0.075(5) Uani 1 1 d .
O121 O 0.6935(4) 0.0164(4) 0.2873(3) 0.081(6) Uani 1 1 d .
O122 O 0.6412(5) -0.0212(4) 0.2721(3) 0.084(6) Uani 1 1 d .
O123 O 0.7154(4) 0.0395(5) 0.2464(4) 0.092(7) Uani 1 1 d .
O124 O 0.6346(5) -0.0185(5) 0.1745(3) 0.095(7) Uani 1 1 d .
O125 O 0.6626(4) -0.0304(4) 0.2076(3) 0.081(6) Uani 1 1 d .
O126 O 0.6860(5) 0.0225(5) 0.1903(4) 0.098(7) Uani 1 1 d .
O127 O 0.6111(5) -0.0388(5) 0.2149(4) 0.109(8) Uani 1 1 d .
O128 O 0.6106(4) 0.0642(5) 0.1791(3) 0.086(6) Uani 1 1 d .
O129 O 0.5823(4) 0.0128(5) 0.1993(4) 0.096(7) Uani 1 1 d .
O130 O 0.6159(4) 0.0189(4) 0.1636(3) 0.085(6) Uani 1 1 d .
O131 O 0.6612(5) 0.0677(5) 0.1781(3) 0.108(8) Uani 1 1 d .
O132 O 0.6437(4) 0.1141(5) 0.2576(3) 0.087(6) Uani 1 1 d .
O133 O 0.6215(4) 0.1005(4) 0.2149(3) 0.075(5) Uani 1 1 d .
O134 O 0.6764(4) 0.1124(5) 0.2232(3) 0.092(7) Uani 1 1 d .
O135 O 0.5970(4) 0.0647(5) 0.2490(3) 0.091(6) Uani 1 1 d .
O136 O 0.6598(4) 0.1598(4) 0.1064(3) 0.082(6) Uani 1 1 d .
O137 O 0.6493(4) 0.1622(4) 0.1436(3) 0.075(5) Uani 1 1 d .
O138 O 0.6995(4) 0.2365(4) 0.1234(3) 0.073(5) Uani 1 1 d .
O139 O 0.6919(4) 0.2053(4) 0.0946(3) 0.075(5) Uani 1 1 d .
O140 O 0.6738(4) 0.2108(4) 0.1540(3) 0.077(5) Uani 1 1 d .
O141 O 0.6436(4) 0.2006(4) 0.1149(3) 0.074(5) Uani 1 1 d .
O142 O 0.7076(4) 0.1907(4) 0.1342(3) 0.075(5) Uani 1 1 d .
O143 O 0.6962(4) 0.2547(4) 0.1827(3) 0.085(6) Uani 1 1 d .
O144 O 0.7281(4) 0.2864(4) 0.1464(3) 0.086(6) Uani 1 1 d .
O145 O 0.6697(5) 0.2603(5) 0.1460(3) 0.099(7) Uani 1 1 d .
O146 O 0.7324(6) 0.2406(6) 0.1606(4) 0.129(9) Uani 1 1 d .
O147 O 0.6583(4) 0.2006(4) 0.1977(3) 0.077(5) Uani 1 1 d .
O148 O 0.6292(4) 0.1437(4) 0.1849(3) 0.072(5) Uani 1 1 d .
O149 O 0.6873(5) 0.1761(5) 0.1799(4) 0.102(7) Uani 1 1 d .
O150 O 0.6170(4) 0.1809(5) 0.1669(3) 0.091(6) Uani 1 1 d .
O151 O 0.6301(4) 0.1028(4) 0.1051(3) 0.080(6) Uani 1 1 d .
O152 O 0.6171(4) 0.1065(4) 0.1499(3) 0.081(6) Uani 1 1 d .
O153 O 0.6023(5) 0.1302(6) 0.1166(3) 0.101(7) Uani 1 1 d .
O154 O 0.6713(5) 0.1269(5) 0.1366(4) 0.108(8) Uani 1 1 d .
O155 O 0.6601(4) 0.1354(5) 0.0688(3) 0.090(7) Uani 1 1 d .
O156 O 0.6983(5) 0.1889(4) 0.0536(3) 0.086(6) Uani 1 1 d .
O157 O 0.7097(4) 0.1653(5) 0.0905(4) 0.098(7) Uani 1 1 d .
O158 O 0.6456(5) 0.1757(6) 0.0664(4) 0.107(8) Uani 1 1 d .
O159 O 0.7279(4) 0.2451(4) 0.0655(3) 0.074(5) Uani 1 1 d .
O160 O 0.7491(5) 0.2406(5) 0.1061(3) 0.092(7) Uani 1 1 d .
O161 O 0.6860(5) 0.2518(5) 0.0825(3) 0.098(7) Uani 1 1 d .
O162 O 0.7366(5) 0.2831(5) 0.1000(3) 0.095(7) Uani 1 1 d .
O163 O 0.5070(4) 0.2758(5) -0.1415(3) 0.100(8) Uani 1 1 d .
O164 O 0.4754(5) 0.2858(6) -0.1088(3) 0.108(8) Uani 1 1 d .
O165 O 0.4692(5) 0.2973(6) -0.1457(3) 0.118(9) Uani 1 1 d .
O166 O 0.4566(5) 0.2237(6) -0.1449(3) 0.117(9) Uani 1 1 d .
O167 O 0.4685(5) 0.2401(5) -0.1091(3) 0.111(8) Uani 1 1 d .
O168 O 0.4601(4) 0.2590(6) -0.1679(3) 0.113(9) Uani 1 1 d .
O169 O 0.4254(4) 0.2456(6) -0.1297(3) 0.114(9) Uani 1 1 d .
O170 O 0.4930(5) 0.3382(6) -0.0927(3) 0.112(8) Uani 1 1 d .
O171 O 0.4408(6) 0.3117(8) -0.1127(4) 0.149(12) Uani 1 1 d .
O172 O 0.4850(6) 0.3512(7) -0.1365(4) 0.133(10) Uani 1 1 d .
O173 O 0.5216(7) 0.3323(7) -0.1276(4) 0.152(11) Uani 1 1 d .
O174 O 0.4616(5) 0.2847(7) -0.2070(3) 0.124(9) Uani 1 1 d .
O175 O 0.5085(5) 0.3104(7) -0.1794(4) 0.121(9) Uani 1 1 d .
O176 O 0.4725(6) 0.3333(6) -0.1794(4) 0.118(8) Uani 1 1 d .
O177 O 0.4231(5) 0.2789(7) -0.1748(4) 0.141(12) Uani 1 1 d .
O178 O 0.4465(5) 0.1881(7) -0.1793(3) 0.132(11) Uani 1 1 d .
O179 O 0.4517(5) 0.2291(6) -0.2066(3) 0.121(9) Uani 1 1 d .
O180 O 0.4111(5) 0.2052(7) -0.1750(4) 0.144(11) Uani 1 1 d .
O181 O 0.4979(6) 0.2370(6) -0.1790(4) 0.141(11) Uani 1 1 d .
O182 O 0.4701(5) 0.1954(6) -0.0923(3) 0.120(9) Uani 1 1 d .
O183 O 0.4564(5) 0.1728(5) -0.1361(3) 0.117(9) Uani 1 1 d .
O184 O 0.5048(6) 0.2239(7) -0.1275(4) 0.145(11) Uani 1 1 d .
O185 O 0.4200(6) 0.1849(7) -0.1119(4) 0.150(12) Uani 1 1 d .
O186 O 0.4393(6) 0.2509(7) -0.0746(4) 0.134(10) Uani 1 1 d .
O187 O 0.4826(5) 0.2414(6) -0.0665(3) 0.110(8) Uani 1 1 d .
O188 O 0.5225(5) 0.2821(6) -0.0949(4) 0.123(9) Uani 1 1 d .
O189 O 0.4922(6) 0.2972(6) -0.0662(3) 0.121(9) Uani 1 1 d .
O190 O 0.5705(5) 0.1831(4) -0.0101(3) 0.084(6) Uani 1 1 d .
O191 O 0.5863(4) 0.2402(4) -0.0176(3) 0.076(5) Uani 1 1 d .
O192 O 0.5510(4) 0.2069(4) -0.0418(3) 0.079(6) Uani 1 1 d .
O193 O 0.6240(4) 0.2321(4) -0.0176(3) 0.084(6) Uani 1 1 d .
O194 O 0.5687(5) 0.1801(5) -0.0571(3) 0.099(7) Uani 1 1 d .
O195 O 0.6057(4) 0.2369(4) -0.0607(3) 0.082(6) Uani 1 1 d .
O196 O 0.6131(5) 0.1948(4) -0.0417(3) 0.102(7) Uani 1 1 d .
O197 O 0.6120(5) 0.2874(5) 0.0071(3) 0.090(6) Uani 1 1 d .
O198 O 0.6571(4) 0.2781(4) 0.0066(3) 0.083(6) Uani 1 1 d .
O199 O 0.6068(5) 0.2400(5) 0.0257(3) 0.102(7) Uani 1 1 d .
O200 O 0.6369(6) 0.2852(6) -0.0340(4) 0.132(9) Uani 1 1 d .
O201 O 0.5167(4) 0.2294(5) -0.0384(3) 0.086(6) Uani 1 1 d .
O202 O 0.5569(4) 0.2675(5) -0.0089(3) 0.091(6) Uani 1 1 d .
O203 O 0.5300(4) 0.2112(5) -0.0003(3) 0.108(8) Uani 1 1 d .
O204 O 0.5707(5) 0.2638(6) -0.0523(4) 0.120(9) Uani 1 1 d .
O205 O 0.5234(5) 0.1489(5) -0.0840(3) 0.108(8) Uani 1 1 d .
O206 O 0.5521(5) 0.2075(5) -0.0883(3) 0.113(8) Uani 1 1 d .
O207 O 0.5142(5) 0.1482(5) -0.0395(3) 0.108(8) Uani 1 1 d .
O208 O 0.5016(5) 0.1816(6) -0.0651(4) 0.120(9) Uani 1 1 d .
O209 O 0.6200(6) 0.1565(5) -0.0644(4) 0.128(10) Uani 1 1 d .
O210 O 0.5690(6) 0.1402(5) -0.0834(4) 0.116(9) Uani 1 1 d .
O211 O 0.5762(6) 0.1353(5) -0.0397(3) 0.127(10) Uani 1 1 d .
O212 O 0.6124(6) 0.1950(5) -0.0881(3) 0.104(7) Uani 1 1 d .
O213 O 0.6655(5) 0.1991(5) -0.0390(3) 0.103(7) Uani 1 1 d .
O214 O 0.6776(5) 0.2442(4) -0.0101(3) 0.090(6) Uani 1 1 d .
O215 O 0.6626(5) 0.2460(5) -0.0529(3) 0.095(7) Uani 1 1 d .
O216 O 0.6363(6) 0.1913(5) 0.0005(3) 0.118(9) Uani 1 1 d .
O217 O 1.0576(4) 0.2520(5) 0.2716(3) 0.093(7) Uani 1 1 d .
O218 O 0.9831(4) 0.2247(5) 0.2374(4) 0.108(8) Uani 1 1 d .
O219 O 1.0771(4) 0.3693(5) 0.1904(4) 0.097(7) Uani 1 1 d .
O220 O 0.9963(5) 0.3011(6) 0.1831(4) 0.117(9) Uani 1 1 d .
O221 O 0.9405(4) 0.2303(4) 0.3559(3) 0.066(6) Uani 0.893(18) 1 d P
O222 O 0.9051(4) 0.2084(4) 0.2933(3) 0.088(6) Uani 1 1 d .
O223 O 0.8848(4) 0.3304(4) 0.3258(3) 0.070(5) Uani 1 1 d .
O224 O 0.8678(4) 0.2774(5) 0.2724(3) 0.094(7) Uani 1 1 d .
O225 O 0.9245(6) 0.3341(4) 0.2061(4) 0.115(8) Uani 1 1 d .
O226 O 0.9708(5) 0.4181(4) 0.2221(3) 0.088(6) Uani 1 1 d .
O227 O 0.7989(5) 0.1771(4) 0.2989(3) 0.089(6) Uani 1 1 d .
O228 O 0.7817(4) 0.1813(4) 0.3649(3) 0.073(5) Uani 1 1 d .
O229 O 0.8172(5) 0.3024(4) 0.2116(4) 0.091(6) Uani 1 1 d .
O230 O 0.8126(5) 0.3713(4) 0.2337(3) 0.089(6) Uani 1 1 d .
O231 O 0.9446(5) 0.3253(5) 0.1196(4) 0.111(8) Uani 1 1 d .
O232 O 1.0015(5) 0.4068(5) 0.1007(4) 0.101(7) Uani 1 1 d .
O233 O 0.6971(4) 0.0266(4) 0.3328(3) 0.071(5) Uani 1 1 d .
O234 O 0.7387(5) 0.0718(5) 0.2775(3) 0.091(6) Uani 1 1 d .
O235 O 0.7040(5) 0.1412(6) 0.2573(3) 0.106(8) Uani 1 1 d .
O236 O 0.6435(4) 0.1293(4) 0.3036(3) 0.074(5) Uani 1 1 d .
O237 O 0.7160(4) 0.2195(5) 0.2023(4) 0.099(7) Uani 1 1 d .
O238 O 0.6605(4) 0.2471(5) 0.2199(3) 0.088(6) Uani 1 1 d .
O239 O 0.7736(6) 0.2791(5) 0.1332(3) 0.102(8) Uani 1 1 d .
O240 O 0.7472(5) 0.3350(5) 0.1182(4) 0.096(7) Uani 1 1 d .
O241 O 0.8535(5) 0.2947(5) 0.0780(3) 0.089(6) Uani 1 1 d .
O242 O 0.8640(5) 0.3562(4) 0.0332(3) 0.086(6) Uani 1 1 d .
O243 O 0.6627(5) 0.1175(6) 0.1797(4) 0.106(8) Uani 1 1 d .
O244 O 0.5768(4) 0.0919(4) 0.1851(3) 0.084(6) Uani 1 1 d .
O245 O 0.7545(5) 0.2128(5) 0.0701(3) 0.104(7) Uani 1 1 d .
O246 O 0.7157(4) 0.2318(5) 0.0201(3) 0.084(6) Uani 1 1 d .
O247 O 0.4631(6) 0.3755(8) -0.1668(4) 0.155(13) Uani 1 1 d .
O248 O 0.5311(6) 0.3620(8) -0.1665(4) 0.140(11) Uani 1 1 d .
O249 O 0.4835(5) 0.3381(7) -0.0454(3) 0.122(9) Uani 1 1 d .
O250 O 0.5440(5) 0.3349(6) -0.0852(4) 0.120(9) Uani 1 1 d .
O251 O 0.4274(5) 0.2474(7) -0.2403(4) 0.135(11) Uani 1 1 d .
O252 O 0.5072(5) 0.2759(6) -0.2157(3) 0.120(9) Uani 1 1 d .
O253 O 0.4587(4) 0.1875(5) -0.0459(3) 0.114(9) Uani 1 1 d .
O254 O 0.5277(5) 0.2371(6) -0.0847(3) 0.113(8) Uani 1 1 d .
O255 O 0.6058(4) 0.3110(5) -0.0336(3) 0.098(7) Uani 1 1 d .
O256 O 0.5735(4) 0.3009(4) 0.0304(3) 0.084(6) Uani 1 1 d .
O257 O 0.9240(7) 0.0107(7) 0.1417(5) 0.152(11) Uiso 1 1 d .
O258 O 0.7663(13) 0.3863(13) 0.1862(11) 0.15(2) Uiso 0.50 1 d P
O259 O 0.6483(13) -0.1047(13) 0.1379(11) 0.15(2) Uiso 0.50 1 d P
O260 O 0.7292(5) 0.2282(5) -0.0218(4) 0.099(7) Uiso 1 1 d .
O261 O 0.9319(4) 0.3775(4) 0.3302(3) 0.087(6) Uiso 1 1 d .
O262 O 0.7389(5) 0.1361(5) 0.3778(4) 0.114(8) Uiso 1 1 d .
O263 O 0.5940(6) 0.0902(6) 0.2912(5) 0.133(9) Uiso 1 1 d .
O264 O 0.8914(5) 0.3740(5) 0.2610(4) 0.114(8) Uiso 1 1 d .
O265 O 0.6487(6) -0.0661(6) 0.1629(5) 0.130(9) Uiso 1 1 d .
O266 O 0.9037(6) 0.2405(6) 0.3814(5) 0.141(10) Uiso 1 1 d .
O267 O 0.6575(6) 0.1789(6) 0.3224(5) 0.139(10) Uiso 1 1 d .
O268 O 0.4769(7) 0.1462(7) -0.0085(6) 0.156(11) Uiso 1 1 d .
O269 O 0.8681(7) 0.2467(7) 0.3508(6) 0.159(11) Uiso 1 1 d .
O270 O 0.9839(6) 0.2870(6) 0.3519(5) 0.144(10) Uiso 1 1 d .
O271 O 0.7193(7) -0.0276(7) 0.2892(6) 0.171(13) Uiso 1 1 d .
O272 O 0.6667 0.3333 0.0322(8) 0.134(16) Uiso 1 3 d S
O273 O 1.0780(7) 0.2910(7) 0.2038(6) 0.160(12) Uiso 1 1 d .
O274 O 0.7340(8) 0.0348(8) 0.3666(6) 0.077(11) Uiso 0.50 1 d P
O275 O 0.6197(9) 0.1548(9) 0.2360(8) 0.218(17) Uiso 1 1 d .
O276 O 0.5733(8) 0.3489(8) 0.0419(6) 0.175(13) Uiso 1 1 d .
O277 O 0.4661(9) 0.3359(9) -0.2321(8) 0.212(17) Uiso 1 1 d .
O278 O 0.5804(10) 0.2668(10) 0.0555(8) 0.231(19) Uiso 1 1 d .
O279 O 0.4122(9) 0.1932(9) -0.0624(7) 0.203(16) Uiso 1 1 d .
O280 O 0.9813(8) 0.4294(8) 0.2636(7) 0.197(15) Uiso 1 1 d .
O281 O 0.7752(13) 0.3102(13) 0.0529(11) 0.30(3) Uiso 1 1 d .
O282 O 0.6835(9) 0.1388(9) 0.0195(7) 0.094(13) Uiso 0.50 1 d P
O283 O 0.9458(9) 0.1870(9) 0.3751(8) 0.217(17) Uiso 1 1 d .
O284 O 0.8174(11) 0.3640(11) 0.0363(10) 0.27(2) Uiso 1 1 d .
O285 O 0.7782(11) 0.2269(11) 0.3777(9) 0.115(16) Uiso 0.50 1 d P
O286 O 0.6846(10) -0.0293(10) 0.3243(8) 0.230(18) Uiso 1 1 d .
O287 O 1.0170(12) 0.4142(12) 0.2729(10) 0.134(18) Uiso 0.50 1 d P
O288 O 0.598(3) -0.119(3) 0.119(2) 0.33(6) Uiso 0.50 1 d P
O289 O 0.8746(11) 0.4421(10) 0.1592(9) 0.25(2) Uiso 1 1 d .
O290 O 1.0757(14) 0.2136(14) 0.2658(11) 0.16(2) Uiso 0.50 1 d P
O291 O 0.8307(12) 0.4124(12) 0.1252(10) 0.131(18) Uiso 0.50 1 d P
O292 O 0.9544(14) 0.4132(14) 0.0426(12) 0.16(2) Uiso 0.50 1 d P
O293 O 0.4418(13) 0.1320(13) -0.0618(11) 0.30(3) Uiso 1 1 d .
O294 O 0.7344(16) 0.2061(16) 0.4052(13) 0.19(3) Uiso 0.50 1 d P
O295 O 0.5966(13) 0.1034(13) -0.0992(11) 0.30(3) Uiso 1 1 d .
O296 O 0.8415(11) 0.4195(11) 0.2080(9) 0.26(2) Uiso 1 1 d .
O297 O 0.9520(10) 0.4476(10) 0.1974(8) 0.238(19) Uiso 1 1 d .
O298 O 0.8167(16) 0.1705(15) 0.3956(13) 0.18(3) Uiso 0.50 1 d P
O299 O 0.5334(18) 0.1171(18) -0.0036(15) 0.21(3) Uiso 0.50 1 d P
O300 O 0.9048(13) 0.4096(13) 0.0402(11) 0.31(3) Uiso 1 1 d .
O301 O 0.9522(18) 0.0000(18) 0.0957(15) 0.21(3) Uiso 0.50 1 d P
O302 O 0.389(2) 0.127(2) -0.066(2) 0.29(5) Uiso 0.50 1 d P
O303 O 1.0658(18) 0.3496(18) 0.3069(15) 0.21(3) Uiso 0.50 1 d P
O304 O 1.0818(17) 0.4128(17) 0.2169(14) 0.20(3) Uiso 0.50 1 d P
O305 O 0.6805(13) 0.1677(13) 0.0016(11) 0.15(2) Uiso 0.50 1 d P
O306 O 0.5774(14) -0.0793(14) 0.1811(12) 0.16(2) Uiso 0.50 1 d P
O307 O 0.7651(15) 0.3622(15) 0.2569(12) 0.17(3) Uiso 0.50 1 d P
O308 O 0.8002(18) 0.3945(17) 0.1245(14) 0.12(3) Uiso 0.33 1 d P
O309 O 0.617(2) 0.173(2) 0.2734(19) 0.27(5) Uiso 0.50 1 d P
O310 O 1.059(2) 0.425(2) 0.1006(17) 0.11(3) Uiso 0.25 1 d P
O311 O 1.0688(18) 0.1942(18) 0.3239(15) 0.21(3) Uiso 0.50 1 d P
O312 O 0.7493(15) 0.2415(15) 0.3610(12) 0.11(2) Uiso 0.33 1 d P
O313 O 0.8864(18) 0.4276(18) 0.0778(15) 0.21(3) Uiso 0.50 1 d P
O314 O 0.6629(18) 0.2855(18) 0.1033(15) 0.20(3) Uiso 0.50 1 d P
O315 O 0.685(2) 0.308(2) 0.116(2) 0.27(5) Uiso 0.50 1 d P
O316 O 0.586(2) -0.059(2) 0.2580(18) 0.25(4) Uiso 0.50 1 d P
O317 O 1.069(2) 0.299(2) 0.2999(17) 0.24(4) Uiso 0.50 1 d P
O318 O 0.624(3) 0.310(3) 0.056(2) 0.30(5) Uiso 0.50 1 d P
O319 O 1.031(2) 0.223(2) 0.3167(18) 0.25(4) Uiso 0.50 1 d P
O320 O 0.507(2) 0.090(2) -0.0485(17) 0.24(4) Uiso 0.50 1 d P
O321 O 0.814(3) 0.395(3) 0.055(3) 0.20(6) Uiso 0.25 1 d P
O322 O 0.9742(16) 0.0267(16) 0.1203(14) 0.19(3) Uiso 0.50 1 d P
O323 O 0.6430(18) 0.2345(18) 0.2615(14) 0.20(3) Uiso 0.50 1 d P
O324 O 0.983(2) 0.444(2) 0.1020(16) 0.24(4) Uiso 0.50 1 d P
O325 O 0.745(3) 0.311(3) 0.332(2) 0.23(5) Uiso 0.33 1 d P
O326 O 0.7174(15) -0.0172(15) 0.3899(12) 0.17(2) Uiso 0.50 1 d P
O327 O 0.695(2) 0.277(2) 0.2966(18) 0.25(4) Uiso 0.50 1 d P
O328 O 0.557(2) -0.053(2) 0.1896(19) 0.26(4) Uiso 0.50 1 d P
O329 O 0.760(2) 0.335(2) 0.3016(18) 0.16(4) Uiso 0.33 1 d P
O330 O 0.386(2) 0.232(3) -0.216(2) 0.28(5) Uiso 0.50 1 d P
O331 O 1.0981(17) 0.2892(17) 0.2423(14) 0.20(3) Uiso 0.50 1 d P
O332 O 0.940(4) 0.483(4) 0.027(3) 0.24(8) Uiso 0.25 1 d P
O333 O 1.121(3) 0.340(3) 0.256(3) 0.36(7) Uiso 0.50 1 d P
O334 O 0.615(4) -0.155(4) 0.151(3) 0.46(10) Uiso 0.50 1 d P
O335 O 0.672(3) 0.269(3) 0.279(3) 0.23(6) Uiso 0.33 1 d P
O336 O 0.437(3) 0.005(3) -0.031(3) 0.20(6) Uiso 0.25 1 d P
O337 O 0.535(3) 0.493(3) -0.119(2) 0.14(4) Uiso 0.25 1 d P
O338 O 1.051(3) 0.210(3) 0.347(2) 0.31(6) Uiso 0.50 1 d P
O339 O 0.924(2) 0.464(2) 0.1047(19) 0.27(5) Uiso 0.50 1 d P
O340 O 1.111(4) 0.363(4) 0.232(3) 0.45(10) Uiso 0.50 1 d P
O341 O 0.7735(18) 0.3848(18) 0.1399(15) 0.21(3) Uiso 0.50 1 d P
O342 O 0.576(3) 0.079(3) -0.059(3) 0.36(7) Uiso 0.50 1 d P
O343 O 0.505(4) 0.020(4) 0.166(3) 0.21(7) Uiso 0.25 1 d P
O344 O 0.928(5) 0.214(5) 0.432(4) 0.28(10) Uiso 0.25 1 d P
O345 O 0.784(2) 0.394(2) 0.077(2) 0.28(5) Uiso 0.50 1 d P
O346 O 1.015(3) 0.412(3) 0.050(2) 0.35(7) Uiso 0.50 1 d P
O347 O 0.751(2) 0.279(2) 0.3539(18) 0.17(4) Uiso 0.33 1 d P
O348 O 0.693(3) 0.245(3) 0.333(2) 0.17(5) Uiso 0.25 1 d P
O349 O 0.456(3) 0.089(3) -0.043(2) 0.15(4) Uiso 0.25 1 d P
O350 O 0.357(3) 0.181(3) -0.111(2) 0.35(7) Uiso 0.50 1 d P
O351 O 0.472(3) 0.078(3) -0.019(3) 0.18(5) Uiso 0.25 1 d P
C1 C 0.7649(13) 0.2542(13) 0.1220(11) 0.17(2) Uiso 1 1 d .
C2 C 0.7834(11) 0.2423(11) 0.1336(9) 0.165(19) Uiso 1 1 d .
C3 C 0.7341(9) 0.0614(9) 0.2564(7) 0.106(11) Uiso 1 1 d .
C4 C 0.7562(10) 0.0858(10) 0.2398(8) 0.149(17) Uiso 1 1 d .
C5 C 0.8122(16) 0.2039(17) 0.2874(13) 0.10(2) Uiso 0.50 1 d P
C7 C 0.8703(12) 0.2977(12) 0.0944(10) 0.066(14) Uiso 0.50 1 d P
C8 C 0.8625(11) 0.2712(11) 0.1080(8) 0.060(13) Uiso 0.50 1 d P
C9 C 0.983(2) 0.283(2) 0.200(2) 0.15(3) Uiso 0.50 1 d P
C11 C 0.689(2) 0.032(2) 0.171(2) 0.16(4) Uiso 0.50 1 d P
C13 C 0.740(3) 0.236(2) 0.2055(19) 0.16(4) Uiso 0.50 1 d P
C14 C 0.742(2) 0.202(2) 0.191(2) 0.18(4) Uiso 0.50 1 d P
C15 C 0.843(2) 0.072(2) 0.2615(17) 0.12(3) Uiso 0.50 1 d P
C16 C 0.8291(15) 0.0810(15) 0.2380(12) 0.10(2) Uiso 0.50 1 d P
C17 C 0.8248(16) 0.2888(16) 0.2258(13) 0.11(2) Uiso 0.50 1 d P
C18 C 0.8286(13) 0.2656(13) 0.2127(10) 0.079(17) Uiso 0.50 1 d P
C19 C 0.7636(18) 0.0990(19) 0.2812(14) 0.11(2) Uiso 0.50 1 d P
C21 C 0.7299(17) 0.1564(16) 0.2607(13) 0.10(2) Uiso 0.50 1 d P
C22 C 0.7511(19) 0.1570(18) 0.2383(15) 0.13(3) Uiso 0.50 1 d P
C23 C 0.6384(16) 0.2083(15) -0.0920(12) 0.089(19) Uiso 0.50 1 d P
C24 C 0.6472(14) 0.2327(14) -0.1073(11) 0.09(2) Uiso 0.50 1 d P
C25 C 0.5270(17) 0.3368(18) -0.1733(13) 0.10(2) Uiso 0.50 1 d P
C26 C 0.5587(16) 0.3406(16) -0.1718(13) 0.11(2) Uiso 0.50 1 d P
C27 C 0.5917(16) 0.2916(16) -0.0494(12) 0.10(2) Uiso 0.50 1 d P
C28 C 0.6101(15) 0.3074(15) -0.0727(12) 0.10(2) Uiso 0.50 1 d P
C29 C 0.5452(11) 0.2295(11) -0.0916(9) 0.057(13) Uiso 0.50 1 d P
C30 C 0.5683(17) 0.2518(16) -0.1077(13) 0.11(2) Uiso 0.50 1 d P
OZ1 O 0.8333 0.1667 0.1667 0.177(19) Uiso 1 2 d S
M50 Mo 0.8820(12) 0.2004(12) 0.1498(10) 0.23(2) Uiso 0.17 1 d P
M51 Mo 0.8760(9) 0.1602(9) 0.1765(9) 0.181(13) Uiso 0.17 1 d P
M52 Mo 0.8282(14) 0.1353(12) 0.1416(10) 0.226(19) Uiso 0.17 1 d P
M53 Mo 0.8332(12) 0.1514(12) 0.2107(9) 0.229(18) Uiso 0.17 1 d P
M54 Mo 0.8450(17) 0.1309(17) 0.1697(12) 0.30(3) Uiso 0.17 1 d P
M55 Mo 0.8606(15) 0.2128(13) 0.1693(12) 0.24(2) Uiso 0.17 1 d P
M56 Mo 0.8516(13) 0.1749(15) 0.1338(10) 0.24(2) Uiso 0.17 1 d P
M57 Mo 0.8547(14) 0.2057(13) 0.1458(11) 0.25(2) Uiso 0.17 1 d P
M58 Mo 0.8712(9) 0.2091(8) 0.1585(8) 0.161(12) Uiso 0.17 1 d P
M59 Mo 0.822(2) 0.154(2) 0.1295(14) 0.32(3) Uiso 0.17 1 d P
M60 Mo 0.8788(11) 0.1900(13) 0.1749(11) 0.25(2) Uiso 0.17 1 d P
M61 Mo 0.8515(8) 0.1451(8) 0.1417(6) 0.145(10) Uiso 0.17 1 d P
M62 Mo 0.8750(11) 0.2096(11) 0.1936(9) 0.238(19) Uiso 0.17 1 d P
M63 Mo 0.8725(19) 0.165(2) 0.1562(17) 0.34(4) Uiso 0.17 1 d P
M64 Mo 0.8472(15) 0.2226(13) 0.1601(11) 0.25(2) Uiso 0.17 1 d P
M65 Mo 0.8451(18) 0.1543(19) 0.1297(13) 0.26(3) Uiso 0.17 1 d P
M66 Mo 0.8677(14) 0.1664(14) 0.1912(11) 0.23(2) Uiso 0.17 1 d P
M67 Mo 0.8514(11) 0.1532(10) 0.1933(8) 0.178(15) Uiso 0.17 1 d P
OZ2 O 0.6667 0.3333 -0.1667 0.11(4) Uiso 0.50 6 d SP
M68 Mo 0.6118(14) 0.3140(14) -0.1601(13) 0.29(3) Uiso 0.17 1 d P
M79 Mo 0.6284(15) 0.3337(18) -0.1845(12) 0.26(3) Uiso 0.17 1 d P
M70 Mo 0.6376(7) 0.3222(9) -0.2011(6) 0.146(10) Uiso 0.17 1 d P
M71 Mo 0.6242(16) 0.3016(19) -0.1863(14) 0.29(4) Uiso 0.17 1 d P
M72 Mo 0.654(2) 0.345(2) -0.1992(12) 0.30(3) Uiso 0.17 1 d P
M73 Mo 0.6237(10) 0.3165(15) -0.1806(9) 0.181(16) Uiso 0.17 1 d P

loop_
_atom_site_aniso_label
_atom_site_aniso_U_11
_atom_site_aniso_U_22
_atom_site_aniso_U_33
_atom_site_aniso_U_23
_atom_site_aniso_U_13
_atom_site_aniso_U_12
M1A 0.060(3) 0.071(3) 0.042(2) -0.0151(19) 0.0001(19) 0.026(2)
M2A 0.073(3) 0.092(3) 0.0474(17) -0.0040(19) 0.0091(19) 0.040(3)
M3A 0.068(5) 0.087(5) 0.053(3) -0.005(3) 0.008(3) 0.036(5)
M4A 0.065(5) 0.072(6) 0.051(5) -0.001(3) 0.007(3) 0.036(4)
M4B 0.066(5) 0.075(6) 0.044(4) -0.014(3) 0.007(3) 0.027(4)
M5A 0.062(3) 0.071(3) 0.043(2) -0.0083(19) 0.0063(18) 0.030(3)
M6A 0.093(7) 0.097(8) 0.038(5) -0.008(4) 0.009(4) 0.046(6)
M6B 0.091(7) 0.086(7) 0.052(6) 0.001(4) 0.014(4) 0.049(6)
M7A 0.071(2) 0.080(2) 0.033(3) 0.0040(16) -0.0008(14) 0.0445(19)
M8A 0.068(4) 0.093(5) 0.044(12) 0.004(5) 0.002(4) 0.044(3)
M8B 0.065(3) 0.078(4) 0.046(11) -0.002(4) 0.001(3) 0.045(3)
M9A 0.076(2) 0.081(2) 0.038(3) 0.0064(15) 0.0039(14) 0.0478(17)
M10A 0.064(4) 0.064(4) 0.017(2) 0.010(2) 0.000(2) 0.035(3)
M10B 0.090(6) 0.092(7) 0.165(11) -0.039(8) 0.007(9) 0.043(5)
M11 0.0665(15) 0.0685(15) 0.0391(11) 0.0025(10) 0.0036(10) 0.0348(13)
M12A 0.067(3) 0.072(3) 0.058(9) -0.003(4) 0.000(3) 0.040(2)
M12B 0.053(7) 0.074(8) 0.038(17) 0.004(9) -0.004(6) 0.033(5)
M13A 0.067(3) 0.071(3) 0.035(4) -0.001(3) 0.002(2) 0.040(2)
M13B 0.062(5) 0.061(5) 0.043(8) 0.003(5) 0.000(4) 0.031(4)
M14A 0.0668(18) 0.0665(18) 0.0462(14) -0.0024(11) -0.0044(11) 0.0342(14)
M15A 0.065(2) 0.069(2) 0.0432(19) 0.0055(17) -0.0044(16) 0.036(2)
M16A 0.071(4) 0.076(4) 0.053(8) 0.012(5) -0.007(4) 0.036(3)
M16B 0.059(5) 0.071(6) 0.026(7) -0.006(5) 0.004(4) 0.039(4)
M17A 0.075(2) 0.075(2) 0.053(2) 0.0088(15) -0.0034(17) 0.0373(17)
M18A 0.074(5) 0.063(5) 0.041(4) -0.005(3) 0.007(3) 0.038(4)
M18B 0.068(6) 0.080(9) 0.082(9) 0.024(6) -0.014(6) 0.023(5)
M19A 0.102(3) 0.073(11) 0.045(2) 0.003(3) 0.0088(19) 0.052(4)
M19B 0.099(10) 0.07(3) 0.056(6) 0.010(7) 0.010(5) 0.053(13)
M20A 0.092(4) 0.10(2) 0.048(3) 0.003(6) 0.009(3) 0.046(7)
M20B 0.079(6) 0.053(16) 0.036(5) 0.008(5) 0.011(3) 0.031(7)
M21 0.101(2) 0.0789(18) 0.0461(13) 0.0018(12) 0.0066(13) 0.0559(16)
M22A 0.108(7) 0.10(3) 0.049(4) 0.002(8) 0.009(4) 0.057(9)
M22B 0.095(5) 0.062(11) 0.039(3) 0.009(3) 0.011(2) 0.049(5)
M23A 0.099(2) 0.068(4) 0.0469(18) 0.0017(15) 0.0092(14) 0.046(2)
M24A 0.098(3) 0.084(6) 0.0467(18) -0.0008(17) 0.0110(15) 0.044(3)
M25A 0.066(10) 0.072(7) 0.039(2) 0.001(3) 0.007(4) 0.030(8)
M25B 0.07(2) 0.083(14) 0.042(6) -0.012(8) -0.007(9) 0.038(17)
M26A 0.076(10) 0.088(5) 0.039(4) -0.003(4) -0.003(5) 0.048(7)
M26B 0.058(11) 0.068(6) 0.029(4) 0.006(4) 0.012(6) 0.026(7)
M27 0.0817(18) 0.0738(17) 0.0444(13) 0.0007(11) 0.0057(12) 0.0355(15)
M28A 0.089(3) 0.089(2) 0.0478(17) -0.0082(16) -0.0015(18) 0.042(2)
M29A 0.063(5) 0.093(6) 0.040(4) -0.002(3) 0.008(4) 0.036(5)
M29B 0.096(7) 0.104(7) 0.038(4) -0.012(4) -0.011(5) 0.059(7)
M30A 0.076(4) 0.087(4) 0.0377(17) -0.0029(19) -0.0020(19) 0.043(4)
M31A 0.073(6) 0.099(3) 0.039(3) 0.003(2) -0.002(3) 0.052(3)
M31B 0.077(13) 0.101(6) 0.037(5) 0.007(4) 0.005(6) 0.053(6)
M32A 0.136(12) 0.095(3) 0.046(2) 0.005(2) 0.014(4) 0.052(4)
M32B 0.052(11) 0.071(7) 0.033(5) 0.016(4) 0.001(4) 0.047(5)
M33A 0.064(3) 0.093(2) 0.0374(18) 0.0041(14) 0.0038(15) 0.046(2)
M34A 0.131(8) 0.101(3) 0.039(2) -0.0010(16) 0.015(3) 0.043(3)
M35A 0.079(3) 0.100(2) 0.0443(16) 0.0019(14) 0.0072(15) 0.052(2)
M36 0.0906(19) 0.098(2) 0.0399(13) 0.0073(13) 0.0047(12) 0.0517(17)
M37A 0.067(11) 0.181(7) 0.033(3) 0.003(4) 0.010(4) 0.057(6)
M37B 0.15(4) 0.172(11) 0.031(5) -0.004(5) -0.004(10) 0.058(14)
M38A 0.068(12) 0.141(11) 0.036(3) 0.004(4) 0.002(4) 0.057(8)
M38B 0.13(2) 0.219(10) 0.043(4) -0.002(5) -0.016(7) 0.077(12)
M39A 0.099(3) 0.223(5) 0.0370(16) 0.0031(19) -0.0003(14) 0.087(3)
M40 0.109(3) 0.181(4) 0.0400(16) 0.000(2) -0.0053(15) 0.049(3)
M41A 0.088(5) 0.127(6) 0.036(3) 0.006(3) -0.002(4) 0.023(5)
M41B 0.120(11) 0.173(14) 0.043(5) -0.005(6) -0.009(7) 0.032(10)
M42 0.0790(19) 0.175(3) 0.0339(13) 0.0015(16) 0.0022(12) 0.056(2)
M43A 0.097(3) 0.078(5) 0.037(5) 0.002(4) 0.003(3) 0.027(3)
M43B 0.078(7) 0.079(10) 0.031(9) 0.006(9) -0.002(6) 0.026(7)
M44A 0.089(2) 0.082(2) 0.0473(17) -0.0080(17) -0.0094(16) 0.043(2)
M45A 0.069(4) 0.098(6) 0.042(7) -0.004(5) 0.001(4) 0.025(4)
M45B 0.062(6) 0.092(8) 0.035(11) 0.010(8) 0.012(6) 0.017(6)
M46A 0.098(3) 0.086(3) 0.040(3) 0.001(2) 0.0013(18) 0.006(3)
M47A 0.133(4) 0.079(3) 0.040(2) -0.0028(17) 0.0013(19) 0.035(3)
M48A 0.100(6) 0.082(5) 0.041(4) -0.008(3) -0.002(4) 0.043(5)
M48B 0.111(6) 0.084(6) 0.054(5) -0.005(4) 0.005(4) 0.059(5)
Fe1 0.073(3) 0.099(3) 0.050(2) -0.005(2) 0.0041(19) 0.048(3)
Fe2 0.075(3) 0.098(3) 0.047(2) -0.005(2) 0.006(2) 0.033(3)
Fe3 0.067(3) 0.085(3) 0.042(2) -0.0080(19) -0.0055(18) 0.040(2)
Fe4 0.067(2) 0.070(3) 0.0414(19) -0.0121(17) 0.0000(17) 0.031(2)
Fe5 0.095(3) 0.074(3) 0.048(2) -0.0057(19) 0.007(2) 0.041(2)
Fe6 0.072(3) 0.071(3) 0.0401(19) 0.0004(17) -0.0019(18) 0.036(2)
Fe7 0.090(3) 0.068(3) 0.049(2) 0.0026(19) 0.006(2) 0.044(2)
Fe8 0.087(3) 0.072(3) 0.051(2) -0.0011(19) 0.008(2) 0.036(2)
Fe9 0.078(3) 0.072(3) 0.0373(19) 0.0056(17) 0.0094(18) 0.034(2)
Fe10 0.069(3) 0.086(3) 0.0344(18) 0.0065(18) 0.0062(17) 0.038(2)
Fe11 0.075(3) 0.085(3) 0.048(2) 0.0046(19) 0.0022(19) 0.048(2)
Fe12 0.106(3) 0.084(3) 0.049(2) 0.007(2) 0.004(2) 0.059(3)
Fe13 0.101(3) 0.077(3) 0.043(2) 0.0105(19) 0.007(2) 0.053(3)
Fe14 0.064(2) 0.096(3) 0.040(2) -0.0020(19) 0.0017(17) 0.041(2)
Fe15 0.083(3) 0.102(3) 0.0375(19) 0.011(2) 0.0020(18) 0.057(3)
Fe16 0.126(4) 0.208(6) 0.044(2) -0.002(3) 0.000(3) 0.120(5)
Fe17 0.113(4) 0.175(6) 0.040(2) -0.002(3) 0.007(2) 0.093(4)
Fe18 0.078(3) 0.194(6) 0.036(2) 0.000(3) -0.003(2) 0.062(4)
Fe19 0.073(3) 0.131(4) 0.037(2) 0.007(2) 0.009(2) 0.024(3)
Fe20 0.070(3) 0.099(3) 0.042(2) 0.001(2) 0.0019(18) 0.040(2)
O1 0.098(14) 0.067(12) 0.051(10) -0.004(9) 0.012(9) 0.049(11)
O2 0.060(11) 0.072(12) 0.041(9) -0.018(8) -0.006(8) 0.025(9)
O3 0.067(12) 0.107(15) 0.063(11) -0.014(10) 0.004(9) 0.052(12)
O4 0.087(13) 0.073(12) 0.052(11) -0.004(9) 0.012(9) 0.033(11)
O5 0.086(14) 0.081(13) 0.055(11) -0.009(9) 0.006(10) 0.035(11)
O6 0.079(13) 0.064(11) 0.049(10) 0.003(8) 0.017(9) 0.026(10)
O7 0.072(13) 0.091(14) 0.062(12) 0.000(10) 0.012(10) 0.028(11)
O8 0.098(16) 0.123(19) 0.075(14) -0.007(13) 0.020(12) 0.055(15)
O9 0.114(17) 0.123(18) 0.054(11) 0.004(11) 0.005(11) 0.070(15)
O10 0.086(15) 0.098(16) 0.077(14) -0.002(12) -0.012(11) 0.029(13)
O11 0.14(2) 0.099(17) 0.073(15) -0.031(13) -0.001(14) 0.032(16)
O12 0.15(2) 0.077(14) 0.065(13) -0.016(11) -0.020(13) 0.040(14)
O13 0.054(12) 0.117(18) 0.110(17) -0.021(14) 0.010(12) 0.026(12)
O14 0.077(13) 0.108(16) 0.050(10) 0.003(10) 0.019(9) 0.044(12)
O15 0.100(15) 0.105(16) 0.058(11) -0.008(11) 0.007(10) 0.059(13)
O16 0.064(12) 0.106(15) 0.052(11) -0.013(10) 0.009(9) 0.032(11)
O17 0.082(13) 0.068(12) 0.054(11) -0.005(9) 0.019(9) 0.024(10)
O18 0.076(13) 0.091(14) 0.077(13) -0.035(11) -0.008(10) 0.035(12)
O19 0.072(13) 0.108(17) 0.076(13) -0.017(12) -0.003(11) 0.029(12)
O20 0.081(13) 0.079(13) 0.057(11) -0.009(9) -0.007(9) 0.040(11)
O21 0.093(15) 0.101(16) 0.070(13) -0.014(11) 0.024(11) 0.040(13)
O22 0.110(17) 0.100(16) 0.056(12) 0.010(11) 0.016(11) 0.045(14)
O23 0.087(15) 0.109(17) 0.079(14) -0.030(12) -0.017(11) 0.041(13)
O24 0.103(16) 0.109(16) 0.044(10) 0.003(10) 0.005(10) 0.048(13)
O25 0.107(16) 0.115(17) 0.057(12) 0.021(11) 0.040(11) 0.057(14)
O26 0.104(18) 0.117(19) 0.096(17) -0.024(15) -0.024(14) 0.038(15)
O27 0.14(2) 0.15(2) 0.083(16) -0.025(15) -0.005(15) 0.08(2)
O28 0.079(13) 0.078(13) 0.066(12) -0.007(10) -0.002(10) 0.044(11)
O29 0.072(12) 0.084(13) 0.054(10) 0.017(9) 0.015(9) 0.052(11)
O30 0.070(12) 0.068(12) 0.067(11) 0.001(9) 0.005(9) 0.042(10)
O31 0.085(13) 0.075(12) 0.054(10) -0.008(9) -0.006(9) 0.047(11)
O32 0.070(12) 0.075(12) 0.058(10) -0.010(9) -0.003(9) 0.043(10)
O33 0.079(12) 0.084(13) 0.053(10) -0.006(9) -0.011(9) 0.058(11)
O34 0.072(12) 0.094(14) 0.066(12) -0.005(10) 0.001(9) 0.049(11)
O35 0.074(13) 0.092(14) 0.077(13) 0.014(11) -0.005(10) 0.056(12)
O36 0.089(14) 0.111(16) 0.042(10) 0.006(10) -0.001(9) 0.046(13)
O37 0.118(16) 0.082(13) 0.050(11) -0.003(9) -0.009(10) 0.056(13)
O38 0.090(15) 0.084(14) 0.065(13) 0.002(10) 0.003(11) 0.031(12)
O39 0.096(15) 0.088(14) 0.065(12) 0.001(10) 0.007(10) 0.058(12)
O40 0.104(15) 0.093(14) 0.048(10) 0.004(9) 0.000(10) 0.066(13)
O41 0.094(14) 0.088(14) 0.054(11) 0.013(10) 0.004(10) 0.056(12)
O42 0.113(18) 0.125(19) 0.048(12) -0.005(12) -0.016(12) 0.053(16)
O43 0.093(14) 0.062(11) 0.056(11) 0.003(9) 0.013(10) 0.033(11)
O44 0.105(16) 0.119(18) 0.071(13) -0.013(12) 0.000(12) 0.067(15)
O45 0.15(2) 0.125(17) 0.035(9) 0.006(10) 0.009(11) 0.104(16)
O46 0.076(13) 0.088(14) 0.064(11) 0.010(10) 0.018(10) 0.047(11)
O47 0.060(11) 0.092(14) 0.060(11) -0.003(10) 0.002(9) 0.030(11)
O48 0.085(14) 0.096(14) 0.062(11) -0.008(10) -0.003(10) 0.056(12)
O49 0.111(16) 0.099(15) 0.053(11) 0.008(11) -0.015(11) 0.060(14)
O50 0.104(16) 0.101(15) 0.049(11) 0.002(10) -0.002(10) 0.052(13)
O51 0.085(14) 0.099(15) 0.075(13) -0.021(11) 0.004(11) 0.050(13)
O52 0.067(12) 0.065(12) 0.069(12) -0.010(9) -0.018(9) 0.022(10)
O53 0.14(2) 0.14(2) 0.073(14) -0.004(13) -0.020(14) 0.088(18)
O54 0.092(15) 0.101(16) 0.065(13) 0.012(11) -0.009(11) 0.047(13)
O55 0.069(12) 0.094(14) 0.046(10) 0.004(9) -0.012(8) 0.043(11)
O56 0.061(11) 0.073(12) 0.055(10) 0.001(9) -0.020(8) 0.029(10)
O57 0.070(12) 0.071(12) 0.073(12) 0.015(10) -0.015(10) 0.031(10)
O58 0.064(11) 0.085(13) 0.053(10) 0.007(9) -0.013(8) 0.044(10)
O59 0.079(13) 0.073(12) 0.054(11) 0.016(9) 0.007(9) 0.039(11)
O60 0.055(11) 0.089(13) 0.056(11) 0.010(10) 0.004(8) 0.040(10)
O61 0.076(13) 0.085(13) 0.053(11) 0.008(9) -0.010(9) 0.037(11)
O62 0.105(15) 0.068(12) 0.061(11) 0.001(9) 0.006(10) 0.057(12)
O63 0.082(13) 0.074(13) 0.062(12) 0.008(10) -0.005(10) 0.024(11)
O64 0.058(11) 0.093(14) 0.068(12) -0.003(10) 0.006(9) 0.033(11)
O65 0.14(2) 0.095(16) 0.095(16) -0.017(13) 0.010(14) 0.083(16)
O66 0.077(13) 0.074(12) 0.063(11) 0.000(9) -0.013(9) 0.036(11)
O67 0.105(16) 0.118(17) 0.040(10) 0.019(10) 0.011(10) 0.058(14)
O68 0.093(15) 0.107(16) 0.063(12) -0.012(11) -0.023(11) 0.055(13)
O69 0.118(17) 0.097(15) 0.062(12) -0.023(11) -0.017(12) 0.058(14)
O70 0.069(12) 0.102(15) 0.057(11) 0.004(10) -0.005(9) 0.042(11)
O71 0.079(13) 0.090(14) 0.057(11) 0.021(10) 0.005(9) 0.037(11)
O72 0.104(16) 0.110(16) 0.054(11) 0.004(11) 0.002(11) 0.057(14)
O73 0.15(2) 0.123(18) 0.048(11) 0.023(11) 0.033(12) 0.077(17)
O74 0.104(15) 0.085(13) 0.048(10) -0.002(9) -0.006(10) 0.060(12)
O75 0.103(15) 0.076(13) 0.062(12) 0.014(10) 0.005(11) 0.047(12)
O76 0.103(17) 0.099(16) 0.091(16) 0.004(13) 0.010(13) 0.045(14)
O77 0.112(19) 0.13(2) 0.103(18) -0.015(16) 0.023(15) 0.053(17)
O78 0.086(13) 0.060(11) 0.051(10) -0.002(8) -0.010(9) 0.028(10)
O79 0.110(16) 0.098(15) 0.055(11) 0.000(10) -0.022(11) 0.052(13)
O80 0.089(14) 0.107(16) 0.061(12) -0.004(11) 0.005(10) 0.059(13)
O81 0.075(13) 0.115(17) 0.060(12) -0.014(11) -0.001(10) 0.036(12)
O82 0.081(13) 0.079(13) 0.043(9) 0.007(9) 0.013(9) 0.039(11)
O83 0.098(15) 0.100(15) 0.049(10) -0.001(10) 0.001(10) 0.060(13)
O84 0.096(14) 0.089(13) 0.041(9) -0.005(9) 0.012(9) 0.054(12)
O85 0.090(14) 0.096(14) 0.051(10) 0.002(10) 0.004(9) 0.057(12)
O86 0.107(15) 0.099(15) 0.044(10) 0.001(10) 0.008(10) 0.065(13)
O87 0.107(15) 0.065(13) 0.057(11) 0.005(9) 0.009(10) 0.044(11)
O88 0.093(14) 0.077(14) 0.057(11) 0.008(10) 0.003(10) 0.044(12)
O89 0.084(14) 0.088(14) 0.056(11) -0.009(10) 0.023(10) 0.030(11)
O90 0.081(14) 0.106(16) 0.057(12) 0.000(11) 0.007(10) 0.036(12)
O91 0.112(17) 0.070(15) 0.117(18) 0.014(12) 0.031(14) 0.047(13)
O92 0.13(2) 0.097(17) 0.075(14) 0.002(12) -0.004(13) 0.055(15)
O93 0.096(14) 0.087(14) 0.047(10) 0.005(9) 0.013(10) 0.048(12)
O94 0.115(17) 0.087(14) 0.050(11) 0.013(10) 0.020(11) 0.052(13)
O95 0.15(2) 0.095(15) 0.060(12) 0.017(11) 0.030(12) 0.085(15)
O96 0.14(2) 0.076(15) 0.087(16) 0.003(12) 0.015(14) 0.039(14)
O97 0.115(16) 0.075(13) 0.046(10) 0.000(9) 0.001(10) 0.046(12)
O98 0.132(18) 0.084(14) 0.051(11) -0.007(10) -0.005(11) 0.064(14)
O99 0.113(17) 0.091(16) 0.085(14) 0.025(12) 0.023(12) 0.064(14)
O100 0.14(2) 0.13(2) 0.077(15) -0.004(14) 0.006(14) 0.081(18)
O101 0.140(19) 0.065(12) 0.051(11) -0.001(9) 0.010(11) 0.054(13)
O102 0.120(17) 0.087(14) 0.062(12) -0.013(10) 0.002(11) 0.055(14)
O103 0.125(19) 0.102(17) 0.081(15) 0.007(12) 0.001(13) 0.065(15)
O104 0.113(17) 0.082(14) 0.087(15) 0.009(12) 0.016(13) 0.058(14)
O105 0.104(16) 0.122(18) 0.058(12) -0.006(11) 0.009(11) 0.063(14)
O106 0.077(13) 0.116(17) 0.049(11) -0.010(11) 0.004(9) 0.033(12)
O107 0.12(2) 0.090(17) 0.088(16) 0.003(13) 0.017(14) 0.028(15)
O108 0.124(19) 0.107(17) 0.087(15) -0.001(13) 0.003(13) 0.069(15)
O109 0.085(13) 0.094(13) 0.031(8) 0.008(8) -0.001(8) 0.054(11)
O110 0.108(15) 0.093(14) 0.039(9) -0.007(9) 0.003(9) 0.065(12)
O111 0.080(13) 0.096(14) 0.050(10) -0.013(10) -0.005(9) 0.048(12)
O112 0.082(13) 0.079(12) 0.038(9) 0.001(8) 0.000(8) 0.041(11)
O113 0.065(12) 0.075(12) 0.053(10) 0.010(9) 0.007(9) 0.028(10)
O114 0.094(14) 0.106(15) 0.043(10) 0.006(10) -0.004(9) 0.052(13)
O115 0.084(14) 0.072(12) 0.045(10) -0.006(9) -0.012(10) 0.030(11)
O116 0.095(14) 0.092(14) 0.032(9) -0.009(9) -0.010(9) 0.046(12)
O117 0.090(14) 0.077(13) 0.051(10) 0.001(9) -0.017(9) 0.043(11)
O118 0.093(15) 0.105(16) 0.054(11) 0.009(11) 0.001(11) 0.051(13)
O119 0.12(2) 0.15(2) 0.099(18) -0.003(16) -0.003(16) 0.061(18)
O120 0.084(13) 0.072(12) 0.060(11) 0.010(9) -0.012(10) 0.032(11)
O121 0.093(15) 0.074(13) 0.074(13) 0.001(10) -0.011(11) 0.041(12)
O122 0.111(16) 0.093(15) 0.056(11) -0.008(10) -0.004(11) 0.058(13)
O123 0.059(12) 0.100(16) 0.098(16) -0.014(13) 0.015(11) 0.024(12)
O124 0.110(17) 0.123(18) 0.060(12) -0.024(12) -0.025(11) 0.065(15)
O125 0.091(14) 0.090(14) 0.044(10) -0.005(9) 0.022(9) 0.031(12)
O126 0.103(17) 0.127(19) 0.068(14) 0.016(13) 0.021(12) 0.060(15)
O127 0.078(15) 0.123(19) 0.094(16) 0.021(14) 0.012(12) 0.026(14)
O128 0.100(15) 0.116(17) 0.041(10) -0.016(10) -0.018(10) 0.054(13)
O129 0.086(15) 0.114(17) 0.087(15) 0.024(13) 0.015(12) 0.050(14)
O130 0.092(15) 0.085(14) 0.067(12) -0.013(10) 0.003(11) 0.035(12)
O131 0.111(18) 0.14(2) 0.059(13) 0.000(13) 0.025(12) 0.057(16)
O132 0.098(15) 0.113(16) 0.046(10) -0.006(10) -0.016(10) 0.050(13)
O133 0.065(12) 0.093(14) 0.053(11) -0.006(10) -0.003(9) 0.028(11)
O134 0.064(13) 0.105(16) 0.088(15) 0.032(12) 0.014(11) 0.027(12)
O135 0.089(15) 0.112(17) 0.056(12) -0.010(11) -0.025(11) 0.038(13)
O136 0.084(14) 0.080(13) 0.061(12) 0.016(10) 0.022(10) 0.025(11)
O137 0.081(13) 0.112(15) 0.040(9) 0.000(10) 0.011(9) 0.055(12)
O138 0.087(13) 0.113(15) 0.030(9) 0.004(9) 0.009(8) 0.059(12)
O139 0.091(14) 0.094(14) 0.049(10) -0.013(10) -0.001(9) 0.054(12)
O140 0.103(15) 0.100(15) 0.032(9) 0.001(9) 0.009(9) 0.053(13)
O141 0.088(14) 0.105(15) 0.047(10) -0.006(10) -0.009(9) 0.062(12)
O142 0.096(15) 0.099(15) 0.062(11) 0.021(10) 0.022(10) 0.073(13)
O143 0.101(15) 0.098(15) 0.047(11) 0.006(10) -0.002(10) 0.043(13)
O144 0.095(15) 0.106(16) 0.052(11) -0.002(10) 0.012(10) 0.046(13)
O145 0.116(18) 0.15(2) 0.072(14) 0.033(13) 0.008(12) 0.100(17)
O146 0.14(2) 0.16(2) 0.093(18) 0.006(17) -0.010(16) 0.07(2)
O147 0.092(14) 0.090(14) 0.059(11) 0.003(10) 0.013(10) 0.053(12)
O148 0.063(12) 0.104(15) 0.056(11) -0.009(10) -0.008(9) 0.047(11)
O149 0.110(17) 0.122(18) 0.102(17) 0.043(14) 0.011(13) 0.080(16)
O150 0.098(16) 0.124(18) 0.080(14) -0.007(12) -0.020(12) 0.077(15)
O151 0.081(13) 0.091(14) 0.070(12) 0.010(10) 0.027(10) 0.044(12)
O152 0.089(14) 0.102(15) 0.035(9) 0.005(9) 0.006(9) 0.035(12)
O153 0.092(15) 0.18(2) 0.049(11) -0.009(13) -0.012(11) 0.081(16)
O154 0.109(18) 0.14(2) 0.094(16) -0.020(15) -0.027(14) 0.080(17)
O155 0.070(13) 0.14(2) 0.045(10) 0.013(11) 0.017(9) 0.045(13)
O156 0.112(16) 0.104(16) 0.055(11) 0.001(11) 0.011(11) 0.064(14)
O157 0.082(15) 0.135(19) 0.095(16) 0.009(14) 0.014(12) 0.067(15)
O158 0.099(17) 0.15(2) 0.095(16) -0.014(15) -0.017(13) 0.084(17)
O159 0.074(12) 0.101(15) 0.046(10) 0.007(10) 0.008(9) 0.042(11)
O160 0.094(15) 0.15(2) 0.047(11) -0.004(12) -0.012(10) 0.071(15)
O161 0.106(17) 0.15(2) 0.062(12) -0.007(13) 0.001(11) 0.079(16)
O162 0.133(19) 0.110(17) 0.045(11) 0.021(11) 0.011(11) 0.063(15)
O163 0.061(14) 0.16(2) 0.048(11) 0.019(12) 0.011(10) 0.031(14)
O164 0.113(18) 0.20(3) 0.044(11) -0.012(13) -0.010(11) 0.103(19)
O165 0.116(19) 0.20(3) 0.044(11) 0.014(14) 0.008(12) 0.079(19)
O166 0.103(17) 0.18(3) 0.038(11) 0.022(13) -0.010(11) 0.047(17)
O167 0.099(16) 0.14(2) 0.036(10) -0.022(12) -0.001(10) 0.019(15)
O168 0.079(15) 0.17(2) 0.045(11) -0.021(13) -0.003(10) 0.024(15)
O169 0.079(16) 0.20(3) 0.043(11) -0.017(13) -0.006(10) 0.054(16)
O170 0.15(2) 0.18(2) 0.041(11) 0.000(13) -0.003(12) 0.11(2)
O171 0.12(2) 0.26(4) 0.069(16) 0.012(19) 0.013(15) 0.09(2)
O172 0.15(2) 0.25(3) 0.060(14) -0.002(17) 0.006(14) 0.15(2)
O173 0.15(3) 0.22(3) 0.089(19) 0.01(2) -0.005(18) 0.09(2)
O174 0.122(19) 0.23(3) 0.043(12) 0.004(15) -0.008(12) 0.10(2)
O175 0.105(18) 0.20(3) 0.075(15) -0.013(16) 0.006(13) 0.09(2)
O176 0.16(2) 0.13(2) 0.077(16) 0.017(14) 0.010(15) 0.082(19)
O177 0.088(17) 0.29(4) 0.068(14) -0.023(18) -0.020(12) 0.11(2)
O178 0.110(19) 0.19(3) 0.033(11) -0.007(15) -0.003(11) 0.03(2)
O179 0.096(17) 0.20(3) 0.045(12) -0.019(14) -0.013(11) 0.056(17)
O180 0.081(17) 0.22(3) 0.084(17) 0.000(19) -0.003(13) 0.043(19)
O181 0.12(2) 0.17(3) 0.069(15) -0.002(16) 0.027(14) 0.019(18)
O182 0.102(17) 0.17(2) 0.052(12) 0.002(14) -0.008(12) 0.041(17)
O183 0.106(17) 0.15(2) 0.042(11) 0.014(12) -0.007(11) 0.021(16)
O184 0.15(2) 0.21(3) 0.053(14) -0.001(16) -0.005(15) 0.07(2)
O185 0.11(2) 0.23(3) 0.055(14) -0.007(17) -0.004(13) 0.04(2)
O186 0.13(2) 0.21(3) 0.081(16) -0.002(18) -0.010(15) 0.11(2)
O187 0.120(19) 0.16(2) 0.053(12) -0.004(13) 0.006(12) 0.069(18)
O188 0.088(16) 0.19(3) 0.063(14) 0.005(15) -0.012(12) 0.052(17)
O189 0.14(2) 0.20(3) 0.035(11) -0.016(14) -0.004(12) 0.09(2)
O190 0.113(16) 0.063(12) 0.061(12) -0.005(10) -0.002(11) 0.032(12)
O191 0.085(13) 0.095(14) 0.037(9) -0.004(9) 0.000(9) 0.036(11)
O192 0.075(13) 0.096(14) 0.046(10) -0.020(10) 0.003(9) 0.027(11)
O193 0.090(14) 0.104(15) 0.050(11) -0.014(10) -0.015(10) 0.043(13)
O194 0.107(17) 0.099(16) 0.051(11) -0.019(11) 0.001(11) 0.022(13)
O195 0.085(14) 0.095(15) 0.049(11) 0.013(10) 0.014(10) 0.033(12)
O196 0.15(2) 0.085(15) 0.055(12) -0.018(11) -0.007(12) 0.044(15)
O197 0.107(16) 0.107(16) 0.074(13) -0.031(12) -0.031(12) 0.067(14)
O198 0.087(14) 0.095(15) 0.069(12) -0.012(11) -0.009(11) 0.047(12)
O199 0.127(19) 0.118(18) 0.047(11) 0.015(11) 0.000(12) 0.049(15)
O200 0.13(2) 0.12(2) 0.103(19) 0.007(16) -0.003(16) 0.037(18)
O201 0.065(12) 0.131(18) 0.045(10) 0.016(11) 0.009(9) 0.035(12)
O202 0.083(14) 0.114(17) 0.075(13) -0.013(12) -0.015(11) 0.049(13)
O203 0.085(15) 0.14(2) 0.056(13) 0.022(13) 0.008(11) 0.020(14)
O204 0.105(18) 0.13(2) 0.080(16) 0.008(15) -0.010(14) 0.025(17)
O205 0.14(2) 0.096(16) 0.054(12) -0.005(11) -0.013(13) 0.038(15)
O206 0.13(2) 0.096(17) 0.056(12) -0.002(11) -0.008(12) 0.012(15)
O207 0.106(17) 0.109(17) 0.053(12) 0.005(11) 0.018(11) 0.012(14)
O208 0.090(17) 0.15(2) 0.068(14) -0.009(14) -0.018(12) 0.025(16)
O209 0.17(3) 0.103(18) 0.061(14) -0.021(12) -0.017(15) 0.027(18)
O210 0.15(2) 0.089(16) 0.067(14) -0.015(12) 0.000(14) 0.031(16)
O211 0.17(2) 0.093(16) 0.053(13) 0.024(11) -0.003(14) 0.017(16)
O212 0.14(2) 0.099(17) 0.065(13) 0.014(12) 0.031(13) 0.051(16)
O213 0.17(2) 0.097(16) 0.055(12) 0.012(11) -0.012(13) 0.073(16)
O214 0.116(17) 0.088(15) 0.079(14) -0.008(11) -0.018(12) 0.061(14)
O215 0.092(15) 0.119(18) 0.080(14) 0.019(13) 0.011(12) 0.057(14)
O216 0.20(3) 0.104(17) 0.054(13) 0.018(12) 0.024(15) 0.081(18)
O217 0.068(13) 0.136(19) 0.073(13) -0.018(13) -0.006(10) 0.048(13)
O218 0.074(14) 0.13(2) 0.098(17) -0.025(14) -0.010(12) 0.037(14)
O219 0.089(15) 0.103(17) 0.079(14) -0.001(12) 0.014(12) 0.032(13)
O220 0.070(14) 0.14(2) 0.084(16) 0.006(15) 0.014(12) 0.014(14)
O221 0.078(14) 0.089(15) 0.027(9) -0.005(9) -0.003(9) 0.040(12)
O222 0.104(16) 0.104(16) 0.043(10) -0.012(10) -0.011(10) 0.043(13)
O223 0.070(12) 0.072(12) 0.053(10) -0.025(9) -0.006(9) 0.025(10)
O224 0.079(14) 0.117(17) 0.074(13) -0.045(12) -0.010(11) 0.040(13)
O225 0.17(2) 0.072(14) 0.079(15) -0.035(12) -0.013(15) 0.040(15)
O226 0.112(16) 0.083(14) 0.075(13) -0.007(11) 0.011(12) 0.053(13)
O227 0.110(16) 0.097(15) 0.051(11) 0.015(10) 0.019(11) 0.045(13)
O228 0.092(14) 0.094(14) 0.044(10) 0.001(9) -0.014(9) 0.055(12)
O229 0.123(18) 0.087(15) 0.096(15) 0.003(12) -0.003(13) 0.078(14)
O230 0.124(18) 0.081(14) 0.070(13) 0.004(11) 0.003(12) 0.058(13)
O231 0.119(19) 0.096(17) 0.13(2) 0.029(15) 0.045(16) 0.062(15)
O232 0.103(17) 0.087(15) 0.099(16) 0.005(13) 0.021(13) 0.035(13)
O233 0.079(13) 0.087(13) 0.036(9) 0.023(9) 0.009(8) 0.032(11)
O234 0.119(18) 0.094(16) 0.050(11) 0.003(10) 0.016(11) 0.044(14)
O235 0.076(15) 0.19(2) 0.063(13) 0.017(14) 0.023(11) 0.074(16)
O236 0.084(13) 0.094(14) 0.038(9) 0.006(9) 0.025(9) 0.040(11)
O237 0.039(11) 0.123(18) 0.120(18) 0.027(14) 0.032(11) 0.029(12)
O238 0.100(15) 0.127(18) 0.071(13) 0.001(12) 0.004(11) 0.081(15)
O239 0.19(2) 0.107(17) 0.053(12) -0.026(11) -0.025(13) 0.107(18)
O240 0.113(17) 0.120(18) 0.087(15) 0.021(13) 0.006(13) 0.083(15)
O241 0.119(17) 0.119(17) 0.047(11) 0.027(11) 0.003(11) 0.074(15)
O242 0.132(18) 0.077(13) 0.053(11) 0.029(10) 0.018(11) 0.055(13)
O243 0.087(15) 0.18(2) 0.075(14) 0.002(14) 0.011(12) 0.081(16)
O244 0.056(12) 0.104(16) 0.078(13) 0.004(11) 0.018(10) 0.028(11)
O245 0.14(2) 0.14(2) 0.059(12) 0.020(13) 0.004(12) 0.087(17)
O246 0.096(15) 0.140(18) 0.051(11) 0.012(11) 0.005(10) 0.086(14)
O247 0.17(3) 0.31(4) 0.063(15) -0.01(2) -0.018(15) 0.18(3)
O248 0.17(3) 0.24(4) 0.072(16) -0.012(19) 0.013(16) 0.15(3)
O249 0.116(18) 0.24(3) 0.052(12) -0.028(15) 0.001(12) 0.12(2)
O250 0.114(19) 0.19(3) 0.073(15) 0.014(16) 0.024(13) 0.08(2)
O251 0.104(18) 0.25(3) 0.060(14) -0.017(17) -0.007(12) 0.10(2)
O252 0.103(17) 0.22(3) 0.058(13) 0.007(15) -0.002(12) 0.100(19)
O253 0.074(14) 0.16(2) 0.045(11) 0.000(12) 0.007(10) 0.009(14)
O254 0.081(15) 0.16(2) 0.071(14) 0.012(14) 0.043(12) 0.045(16)
O255 0.089(15) 0.14(2) 0.041(10) 0.000(12) 0.000(10) 0.042(14)
O256 0.088(14) 0.111(16) 0.043(10) 0.016(10) 0.013(9) 0.042(13)

loop_
_atom_type_symbol
_atom_type_description
_atom_type_scat_dispersion_real
_atom_type_scat_dispersion_imag
_atom_type_scat_source
O O 0.0106 0.0060 'International Tables Vol C Tables 4.2.6.8 and 6.1.1.4'
H H 0.0000 0.0000 'International Tables Vol C Tables 4.2.6.8 and 6.1.1.4'
Mo Mo -1.6832 0.6857 'International Tables Vol C Tables 4.2.6.8 and 6.1.1.4'
Fe Fe 0.3463 0.8444 'International Tables Vol C Tables 4.2.6.8 and 6.1.1.4'
C C 0.0033 0.0016 'International Tables Vol C Tables 4.2.6.8 and 6.1.1.4'
Na Na 0.0362 0.0249 'International Tables Vol C Tables 4.2.6.8 and 6.1.1.4'

loop_
_geom_angle_atom_site_label_1
_geom_angle_atom_site_label_2
_geom_angle_atom_site_label_3
_geom_angle
_geom_angle_site_symmetry_1
_geom_angle_site_symmetry_3
M1B M1A O4 178.3(12) . .
M1B M1A O3 80.8(10) . .
O4 M1A O3 100.9(9) . .
M1B M1A O5 79.1(10) . .
O4 M1A O5 99.5(9) . .
O3 M1A O5 139.3(7) . .
M1B M1A O6 81.5(10) . .
O4 M1A O6 99.0(9) . .
O3 M1A O6 70.4(8) . .
O5 M1A O6 139.5(8) . .
M1B M1A O7 79.8(10) . .
O4 M1A O7 100.7(9) . .
O3 M1A O7 70.6(8) . .
O5 M1A O7 71.2(8) . .
O6 M1A O7 138.9(8) . .
M1B M1A O1 78.5(10) . .
O4 M1A O1 100.1(8) . .
O3 M1A O1 138.6(8) . .
O5 M1A O1 70.1(7) . .
O6 M1A O1 71.4(7) . .
O7 M1A O1 138.4(8) . .
M1B M1A O2 1.3(10) . .
O4 M1A O2 179.5(8) . .
O3 M1A O2 79.5(7) . .
O5 M1A O2 80.3(7) . .
O6 M1A O2 80.9(7) . .
O7 M1A O2 79.6(7) . .
O1 M1A O2 79.4(7) . .
M1A M1B O2 178.0(15) . .
M1A M1B O5 77.3(11) . .
O2 M1B O5 104.5(12) . .
M1A M1B O3 75.6(11) . .
O2 M1B O3 102.4(12) . .
O5 M1B O3 135.5(11) . .
M1A M1B O1 78.0(12) . .
O2 M1B O1 103.3(11) . .
O5 M1B O1 69.8(8) . .
O3 M1B O1 135.6(11) . .
M1A M1B O7 76.9(11) . .
O2 M1B O7 102.8(12) . .
O5 M1B O7 70.5(9) . .
O3 M1B O7 69.4(9) . .
O1 M1B O7 136.6(11) . .
M1A M1B O6 75.2(12) . .
O2 M1B O6 103.8(11) . .
O5 M1B O6 135.2(11) . .
O3 M1B O6 68.7(8) . .
O1 M1B O6 70.4(8) . .
O7 M1B O6 134.1(11) . .
M1A M1B O4 1.1(8) . .
O2 M1B O4 179.1(12) . .
O5 M1B O4 76.4(9) . .
O3 M1B O4 76.7(9) . .
O1 M1B O4 77.2(10) . .
O7 M1B O4 77.3(9) . .
O6 M1B O4 75.5(9) . .
M1A M1B M2B 92.7(17) . .
O2 M1B M2B 85.9(16) . .
O5 M1B M2B 109.3(10) . .
O3 M1B M2B 38.9(10) . .
O1 M1B M2B 170.7(18) . .
O7 M1B M2B 39.6(10) . .
O6 M1B M2B 106.7(10) . .
O4 M1B M2B 93.6(15) . .
M2B M2A O10 173(3) . .
M2B M2A O9 84(3) . .
O10 M2A O9 102.5(11) . .
M2B M2A O8 78(3) . .
O10 M2A O8 102.1(11) . .
O9 M2A O8 104.5(10) . .
M2B M2A O7 81(3) . .
O10 M2A O7 97.1(10) . .
O9 M2A O7 90.3(9) . .
O8 M2A O7 152.4(9) . .
M2B M2A O3 77(3) . .
O10 M2A O3 95.8(9) . .
O9 M2A O3 153.8(9) . .
O8 M2A O3 89.6(9) . .
O7 M2A O3 68.8(7) . .
M2B M2A O11 4(3) . .
O10 M2A O11 173.0(10) . .
O9 M2A O11 82.2(10) . .
O8 M2A O11 81.5(10) . .
O7 M2A O11 77.5(9) . .
O3 M2A O11 78.1(8) . .
M2A M2B O11 174(4) . .
M2A M2B O8 75(3) . .
O11 M2B O8 110(3) . .
M2A M2B O9 69(3) . .
O11 M2B O9 107(3) . .
O8 M2B O9 99(2) . .
M2A M2B O3 80(3) . .
O11 M2B O3 102(3) . .
O8 M2B O3 90(2) . .
O9 M2B O3 144(4) . .
M2A M2B O7 76(3) . .
O11 M2B O7 99(3) . .
O8 M2B O7 146(4) . .
O9 M2B O7 86.2(19) . .
O3 M2B O7 68.4(15) . .
M2A M2B O10 4.7(19) . .
O11 M2B O10 173(3) . .
O8 M2B O10 75(3) . .
O9 M2B O10 74(2) . .
O3 M2B O10 75(2) . .
O7 M2B O10 75(2) . .
M2A M2B M1B 94(3) . .
O11 M2B M1B 83(2) . .
O8 M2B M1B 127.7(19) . .
O9 M2B M1B 125.0(19) . .
O3 M2B M1B 38.3(9) . .
O7 M2B M1B 38.9(9) . .
O10 M2B M1B 90.6(17) . .
M3B M3A O13 172.7(18) . .
M3B M3A O14 75.2(16) . .
O13 M3A O14 103.2(11) . .
M3B M3A O15 72.1(18) . .
O13 M3A O15 101.6(11) . .
O14 M3A O15 103.9(10) . .
M3B M3A O6 86.4(16) . .
O13 M3A O6 97.5(11) . .
O14 M3A O6 152.0(10) . .
O15 M3A O6 89.9(8) . .
M3B M3A O3 89.1(15) . .
O13 M3A O3 98.1(12) . .
O14 M3A O3 88.9(8) . .
O15 M3A O3 153.2(11) . .
O6 M3A O3 69.6(7) . .
M3B M3A O12 11.4(15) . .
O13 M3A O12 174.9(10) . .
O14 M3A O12 81.2(10) . .
O15 M3A O12 79.5(10) . .
O6 M3A O12 77.5(9) . .
O3 M3A O12 79.3(8) . .
M3A M3B O15 87(2) . .
M3A M3B O14 83.3(19) . .
O15 M3B O14 109.6(12) . .
M3A M3B O12 164(2) . .
O15 M3B O12 103.1(17) . .
O14 M3B O12 104.4(19) . .
M3A M3B O6 75.4(17) . .
O15 M3B O6 90.2(11) . .
O14 M3B O6 150.0(17) . .
O12 M3B O6 92.2(13) . .
M3A M3B O3 73.0(15) . .
O15 M3B O3 152.1(19) . .
O14 M3B O3 87.2(10) . .
O12 M3B O3 93.5(13) . .
O6 M3B O3 66.7(8) . .
M3A M3B O13 5.3(13) . .
O15 M3B O13 82.1(16) . .
O14 M3B O13 82.3(15) . .
O12 M3B O13 169.2(13) . .
O6 M3B O13 78.3(13) . .
O3 M3B O13 78.2(13) . .
M4B M4A O17 83.0(15) . .
M4B M4A O19 169.5(18) . .
O17 M4A O19 105.0(10) . .
M4B M4A O16 81.7(15) . .
O17 M4A O16 105.9(9) . .
O19 M4A O16 102.2(11) . .
M4B M4A O1 77.7(15) . .
O17 M4A O1 90.2(8) . .
O19 M4A O1 95.1(9) . .
O16 M4A O1 152.1(9) . .
M4B M4A O6 77.0(14) . .
O17 M4A O6 153.3(9) . .
O19 M4A O6 93.2(9) . .
O16 M4A O6 88.7(8) . .
O1 M4A O6 68.5(7) . .
M4B M4A O18 1.6(16) . .
O17 M4A O18 82.4(8) . .
O19 M4A O18 170.8(9) . .
O16 M4A O18 80.5(9) . .
O1 M4A O18 79.2(8) . .
O6 M4A O18 78.0(7) . .
M4A M4B O18 178(2) . .
M4A M4B O16 75.9(15) . .
O18 M4B O16 102.4(10) . .
M4A M4B O17 74.7(15) . .
O18 M4B O17 104.4(10) . .
O16 M4B O17 102.3(9) . .
M4A M4B O1 83.2(15) . .
O18 M4B O1 98.9(10) . .
O16 M4B O1 151.8(8) . .
O17 M4B O1 89.9(9) . .
M4A M4B O6 84.3(14) . .
O18 M4B O6 97.2(9) . .
O16 M4B O6 89.1(8) . .
O17 M4B O6 152.6(9) . .
O1 M4B O6 70.0(7) . .
M4A M4B O19 7.6(13) . .
O18 M4B O19 174.3(10) . .
O16 M4B O19 78.9(8) . .
O17 M4B O19 80.6(8) . .
O1 M4B O19 78.2(8) . .
O6 M4B O19 77.3(7) . .
M5B M5A O22 173.4(18) . .
M5B M5A O21 75.9(16) . .
O22 M5A O21 103.8(10) . .
M5B M5A O20 71.3(17) . .
O22 M5A O20 102.5(9) . .
O21 M5A O20 103.4(9) . .
M5B M5A O1 83.6(16) . .
O22 M5A O1 98.9(9) . .
O21 M5A O1 151.0(8) . .
O20 M5A O1 88.9(8) . .
M5B M5A O5 87.4(16) . .
O22 M5A O5 99.2(9) . .
O21 M5A O5 89.6(8) . .
O20 M5A O5 151.0(8) . .
O1 M5A O5 68.9(7) . .
M5B M5A O23 9.4(16) . .
O22 M5A O23 176.1(10) . .
O21 M5A O23 79.6(9) . .
O20 M5A O23 78.4(8) . .
O1 M5A O23 77.3(8) . .
O5 M5A O23 78.6(7) . .
M5A M5B O20 84(2) . .
M5A M5B O23 166(2) . .
O20 M5B O23 106.4(19) . .
M5A M5B O21 79.4(19) . .
O20 M5B O21 108.1(15) . .
O23 M5B O21 105(2) . .
M5A M5B O1 75.1(19) . .
O20 M5B O1 89.3(13) . .
O23 M5B O1 95.4(15) . .
O21 M5B O1 147(2) . .
M5A M5B O5 71.9(17) . .
O20 M5B O5 149(2) . .
O23 M5B O5 95.4(15) . .
O21 M5B O5 86.9(12) . .
O1 M5B O5 65.9(9) . .
M5A M5B O22 4.5(13) . .
O20 M5B O22 79.5(16) . .
O23 M5B O22 170.5(15) . .
O21 M5B O22 79.2(16) . .
O1 M5B O22 76.9(14) . .
O5 M5B O22 76.4(13) . .
M6B M6A O26 175(3) . .
M6B M6A O25 78(2) . .
O26 M6A O25 106.3(14) . .
M6B M6A O24 71(2) . .
O26 M6A O24 104.5(13) . .
O25 M6A O24 103.2(10) . .
M6B M6A O5 84(2) . .
O26 M6A O5 99.6(11) . .
O25 M6A O5 89.3(10) . .
O24 M6A O5 148.2(11) . .
M6B M6A O7 77(2) . .
O26 M6A O7 100.0(12) . .
O25 M6A O7 148.4(11) . .
O24 M6A O7 86.6(10) . .
O5 M6A O7 68.9(9) . .
M6B M6A O27 7.8(19) . .
O26 M6A O27 174.0(13) . .
O25 M6A O27 78.0(10) . .
O24 M6A O27 78.2(9) . .
O5 M6A O27 76.0(8) . .
O7 M6A O27 74.6(9) . .
M6A M6B O24 88(2) . .
M6A M6B O25 81(2) . .
O24 M6B O25 108.2(11) . .
M6A M6B O27 169(3) . .
O24 M6B O27 101.7(11) . .
O25 M6B O27 99.5(13) . .
M6A M6B O7 85(2) . .
O24 M6B O7 90.6(10) . .
O25 M6B O7 155.4(10) . .
O27 M6B O7 91.6(11) . .
M6A M6B O5 78(2) . .
O24 M6B O5 156.2(11) . .
O25 M6B O5 88.7(9) . .
O27 M6B O5 91.5(11) . .
O7 M6B O5 69.1(8) . .
M6A M6B O26 4(2) . .
O24 M6B O26 84.9(10) . .
O25 M6B O26 83.5(11) . .
O27 M6B O26 171.3(12) . .
O7 M6B O26 82.7(9) . .
O5 M6B O26 80.4(9) . .
M7B M7A O33 175.3(11) . .
M7B M7A O31 83.7(10) . .
O33 M7A O31 99.8(8) . .
M7B M7A O32 78.9(10) . .
O33 M7A O32 99.2(8) . .
O31 M7A O32 70.5(7) . .
M7B M7A O30 82.2(10) . .
O33 M7A O30 101.9(8) . .
O31 M7A O30 71.5(7) . .
O32 M7A O30 139.0(7) . .
M7B M7A O28 74.2(10) . .
O33 M7A O28 101.2(8) . .
O31 M7A O28 138.9(7) . .
O32 M7A O28 71.5(7) . .
O30 M7A O28 136.3(8) . .
M7B M7A O34 80.0(10) . .
O33 M7A O34 99.0(8) . .
O31 M7A O34 139.9(7) . .
O32 M7A O34 139.8(7) . .
O30 M7A O34 70.1(7) . .
O28 M7A O34 70.0(7) . .
M7B M7A O29 4.3(9) . .
O33 M7A O29 179.6(7) . .
O31 M7A O29 80.5(7) . .
O32 M7A O29 80.6(7) . .
O30 M7A O29 78.4(6) . .
O28 M7A O29 78.4(7) . .
O34 M7A O29 80.8(7) . .
M7A M7B O29 173.4(14) . .
M7A M7B O28 82.0(12) . .
O29 M7B O28 104.6(12) . .
M7A M7B O32 77.5(11) . .
O29 M7B O32 105.0(12) . .
O28 M7B O32 72.4(8) . .
M7A M7B O34 76.6(12) . .
O29 M7B O34 104.6(12) . .
O28 M7B O34 70.6(8) . .
O32 M7B O34 137.1(11) . .
M7A M7B O31 72.9(10) . .
O29 M7B O31 102.2(11) . .
O28 M7B O31 137.2(11) . .
O32 M7B O31 68.7(8) . .
O34 M7B O31 132.5(11) . .
M7A M7B O30 74.5(11) . .
O29 M7B O30 99.7(10) . .
O28 M7B O30 136.4(11) . .
O32 M7B O30 134.3(11) . .
O34 M7B O30 68.5(8) . .
O31 M7B O30 68.9(8) . .
M7A M7B O33 3.1(7) . .
O29 M7B O33 176.5(10) . .
O28 M7B O33 78.9(9) . .
O32 M7B O33 76.3(9) . .
O34 M7B O33 76.0(9) . .
O31 M7B O33 75.2(9) . .
O30 M7B O33 77.2(9) . .
M7A M7B M9B 94(2) . .
O29 M7B M9B 92(2) . .
O28 M7B M9B 39.5(12) . .
O32 M7B M9B 39.1(11) . .
O34 M7B M9B 110.0(12) . .
O31 M7B M9B 107.4(11) . .
O30 M7B M9B 168(2) . .
O33 M7B M9B 91(2) . .
M8B M8A O37 164.3(13) . .
M8B M8A O35 76.1(14) . .
O37 M8A O35 106.0(14) . .
M8B M8A O36 63.0(13) . .
O37 M8A O36 101.4(11) . .
O35 M8A O36 98.7(12) . .
M8B M8A O34 94.0(14) . .
O37 M8A O34 101.4(15) . .
O35 M8A O34 92.9(9) . .
O36 M8A O34 150.4(16) . .
M8B M8A O28 83.0(14) . .
O37 M8A O28 99.0(13) . .
O35 M8A O28 152.3(16) . .
O36 M8A O28 87.5(10) . .
O34 M8A O28 70.4(8) . .
M8B M8A O38 15.0(9) . .
O37 M8A O38 175.4(9) . .
O35 M8A O38 78.5(12) . .
O36 M8A O38 76.7(13) . .
O34 M8A O38 79.1(11) . .
O28 M8A O38 76.7(11) . .
M8A M8B O36 93.5(14) . .
M8A M8B O38 158.5(12) . .
O36 M8B O38 105.9(16) . .
M8A M8B O35 79.6(13) . .
O36 M8B O35 107.9(9) . .
O38 M8B O35 102.4(13) . .
M8A M8B O28 75.8(13) . .
O36 M8B O28 91.6(9) . .
O38 M8B O28 94.2(10) . .
O35 M8B O28 149.5(16) . .
M8A M8B O34 65.7(11) . .
O36 M8B O34 151.9(15) . .
O38 M8B O34 92.9(10) . .
O35 M8B O34 87.6(9) . .
O28 M8B O34 65.9(8) . .
M8A M8B O37 10.8(9) . .
O36 M8B O37 82.8(11) . .
O38 M8B O37 168.4(10) . .
O35 M8B O37 81.7(12) . .
O28 M8B O37 77.6(11) . .
O34 M8B O37 76.3(11) . .
M9B M9A O41 174(4) . .
M9B M9A O39 77(4) . .
O41 M9A O39 102.6(9) . .
M9B M9A O40 80(4) . .
O41 M9A O40 105.1(9) . .
O39 M9A O40 102.8(9) . .
M9B M9A O28 82(4) . .
O41 M9A O28 96.4(8) . .
O39 M9A O28 152.9(9) . .
O40 M9A O28 90.6(8) . .
M9B M9A O32 78(4) . .
O41 M9A O32 96.5(8) . .
O39 M9A O32 89.3(8) . .
O40 M9A O32 152.1(8) . .
O28 M9A O32 69.3(7) . .
M9B M9A O42 6(4) . .
O41 M9A O42 171.2(9) . .
O39 M9A O42 82.9(9) . .
O40 M9A O42 80.1(8) . .
O28 M9A O42 76.2(8) . .
O32 M9A O42 76.6(8) . .
M9A M9B O39 81(5) . .
M9A M9B O40 78(5) . .
O39 M9B O40 103(3) . .
M9A M9B O42 172(5) . .
O39 M9B O42 107(5) . .
O40 M9B O42 101(4) . .
M9A M9B O32 84(5) . .
O39 M9B O32 91(2) . .
O40 M9B O32 155(5) . .
O42 M9B O32 94(3) . .
M9A M9B O28 80(5) . .
O39 M9B O28 154(6) . .
O40 M9B O28 90(2) . .
O42 M9B O28 92(3) . .
O32 M9B O28 69.6(18) . .
M9A M9B O41 4(3) . .
O39 M9B O41 81(4) . .
O40 M9B O41 82(4) . .
O42 M9B O41 170(3) . .
O32 M9B O41 80(3) . .
O28 M9B O41 79(3) . .
M9A M9B C15 166(6) . .
O39 M9B C15 86(4) . .
O40 M9B C15 110(5) . .
O42 M9B C15 21(3) . .
O32 M9B C15 91(4) . .
O28 M9B C15 111(4) . .
O41 M9B C15 164(3) . .
M9A M9B M7B 95(5) . .
O39 M9B M7B 129(2) . .
O40 M9B M7B 126(2) . .
O42 M9B M7B 78(2) . .
O32 M9B M7B 38.5(10) . .
O28 M9B M7B 36.9(10) . .
O41 M9B M7B 92(2) . .
C15 M9B M7B 89(3) . .
M10B M10A O44 170(3) . .
M10B M10A O43 81(2) . .
O44 M10A O43 106.3(10) . .
M10B M10A O46 79(2) . .
O44 M10A O46 105.1(10) . .
O43 M10A O46 103.6(10) . .
M10B M10A O32 75(2) . .
O44 M10A O32 96.2(10) . .
O43 M10A O32 149.7(8) . .
O46 M10A O32 89.3(9) . .
M10B M10A O31 76(2) . .
O44 M10A O31 96.8(10) . .
O43 M10A O31 89.8(9) . .
O46 M10A O31 149.6(9) . .
O32 M10A O31 67.2(7) . .
M10B M10A O45 2(2) . .
O44 M10A O45 172.2(12) . .
O43 M10A O45 79.2(8) . .
O46 M10A O45 78.5(8) . .
O32 M10A O45 76.8(8) . .
O31 M10A O45 77.4(7) . .
M10A M10B O46 82(2) . .
M10A M10B O43 80(2) . .
O46 M10B O43 104.0(10) . .
M10A M10B O45 178(3) . .
O46 M10B O45 97.8(10) . .
O43 M10B O45 98.2(11) . .
M10A M10B O32 88(2) . .
O46 M10B O32 92.0(9) . .
O43 M10B O32 158.2(11) . .
O45 M10B O32 94.1(10) . .
M10A M10B O31 87(2) . .
O46 M10B O31 158.7(11) . .
O43 M10B O31 91.4(9) . .
O45 M10B O31 94.4(9) . .
O32 M10B O31 69.6(8) . .
M10A M10B O44 7(2) . .
O46 M10B O44 84.8(9) . .
O43 M10B O44 84.9(9) . .
O45 M10B O44 175.3(12) . .
O32 M10B O44 81.9(9) . .
O31 M10B O44 82.0(9) . .
O50 M11 O47 103.9(9) . .
O50 M11 O48 102.8(9) . .
O47 M11 O48 102.9(8) . .
O50 M11 O31 98.6(9) . .
O47 M11 O31 150.2(8) . .
O48 M11 O31 90.7(8) . .
O50 M11 O30 99.4(9) . .
O47 M11 O30 88.1(7) . .
O48 M11 O30 151.8(8) . .
O31 M11 O30 68.9(7) . .
O50 M11 O49 174.5(9) . .
O47 M11 O49 79.5(7) . .
O48 M11 O49 80.4(8) . .
O31 M11 O49 76.8(7) . .
O30 M11 O49 76.2(7) . .
M12B M12A O54 164.7(17) . .
M12B M12A O51 81.4(17) . .
O54 M12A O51 101.4(14) . .
M12B M12A O52 63.7(17) . .
O54 M12A O52 101.0(11) . .
O51 M12A O52 101.3(11) . .
M12B M12A O34 95.3(19) . .
O54 M12A O34 99.6(15) . .
O51 M12A O34 92.3(8) . .
O52 M12A O34 152.5(16) . .
M12B M12A O30 83.3(19) . .
O54 M12A O30 98.7(12) . .
O51 M12A O30 155.0(14) . .
O52 M12A O30 89.4(9) . .
O34 M12A O30 69.6(7) . .
M12B M12A O53 17.6(15) . .
O54 M12A O53 176.9(10) . .
O51 M12A O53 80.5(13) . .
O52 M12A O53 81.0(14) . .
O34 M12A O53 77.8(10) . .
O30 M12A O53 78.9(11) . .
M12A M12B O52 94(3) . .
M12A M12B O53 155(2) . .
O52 M12B O53 110(3) . .
M12A M12B O51 76(2) . .
O52 M12B O51 107.5(12) . .
O53 M12B O51 101(2) . .
M12A M12B O30 77(3) . .
O52 M12B O30 93.4(11) . .
O53 M12B O30 95.4(16) . .
O51 M12B O30 147(3) . .
M12A M12B O34 66(2) . .
O52 M12B O34 153(3) . .
O53 M12B O34 89.6(12) . .
O51 M12B O34 85.6(16) . .
O30 M12B O34 65.5(11) . .
M12A M12B O54 10.9(12) . .
O52 M12B O54 83(2) . .
O53 M12B O54 166.1(18) . .
O51 M12B O54 78(2) . .
O30 M12B O54 79(2) . .
O34 M12B O54 77(2) . .
M13B M13A O59 178.9(11) . .
M13B M13A O58 80.1(8) . .
O59 M13A O58 101.0(9) . .
M13B M13A O55 78.0(8) . .
O59 M13A O55 102.4(9) . .
O58 M13A O55 71.2(7) . .
M13B M13A O61 78.3(8) . .
O59 M13A O61 100.8(9) . .
O58 M13A O61 138.1(8) . .
O55 M13A O61 136.6(8) . .
M13B M13A O57 77.4(8) . .
O59 M13A O57 101.6(9) . .
O58 M13A O57 138.9(8) . .
O55 M13A O57 70.7(7) . .
O61 M13A O57 69.0(7) . .
M13B M13A O56 78.3(8) . .
O59 M13A O56 102.1(9) . .
O58 M13A O56 70.4(6) . .
O55 M13A O56 137.5(8) . .
O61 M13A O56 70.3(7) . .
O57 M13A O56 135.8(8) . .
M13B M13A O60 0.8(6) . .
O59 M13A O60 178.8(9) . .
O58 M13A O60 80.0(8) . .
O55 M13A O60 78.7(7) . .
O61 M13A O60 78.0(7) . .
O57 M13A O60 78.0(8) . .
O56 M13A O60 77.5(7) . .
M13A M13B O60 178.7(10) . .
M13A M13B O57 76.9(9) . .
O60 M13B O57 104.0(11) . .
M13A M13B O55 76.3(9) . .
O60 M13B O55 104.9(11) . .
O57 M13B O55 70.4(8) . .
M13A M13B O56 76.1(9) . .
O60 M13B O56 102.6(10) . .
O57 M13B O56 134.3(10) . .
O55 M13B O56 135.3(10) . .
M13A M13B O61 76.1(9) . .
O60 M13B O61 103.3(11) . .
O57 M13B O61 68.6(7) . .
O55 M13B O61 134.5(11) . .
O56 M13B O61 69.6(7) . .
M13A M13B O58 74.2(9) . .
O60 M13B O58 105.6(11) . .
O57 M13B O58 135.2(11) . .
O55 M13B O58 70.0(7) . .
O56 M13B O58 69.1(7) . .
O61 M13B O58 133.5(10) . .
M13A M13B O59 0.7(7) . .
O60 M13B O59 178.7(8) . .
O57 M13B O59 76.3(9) . .
O55 M13B O59 76.5(9) . .
O56 M13B O59 76.3(9) . .
O61 M13B O59 75.5(9) . .
O58 M13B O59 74.9(9) . .
O64 M14A O63 101.5(9) . .
O64 M14A O62 102.5(8) . .
O63 M14A O62 105.5(8) . .
O64 M14A O56 96.6(8) . .
O63 M14A O56 88.4(8) . .
O62 M14A O56 153.4(8) . .
O64 M14A O61 97.0(9) . .
O63 M14A O61 153.0(8) . .
O62 M14A O61 89.3(8) . .
O56 M14A O61 69.9(7) . .
O64 M14A O65 173.2(9) . .
O63 M14A O65 83.2(9) . .
O62 M14A O65 80.7(8) . .
O56 M14A O65 78.5(8) . .
O61 M14A O65 76.9(8) . .
M15B M15A O68 172(2) . .
M15B M15A O67 75(2) . .
O68 M15A O67 103.9(10) . .
M15B M15A O66 70(2) . .
O68 M15A O66 103.4(9) . .
O67 M15A O66 103.7(9) . .
M15B M15A O56 86(2) . .
O68 M15A O56 97.7(9) . .
O67 M15A O56 151.5(7) . .
O66 M15A O56 88.9(8) . .
M15B M15A O58 90(2) . .
O68 M15A O58 97.8(8) . .
O67 M15A O58 88.3(8) . .
O66 M15A O58 152.1(8) . .
O56 M15A O58 70.4(7) . .
M15B M15A O69 14(2) . .
O68 M15A O69 174.0(9) . .
O67 M15A O69 78.7(8) . .
O66 M15A O69 81.0(8) . .
O56 M15A O69 78.2(7) . .
O58 M15A O69 76.7(7) . .
M15A M15B O66 90(2) . .
M15A M15B O67 85(2) . .
O66 M15B O67 111.1(15) . .
M15A M15B O69 162(3) . .
O66 M15B O69 104.2(14) . .
O67 M15B O69 99.4(14) . .
M15A M15B O56 77(2) . .
O66 M15B O56 90.2(12) . .
O67 M15B O56 152.2(15) . .
O69 M15B O56 92.1(12) . .
M15A M15B O58 74(2) . .
O66 M15B O58 154.9(15) . .
O67 M15B O58 87.1(12) . .
O69 M15B O58 89.1(12) . .
O56 M15B O58 67.7(9) . .
M15A M15B O68 5.6(18) . .
O66 M15B O68 85.3(12) . .
O67 M15B O68 84.3(12) . .
O69 M15B O68 167.5(15) . .
O56 M15B O68 79.7(10) . .
O58 M15B O68 79.1(10) . .
M16B M16A O73 174.1(15) . .
M16B M16A O71 79.7(17) . .
O73 M16A O71 102.2(15) . .
M16B M16A O70 73.6(14) . .
O73 M16A O70 100.5(14) . .
O71 M16A O70 103.4(11) . .
M16B M16A O55 87.5(17) . .
O73 M16A O55 98.0(15) . .
O71 M16A O55 90.2(8) . .
O70 M16A O55 154.1(17) . .
M16B M16A O58 84.6(14) . .
O73 M16A O58 95.2(14) . .
O71 M16A O58 156.2(17) . .
O70 M16A O58 89.1(8) . .
O55 M16A O58 71.2(7) . .
M16B M16A O72 8.8(11) . .
O73 M16A O72 174.1(10) . .
O71 M16A O72 83.1(14) . .
O70 M16A O72 80.4(14) . .
O55 M16A O72 79.4(12) . .
O58 M16A O72 79.0(12) . .
M16A M16B O72 167.2(17) . .
M16A M16B O70 82.5(15) . .
O72 M16B O70 107.3(19) . .
M16A M16B O71 76.4(18) . .
O72 M16B O71 108.1(15) . .
O70 M16B O71 104.9(11) . .
M16A M16B O58 74.8(14) . .
O72 M16B O58 96.7(12) . .
O70 M16B O58 88.7(9) . .
O71 M16B O58 146(2) . .
M16A M16B O55 72.1(16) . .
O72 M16B O55 96.0(12) . .
O70 M16B O55 148.9(19) . .
O71 M16B O55 86.5(11) . .
O58 M16B O55 68.0(8) . .
M16A M16B O73 4.1(11) . .
O72 M16B O73 169.9(12) . .
O70 M16B O73 78.4(14) . .
O71 M16B O73 77.8(15) . .
O58 M16B O73 74.7(12) . .
O55 M16B O73 75.9(13) . .
M17B M17A O76 168(3) . .
M17B M17A O75 86(2) . .
O76 M17A O75 101.7(10) . .
M17B M17A O74 68(2) . .
O76 M17A O74 101.9(10) . .
O75 M17A O74 103.7(8) . .
M17B M17A O55 90(2) . .
O76 M17A O55 98.1(9) . .
O75 M17A O55 89.9(7) . .
O74 M17A O55 152.9(8) . .
M17B M17A O57 77(2) . .
O76 M17A O57 97.6(10) . .
O75 M17A O57 154.2(9) . .
O74 M17A O57 89.0(8) . .
O55 M17A O57 70.3(7) . .
M17B M17A O77 15(2) . .
O76 M17A O77 173.4(10) . .
O75 M17A O77 81.4(9) . .
O74 M17A O77 82.9(9) . .
O55 M17A O77 76.0(8) . .
O57 M17A O77 77.9(9) . .
M17A M17B O74 84(3) . .
M17A M17B O77 157(4) . .
O74 M17B O77 119(4) . .
M17A M17B O75 67(3) . .
O74 M17B O75 102(2) . .
O77 M17B O75 103(2) . .
M17A M17B O57 79(3) . .
O74 M17B O57 92.7(18) . .
O77 M17B O57 100(2) . .
O75 M17B O57 140(3) . .
M17A M17B O55 67(3) . .
O74 M17B O55 147(4) . .
O77 M17B O55 91.2(19) . .
O75 M17B O55 81.2(18) . .
O57 M17B O55 67.2(14) . .
M17A M17B O76 7.7(17) . .
O74 M17B O76 77(2) . .
O77 M17B O76 164(3) . .
O75 M17B O76 73(2) . .
O57 M17B O76 76(2) . .
O55 M17B O76 73(2) . .
M18B M18A O80 172(4) . .
M18B M18A O78 72(3) . .
O80 M18A O78 104.4(12) . .
M18B M18A O79 82(4) . .
O80 M18A O79 105.9(13) . .
O78 M18A O79 103.1(12) . .
M18B M18A O61 75(4) . .
O80 M18A O61 98.5(12) . .
O78 M18A O61 87.7(10) . .
O79 M18A O61 149.7(11) . .
M18B M18A O57 80(4) . .
O80 M18A O57 101.3(12) . .
O78 M18A O57 147.5(10) . .
O79 M18A O57 88.6(11) . .
O61 M18A O57 68.9(9) . .
M18B M18A O81 5(3) . .
O80 M18A O81 173.9(14) . .
O78 M18A O81 76.8(8) . .
O79 M18A O81 79.5(9) . .
O61 M18A O81 75.4(8) . .
O57 M18A O81 75.7(8) . .
M18A M18B O78 91(4) . .
M18A M18B O79 81(4) . .
O78 M18B O79 106.8(12) . .
M18A M18B O81 173(4) . .
O78 M18B O81 95.4(11) . .
O79 M18B O81 96.0(11) . .
M18A M18B O61 90(4) . .
O78 M18B O61 92.6(10) . .
O79 M18B O61 158.7(13) . .
O81 M18B O61 90.7(11) . .
M18A M18B O57 84(4) . .
O78 M18B O57 162.6(12) . .
O79 M18B O57 89.1(11) . .
O81 M18B O57 89.6(10) . .
O61 M18B O57 70.7(9) . .
M18A M18B O80 6(3) . .
O78 M18B O80 88.3(10) . .
O79 M18B O80 86.8(10) . .
O81 M18B O80 174.5(13) . .
O61 M18B O80 85.0(9) . .
O57 M18B O80 85.7(9) . .
M19B M19A O87 177.2(16) . .
M19B M19A O82 79.3(15) . .
O87 M19A O82 101.2(11) . .
M19B M19A O83 80.3(15) . .
O87 M19A O83 100.9(12) . .
O82 M19A O83 137.8(11) . .
M19B M19A O85 83.6(17) . .
O87 M19A O85 99.2(12) . .
O82 M19A O85 69.8(8) . .
O83 M19A O85 71.5(8) . .
M19B M19A O84 79.5(12) . .
O87 M19A O84 98.5(11) . .
O82 M19A O84 139.0(11) . .
O83 M19A O84 71.2(8) . .
O85 M19A O84 141.0(10) . .
M19B M19A O86 77.4(14) . .
O87 M19A O86 100.1(12) . .
O82 M19A O86 71.5(7) . .
O83 M19A O86 137.9(10) . .
O85 M19A O86 139.3(10) . .
O84 M19A O86 69.9(7) . .
M19B M19A O88 2.6(13) . .
O87 M19A O88 179.4(9) . .
O82 M19A O88 79.4(10) . .
O83 M19A O88 78.7(11) . .
O85 M19A O88 81.2(11) . .
O84 M19A O88 80.9(10) . .
O86 M19A O88 79.9(10) . .
M19A M19B O88 176(2) . .
M19A M19B O86 79(2) . .
O88 M19B O86 104(3) . .
M19A M19B O82 78(2) . .
O88 M19B O82 102(2) . .
O86 M19B O82 71.6(10) . .
M19A M19B O84 78(2) . .
O88 M19B O84 105(2) . .
O86 M19B O84 69.9(9) . .
O82 M19B O84 137(2) . .
M19A M19B O83 77(2) . .
O88 M19B O83 101(2) . .
O86 M19B O83 137(2) . .
O82 M19B O83 135(3) . .
O84 M19B O83 70.4(10) . .
M19A M19B O85 74(3) . .
O88 M19B O85 102.5(18) . .
O86 M19B O85 135(2) . .
O82 M19B O85 68.2(11) . .
O84 M19B O85 135(3) . .
O83 M19B O85 69.5(11) . .
M19A M19B O87 1.9(11) . .
O88 M19B O87 177.8(13) . .
O86 M19B O87 78(2) . .
O82 M19B O87 78(2) . .
O84 M19B O87 76(2) . .
O83 M19B O87 77(2) . .
O85 M19B O87 76(2) . .
M19A M19B M22B 93.5(15) . .
O88 M19B M22B 90.1(19) . .
O86 M19B M22B 38.2(6) . .
O82 M19B M22B 109.2(8) . .
O84 M19B M22B 39.0(7) . .
O83 M19B M22B 108.6(7) . .
O85 M19B M22B 167(3) . .
O87 M19B M22B 91.7(14) . .
M20B M20A O91 172(2) . .
M20B M20A O89 74(2) . .
O91 M20A O89 100.2(19) . .
M20B M20A O90 74(3) . .
O91 M20A O90 102(2) . .
O89 M20A O90 102.0(15) . .
M20B M20A O85 88(2) . .
O91 M20A O85 97(2) . .
O89 M20A O85 90.7(10) . .
O90 M20A O85 154(3) . .
M20B M20A O82 89(2) . .
O91 M20A O82 98(2) . .
O89 M20A O82 155(2) . .
O90 M20A O82 90.2(10) . .
O85 M20A O82 70.3(8) . .
M20B M20A O92 11.2(15) . .
O91 M20A O92 176.5(12) . .
O89 M20A O92 81(2) . .
O90 M20A O92 80(2) . .
O85 M20A O92 79.6(17) . .
O82 M20A O92 79.3(16) . .
M20A M20B O92 164(2) . .
M20A M20B O89 84(2) . .
O92 M20B O89 107(3) . .
M20A M20B O90 83(3) . .
O92 M20B O90 105(2) . .
O89 M20B O90 106.8(12) . .
M20A M20B O85 72(2) . .
O92 M20B O85 95.4(15) . .
O89 M20B O85 89.4(11) . .
O90 M20B O85 149(3) . .
M20A M20B O82 72(2) . .
O92 M20B O82 94.4(14) . .
O89 M20B O82 149(3) . .
O90 M20B O82 88.1(13) . .
O85 M20B O82 66.4(10) . .
M20A M20B O91 5.6(14) . .
O92 M20B O91 169.6(13) . .
O89 M20B O91 79.5(19) . .
O90 M20B O91 81(2) . .
O85 M20B O91 76.0(17) . .
O82 M20B O91 76.8(18) . .
O95 M21 O94 102.6(10) . .
O95 M21 O93 102.7(9) . .
O94 M21 O93 103.4(9) . .
O95 M21 O86 97.4(8) . .
O94 M21 O86 88.7(8) . .
O93 M21 O86 153.4(8) . .
O95 M21 O82 96.9(10) . .
O94 M21 O82 152.7(8) . .
O93 M21 O82 90.5(8) . .
O86 M21 O82 69.9(7) . .
O95 M21 O96 173.4(10) . .
O94 M21 O96 81.0(9) . .
O93 M21 O96 81.5(8) . .
O86 M21 O96 77.0(8) . .
O82 M21 O96 77.9(8) . .
M22B M22A O99 174.9(18) . .
M22B M22A O98 78(3) . .
O99 M22A O98 105(3) . .
M22B M22A O97 70(2) . .
O99 M22A O97 105(2) . .
O98 M22A O97 101.5(17) . .
M22B M22A O84 84(3) . .
O99 M22A O84 100(2) . .
O98 M22A O84 90.3(12) . .
O97 M22A O84 148(3) . .
M22B M22A O86 78(2) . .
O99 M22A O86 100(2) . .
O98 M22A O86 151(3) . .
O97 M22A O86 87.1(13) . .
O84 M22A O86 69.6(9) . .
M22B M22A O100 7.3(13) . .
O99 M22A O100 174.7(11) . .
O98 M22A O100 80(2) . .
O97 M22A O100 77(2) . .
O84 M22A O100 77(2) . .
O86 M22A O100 75(2) . .
M22A M22B O100 169.4(19) . .
M22A M22B O97 85.3(15) . .
O100 M22B O97 104.2(17) . .
M22A M22B O98 77.3(17) . .
O100 M22B O98 104.1(14) . .
O97 M22B O98 105.4(10) . .
M22A M22B O86 80.2(15) . .
O100 M22B O86 94.8(12) . .
O97 M22B O86 90.3(9) . .
O98 M22B O86 151.3(18) . .
M22A M22B O84 74.8(19) . .
O100 M22B O84 94.7(12) . .
O97 M22B O84 153.0(16) . .
O98 M22B O84 88.2(10) . .
O86 M22B O84 68.7(8) . .
M22A M22B O99 3.5(13) . .
O100 M22B O99 171.4(11) . .
O97 M22B O99 82.1(13) . .
O98 M22B O99 79.5(13) . .
O86 M22B O99 79.1(12) . .
O84 M22B O99 77.5(12) . .
M22A M22B M19B 91.9(19) . .
O100 M22B M19B 78.7(16) . .
O97 M22B M19B 126.8(7) . .
O98 M22B M19B 125.8(9) . .
O86 M22B M19B 37.4(8) . .
O84 M22B M19B 38.4(7) . .
O99 M22B M19B 92.9(15) . .
M23B M23A O103 166(5) . .
M23B M23A O101 65(5) . .
O103 M23A O101 101.9(10) . .
M23B M23A O102 85(5) . .
O103 M23A O102 104.3(11) . .
O101 M23A O102 105.8(9) . .
M23B M23A O83 78(5) . .
O103 M23A O83 96.4(10) . .
O101 M23A O83 88.1(8) . .
O102 M23A O83 151.9(10) . .
M23B M23A O84 92(5) . .
O103 M23A O84 98.8(10) . .
O101 M23A O84 151.0(9) . .
O102 M23A O84 88.4(8) . .
O83 M23A O84 69.6(7) . .
M23B M23A O104 16(5) . .
O103 M23A O104 173.2(9) . .
O101 M23A O104 81.0(8) . .
O102 M23A O104 80.7(9) . .
O83 M23A O104 77.5(8) . .
O84 M23A O104 76.5(7) . .
M23A M23B O101 92(7) . .
M23A M23B O104 158(6) . .
O101 M23B O104 110(7) . .
M23A M23B O102 73(6) . .
O101 M23B O102 109(4) . .
O104 M23B O102 99(4) . .
M23A M23B O83 82(6) . .
O101 M23B O83 94(3) . .
O104 M23B O83 95(4) . .
O102 M23B O83 146(6) . .
M23A M23B O84 70(5) . .
O101 M23B O84 155(6) . .
O104 M23B O84 89(3) . .
O102 M23B O84 83(3) . .
O83 M23B O84 67(2) . .
M23A M23B O103 10(3) . .
O101 M23B O103 83(5) . .
O104 M23B O103 166(4) . .
O102 M23B O103 80(4) . .
O83 M23B O103 79(4) . .
O84 M23B O103 77(4) . .
M24B M24A O107 170.7(19) . .
M24B M24A O105 86.0(19) . .
O107 M24A O105 103.0(12) . .
M24B M24A O106 71.8(19) . .
O107 M24A O106 103.4(11) . .
O105 M24A O106 104.9(9) . .
M24B M24A O83 75.4(18) . .
O107 M24A O83 96.8(10) . .
O105 M24A O83 152.6(10) . .
O106 M24A O83 88.6(8) . .
M24B M24A O85 85.9(18) . .
O107 M24A O85 96.2(11) . .
O105 M24A O85 89.2(8) . .
O106 M24A O85 152.3(10) . .
O83 M24A O85 69.7(7) . .
M24B M24A O108 9.4(18) . .
O107 M24A O108 174.0(11) . .
O105 M24A O108 80.1(10) . .
O106 M24A O108 80.5(10) . .
O83 M24A O108 78.7(8) . .
O85 M24A O108 78.6(8) . .
M24A M24B O108 166(3) . .
M24A M24B O106 83(2) . .
O108 M24B O106 109(3) . .
M24A M24B O105 70(2) . .
O108 M24B O105 101.2(18) . .
O106 M24B O105 103.4(17) . .
M24A M24B O83 83(2) . .
O108 M24B O83 101(2) . .
O106 M24B O83 92.5(13) . .
O105 M24B O83 146(3) . .
M24A M24B O85 73(2) . .
O108 M24B O85 95.9(17) . .
O106 M24B O85 151(3) . .
O105 M24B O85 83.8(14) . .
O83 M24B O85 69.0(10) . .
M24A M24B O107 6.4(13) . .
O108 M24B O107 170.5(17) . .
O106 M24B O107 80.0(19) . .
O105 M24B O107 76.0(19) . .
O83 M24B O107 77.6(16) . .
O85 M24B O107 74.9(16) . .
M25B M25A O115 174.9(14) . .
M25B M25A O110 84.3(11) . .
O115 M25A O110 100.8(14) . .
M25B M25A O114 79.8(16) . .
O115 M25A O114 102.3(12) . .
O110 M25A O114 70.6(7) . .
M25B M25A O111 80.6(12) . .
O115 M25A O111 100.3(13) . .
O110 M25A O111 72.0(7) . .
O114 M25A O111 139.1(10) . .
M25B M25A O109 74.8(14) . .
O115 M25A O109 100.7(11) . .
O110 M25A O109 139.0(10) . .
O114 M25A O109 136.5(13) . .
O111 M25A O109 70.1(7) . .
M25B M25A O112 75.9(17) . .
O115 M25A O112 100.3(10) . .
O110 M25A O112 138.5(11) . .
O114 M25A O112 70.3(8) . .
O111 M25A O112 137.3(12) . .
O109 M25A O112 69.6(8) . .
M25B M25A O113 5.1(10) . .
O115 M25A O113 179.6(10) . .
O110 M25A O113 79.4(10) . .
O114 M25A O113 77.3(11) . .
O111 M25A O113 80.1(10) . .
O109 M25A O113 79.4(11) . .
O112 M25A O113 79.3(11) . .
M25A M25B O113 172.4(14) . .
M25A M25B O109 82(2) . .
O113 M25B O109 104(2) . .
M25A M25B O112 82(3) . .
O113 M25B O112 103.5(19) . .
O109 M25B O112 71.5(9) . .
M25A M25B O114 77(2) . .
O113 M25B O114 98.8(18) . .
O109 M25B O114 139(2) . .
O112 M25B O114 70.7(10) . .
M25A M25B O111 77.0(16) . .
O113 M25B O111 102(2) . .
O109 M25B O111 70.6(8) . .
O112 M25B O111 138.4(19) . .
O114 M25B O111 136.0(19) . .
M25A M25B O110 73.3(15) . .
O113 M25B O110 99.2(18) . .
O109 M25B O110 137.2(19) . .
O112 M25B O110 136(2) . .
O114 M25B O110 68.7(9) . .
O111 M25B O110 69.9(9) . .
M25A M25B O115 3.4(9) . .
O113 M25B O115 175.8(10) . .
O109 M25B O115 79.4(19) . .
O112 M25B O115 79.1(19) . .
O114 M25B O115 78.9(19) . .
O111 M25B O115 77.7(18) . .
O110 M25B O115 76.7(18) . .
M25A M25B M26B 98.1(19) . .
O113 M25B M26B 89.3(15) . .
O109 M25B M26B 40.4(6) . .
O112 M25B M26B 38.5(6) . .
O114 M25B M26B 108.2(7) . .
O111 M25B M26B 110.4(7) . .
O110 M25B M26B 171(3) . .
O115 M25B M26B 94.7(13) . .
M26B M26A O118 172.2(12) . .
M26B M26A O117 80.5(14) . .
O118 M26A O117 106.8(13) . .
M26B M26A O116 71.4(10) . .
O118 M26A O116 103.6(12) . .
O117 M26A O116 103.5(10) . .
M26B M26A O109 81.5(12) . .
O118 M26A O109 101.2(11) . .
O117 M26A O109 89.4(8) . .
O116 M26A O109 147.2(13) . .
M26B M26A O112 74.1(9) . .
O118 M26A O112 99.9(11) . .
O117 M26A O112 148.4(14) . .
O116 M26A O112 86.0(8) . .
O109 M26A O112 68.8(7) . .
M26B M26A O119 7.7(9) . .
O118 M26A O119 173.7(10) . .
O117 M26A O119 77.9(12) . .
O116 M26A O119 79.1(11) . .
O109 M26A O119 74.3(10) . .
O112 M26A O119 74.4(10) . .
M26A M26B O119 168.4(14) . .
M26A M26B O116 81.9(11) . .
O119 M26B O116 109.7(17) . .
M26A M26B O117 72.7(15) . .
O119 M26B O117 103.0(14) . .
O116 M26B O117 104.3(10) . .
M26A M26B O112 82.5(11) . .
O119 M26B O112 97.5(14) . .
O116 M26B O112 90.0(8) . .
O117 M26B O112 149.0(17) . .
M26A M26B O109 75.4(13) . .
O119 M26B O109 93.7(12) . .
O116 M26B O109 150.7(16) . .
O117 M26B O109 86.5(10) . .
O112 M26B O109 69.1(8) . .
M26A M26B O118 5.2(8) . .
O119 M26B O118 171.0(11) . .
O116 M26B O118 78.6(12) . .
O117 M26B O118 77.6(13) . .
O112 M26B O118 78.6(10) . .
O109 M26B O118 77.3(11) . .
M26A M26B M25B 93.6(14) . .
O119 M26B M25B 79.7(15) . .
O116 M26B M25B 128.0(8) . .
O117 M26B M25B 123.8(8) . .
O112 M26B M25B 38.3(7) . .
O109 M26B M25B 37.8(6) . .
O118 M26B M25B 92.5(13) . .
O122 M27 O121 102.5(9) . .
O122 M27 O120 102.3(9) . .
O121 M27 O120 105.3(9) . .
O122 M27 O112 97.1(8) . .
O121 M27 O112 88.8(8) . .
O120 M27 O112 152.8(7) . .
O122 M27 O114 95.4(8) . .
O121 M27 O114 152.9(8) . .
O120 M27 O114 90.4(8) . .
O112 M27 O114 68.7(7) . .
O122 M27 O123 173.1(9) . .
O121 M27 O123 82.2(9) . .
O120 M27 O123 81.1(8) . .
O112 M27 O123 77.8(7) . .
O114 M27 O123 78.4(8) . .
M28B M28A O127 175(2) . .
M28B M28A O125 75(2) . .
O127 M28A O125 100.3(11) . .
M28B M28A O124 81(2) . .
O127 M28A O124 101.6(11) . .
O125 M28A O124 104.5(9) . .
M28B M28A O110 87(2) . .
O127 M28A O110 97.2(11) . .
O125 M28A O110 153.3(9) . .
O124 M28A O110 91.4(9) . .
M28B M28A O114 84(2) . .
O127 M28A O114 95.7(10) . .
O125 M28A O114 89.3(8) . .
O124 M28A O114 155.4(10) . .
O110 M28A O114 68.9(7) . .
M28B M28A O126 9(2) . .
O127 M28A O126 174.4(11) . .
O125 M28A O126 82.1(9) . .
O124 M28A O126 82.5(10) . .
O110 M28A O126 78.9(8) . .
O114 M28A O126 79.3(8) . .
M28A M28B O126 167(3) . .
M28A M28B O125 80(2) . .
O126 M28B O125 111.0(19) . .
M28A M28B O124 75(2) . .
O126 M28B O124 107.2(18) . .
O125 M28B O124 104.4(16) . .
M28A M28B O114 75(2) . .
O126 M28B O114 97.8(16) . .
O125 M28B O114 88.5(14) . .
O124 M28B O114 144.9(18) . .
M28A M28B O110 72(2) . .
O126 M28B O110 95.6(15) . .
O125 M28B O110 145.7(18) . .
O124 M28B O110 87.0(13) . .
O114 M28B O110 66.0(10) . .
M28A M28B C11 152(4) . .
O126 M28B C11 25(3) . .
O125 M28B C11 122(3) . .
O124 M28B C11 82(3) . .
O114 M28B C11 119(3) . .
O110 M28B C11 91(3) . .
M28A M28B O127 3.6(16) . .
O126 M28B O127 169.8(18) . .
O125 M28B O127 76.5(13) . .
O124 M28B O127 76.6(13) . .
O114 M28B O127 75.0(12) . .
O110 M28B O127 75.0(12) . .
C11 M28B O127 155(3) . .
M29B M29A O129 169(2) . .
M29B M29A O128 82.1(19) . .
O129 M29A O128 109.2(12) . .
M29B M29A O130 69.3(16) . .
O129 M29A O130 106.1(12) . .
O128 M29A O130 102.6(10) . .
M29B M29A O111 83.4(16) . .
O129 M29A O111 97.4(11) . .
O128 M29A O111 89.5(9) . .
O130 M29A O111 147.9(9) . .
M29B M29A O110 72.5(17) . .
O129 M29A O110 97.2(11) . .
O128 M29A O110 148.0(10) . .
O130 M29A O110 86.5(9) . .
O111 M29A O110 68.9(8) . .
M29B M29A O131 8.5(16) . .
O129 M29A O131 171.7(11) . .
O128 M29A O131 77.0(10) . .
O130 M29A O131 77.3(8) . .
O111 M29A O131 76.7(8) . .
O110 M29A O131 75.2(8) . .
M29A M29B O130 88.5(18) . .
M29A M29B O131 168(2) . .
O130 M29B O131 102.5(11) . .
M29A M29B O128 75.4(18) . .
O130 M29B O128 105.8(10) . .
O131 M29B O128 97.3(12) . .
M29A M29B O110 88.4(18) . .
O130 M29B O110 92.8(10) . .
O131 M29B O110 95.1(11) . .
O128 M29B O110 154.7(9) . .
M29A M29B O111 77.6(15) . .
O130 M29B O111 157.9(11) . .
O131 M29B O111 93.1(9) . .
O128 M29B O111 87.3(8) . .
O110 M29B O111 70.1(8) . .
M29A M29B O129 7.9(16) . .
O130 M29B O129 85.6(10) . .
O131 M29B O129 171.4(10) . .
O128 M29B O129 83.2(9) . .
O110 M29B O129 81.3(8) . .
O111 M29B O129 78.3(8) . .
M30B M30A O135 163.9(17) . .
M30B M30A O133 67.0(16) . .
O135 M30A O133 101.7(9) . .
M30B M30A O132 71.3(18) . .
O135 M30A O132 101.4(10) . .
O133 M30A O132 101.5(9) . .
M30B M30A O111 92.9(16) . .
O135 M30A O111 98.5(10) . .
O133 M30A O111 89.6(8) . .
O132 M30A O111 154.6(9) . .
M30B M30A O109 95.4(16) . .
O135 M30A O109 99.0(9) . .
O133 M30A O109 153.3(8) . .
O132 M30A O109 90.6(8) . .
O111 M30A O109 70.7(7) . .
M30B M30A O134 19.7(16) . .
O135 M30A O134 176.4(10) . .
O133 M30A O134 81.0(8) . .
O132 M30A O134 80.4(9) . .
O111 M30A O134 79.0(8) . .
O109 M30A O134 77.7(7) . .
M30A M30B O133 87(2) . .
M30A M30B O134 151(2) . .
O133 M30B O134 112(2) . .
M30A M30B O132 83(3) . .
O133 M30B O132 111.3(15) . .
O134 M30B O132 108.1(19) . .
M30A M30B O111 65.8(16) . .
O133 M30B O111 87.2(12) . .
O134 M30B O111 92.8(14) . .
O132 M30B O111 143(3) . .
M30A M30B O109 64.2(18) . .
O133 M30B O109 145(2) . .
O134 M30B O109 89.7(12) . .
O132 M30B O109 85.8(14) . .
O111 M30B O109 63.4(10) . .
M30A M30B O135 10.9(12) . .
O133 M30B O135 79.5(17) . .
O134 M30B O135 162.2(17) . .
O132 M30B O135 78.3(18) . .
O111 M30B O135 73.8(14) . .
O109 M30B O135 74.1(15) . .
M31B M31A O141 173.8(10) . .
M31B M31A O138 80.8(11) . .
O141 M31A O138 98.3(11) . .
M31B M31A O139 83.6(10) . .
O141 M31A O139 101.9(11) . .
O138 M31A O139 71.2(7) . .
M31B M31A O136 82.6(12) . .
O141 M31A O136 101.7(11) . .
O138 M31A O136 139.9(9) . .
O139 M31A O136 70.8(8) . .
M31B M31A O140 75.4(10) . .
O141 M31A O140 98.5(10) . .
O138 M31A O140 70.3(7) . .
O139 M31A O140 138.5(10) . .
O136 M31A O140 138.7(10) . .
M31B M31A O137 75.4(11) . .
O141 M31A O137 101.7(10) . .
O138 M31A O137 138.7(10) . .
O139 M31A O137 137.1(10) . .
O136 M31A O137 69.6(7) . .
O140 M31A O137 71.2(8) . .
M31B M31A O142 5.0(7) . .
O141 M31A O142 178.3(9) . .
O138 M31A O142 80.4(10) . .
O139 M31A O142 78.8(9) . .
O136 M31A O142 80.1(10) . .
O140 M31A O142 80.0(10) . .
O137 M31A O142 78.7(9) . .
M31A M31B O142 172.2(11) . .
M31A M31B O140 79.9(14) . .
O142 M31B O140 107.2(17) . .
M31A M31B O137 80.2(15) . .
O142 M31B O137 104.8(16) . .
O140 M31B O137 72.7(9) . .
M31A M31B O138 74.5(14) . .
O142 M31B O138 104.6(15) . .
O140 M31B O138 70.0(8) . .
O137 M31B O138 137.7(15) . .
M31A M31B O139 72.0(13) . .
O142 M31B O139 100.4(12) . .
O140 M31B O139 134.5(16) . .
O137 M31B O139 133.4(15) . .
O138 M31B O139 68.5(8) . .
M31A M31B O136 73.3(14) . .
O142 M31B O136 102.6(14) . .
O140 M31B O136 136.0(16) . .
O137 M31B O136 68.9(8) . .
O138 M31B O136 131.6(16) . .
O139 M31B O136 67.7(9) . .
M31A M31B O141 4.0(6) . .
O142 M31B O141 176.0(9) . .
O140 M31B O141 75.9(13) . .
O137 M31B O141 78.4(13) . .
O138 M31B O141 74.0(13) . .
O139 M31B O141 75.6(13) . .
O136 M31B O141 76.1(14) . .
M31A M31B M32B 95.2(12) . .
O142 M31B M32B 88.5(13) . .
O140 M31B M32B 40.6(7) . .
O137 M31B M32B 112.3(6) . .
O138 M31B M32B 39.6(5) . .
O139 M31B M32B 106.8(7) . .
O136 M31B M32B 168(2) . .
O141 M31B M32B 92.5(10) . .
M31A M31B M34B 92.8(16) . .
O142 M31B M34B 87.7(15) . .
O140 M31B M34B 110.8(10) . .
O137 M31B M34B 38.6(10) . .
O138 M31B M34B 167(2) . .
O139 M31B M34B 105.7(11) . .
O136 M31B M34B 39.0(11) . .
O141 M31B M34B 93.5(14) . .
M32B M31B M34B 147.4(10) . .
M32B M32A O143 83.2(18) . .
M32B M32A O145 173.7(14) . .
O143 M32A O145 101.9(15) . .
M32B M32A O144 73.3(16) . .
O143 M32A O144 103.0(11) . .
O145 M32A O144 101.9(14) . .
M32B M32A O140 85.2(15) . .
O143 M32A O140 90.8(9) . .
O145 M32A O140 98.2(14) . .
O144 M32A O140 152.6(17) . .
M32B M32A O138 78.8(13) . .
O143 M32A O138 153.8(16) . .
O145 M32A O138 97.4(12) . .
O144 M32A O138 90.0(9) . .
O140 M32A O138 69.0(7) . .
M32B M32A O146 7.5(12) . .
O143 M32A O146 82.4(14) . .
O145 M32A O146 174.2(11) . .
O144 M32A O146 80.6(15) . .
O140 M32A O146 77.8(12) . .
O138 M32A O146 77.3(12) . .
M32A M32B O146 168.8(19) . .
M32A M32B O144 80.5(16) . .
O146 M32B O144 110.5(18) . .
M32A M32B O143 71.0(16) . .
O146 M32B O143 107.3(14) . .
O144 M32B O143 101.5(12) . .
M32A M32B O138 78.7(12) . .
O146 M32B O138 98.8(15) . .
O144 M32B O138 91.4(10) . .
O143 M32B O138 144.3(17) . .
M32A M32B O140 72.4(14) . .
O146 M32B O140 96.5(14) . .
O144 M32B O140 148.1(17) . .
O143 M32B O140 85.6(10) . .
O138 M32B O140 67.2(8) . .
M32A M32B M31B 92.3(14) . .
O146 M32B M31B 79.3(14) . .
O144 M32B M31B 129.8(8) . .
O143 M32B M31B 123.0(9) . .
O138 M32B M31B 38.9(7) . .
O140 M32B M31B 38.0(6) . .
M33B M33A O150 164(2) . .
M33B M33A O148 64(2) . .
O150 M33A O148 101.4(10) . .
M33B M33A O147 76(2) . .
O150 M33A O147 102.5(10) . .
O148 M33A O147 103.0(8) . .
M33B M33A O140 98(2) . .
O150 M33A O140 97.7(10) . .
O148 M33A O140 153.6(8) . .
O147 M33A O140 90.4(8) . .
M33B M33A O137 89(2) . .
O150 M33A O137 97.6(9) . .
O148 M33A O137 88.6(8) . .
O147 M33A O137 154.2(8) . .
O140 M33A O137 70.8(7) . .
M33B M33A O149 20(2) . .
O150 M33A O149 175.2(9) . .
O148 M33A O149 81.5(8) . .
O147 M33A O149 80.5(9) . .
O140 M33A O149 78.3(8) . .
O137 M33A O149 78.6(8) . .
M33A M33B O148 92(3) . .
M33A M33B O149 151(3) . .
O148 M33B O149 112(3) . .
M33A M33B O147 81(2) . .
O148 M33B O147 112.4(16) . .
O149 M33B O147 104(2) . .
M33A M33B O137 71(3) . .
O148 M33B O137 89.4(15) . .
O149 M33B O137 92.1(15) . .
O147 M33B O137 145(3) . .
M33A M33B O140 63(2) . .
O148 M33B O140 148(3) . .
O149 M33B O140 88.6(13) . .
O147 M33B O140 84.4(14) . .
O137 M33B O140 64.8(12) . .
M33A M33B O150 11.1(15) . .
O148 M33B O150 82(2) . .
O149 M33B O150 162(2) . .
O147 M33B O150 80.1(19) . .
O137 M33B O150 76.4(18) . .
O140 M33B O150 74.5(18) . .
M34B M34A O151 85(5) . .
M34B M34A O152 91(4) . .
O151 M34A O152 107.0(9) . .
M34B M34A O153 172(4) . .
O151 M34A O153 96.0(11) . .
O152 M34A O153 96.5(12) . .
M34B M34A O137 85(4) . .
O151 M34A O137 159.5(10) . .
O152 M34A O137 90.6(8) . .
O153 M34A O137 92.2(11) . .
M34B M34A O136 81(4) . .
O151 M34A O136 90.6(9) . .
O152 M34A O136 160.1(10) . .
O153 M34A O136 90.7(11) . .
O137 M34A O136 70.5(8) . .
M34B M34A O154 5(4) . .
O151 M34A O154 87.4(11) . .
O152 M34A O154 86.8(11) . .
O153 M34A O154 174.4(11) . .
O137 M34A O154 83.2(10) . .
O136 M34A O154 84.7(11) . .
M34A M34B O154 173(6) . .
M34A M34B O151 74(5) . .
O154 M34B O151 110(3) . .
M34A M34B O152 69(4) . .
O154 M34B O152 105(3) . .
O151 M34B O152 99(3) . .
M34A M34B O136 80(4) . .
O154 M34B O136 105(3) . .
O151 M34B O136 89(2) . .
O152 M34B O136 144(3) . .
M34A M34B O137 77(4) . .
O154 M34B O137 101(3) . .
O151 M34B O137 146(3) . .
O152 M34B O137 85.7(19) . .
O136 M34B O137 69.5(16) . .
M34A M34B M31B 95(4) . .
O154 M34B M31B 86(2) . .
O151 M34B M31B 129(2) . .
O152 M34B M31B 124(2) . .
O136 M34B M31B 40.2(11) . .
O137 M34B M31B 38.1(10) . .
M35B M35A O158 173(3) . .
M35B M35A O155 70(2) . .
O158 M35A O155 104.0(11) . .
M35B M35A O156 83(2) . .
O158 M35A O156 102.3(11) . .
O155 M35A O156 105.5(9) . .
M35B M35A O136 80(2) . .
O158 M35A O136 96.1(10) . .
O155 M35A O136 88.7(8) . .
O156 M35A O136 152.9(9) . .
M35B M35A O139 89(2) . .
O158 M35A O139 95.1(10) . .
O155 M35A O139 152.2(9) . .
O156 M35A O139 89.5(8) . .
O136 M35A O139 69.1(8) . .
M35B M35A O157 11(2) . .
O158 M35A O157 171.6(10) . .
O155 M35A O157 80.7(9) . .
O156 M35A O157 82.8(9) . .
O136 M35A O157 76.8(8) . .
O139 M35A O157 78.1(8) . .
M35A M35B O157 164(4) . .
M35A M35B O155 81(3) . .
O157 M35B O155 114(4) . .
M35A M35B O156 71(3) . .
O157 M35B O156 107(3) . .
O155 M35B O156 105(2) . .
M35A M35B O136 77(3) . .
O157 M35B O136 98(2) . .
O155 M35B O136 90.3(19) . .
O156 M35B O136 141(3) . .
M35A M35B O139 69(3) . .
O157 M35B O139 95(2) . .
O155 M35B O139 145(4) . .
O156 M35B O139 82.9(18) . .
O136 M35B O139 66.0(13) . .
M35A M35B O158 4.7(18) . .
O157 M35B O158 166(2) . .
O155 M35B O158 78(3) . .
O156 M35B O158 75(2) . .
O136 M35B O158 74(2) . .
O139 M35B O158 72(2) . .
O161 M36 O162 100.3(11) . .
O161 M36 O159 101.4(9) . .
O162 M36 O159 105.5(9) . .
O161 M36 O139 96.2(10) . .
O162 M36 O139 154.9(8) . .
O159 M36 O139 89.5(8) . .
O161 M36 O138 96.2(9) . .
O162 M36 O138 91.1(8) . .
O159 M36 O138 153.1(8) . .
O139 M36 O138 68.3(7) . .
O161 M36 O160 173.9(10) . .
O162 M36 O160 83.0(10) . .
O159 M36 O160 82.5(8) . .
O139 M36 O160 79.0(8) . .
O138 M36 O160 78.6(7) . .
M37B M37A O169 170(3) . .
M37B M37A O166 72.7(19) . .
O169 M37A O166 97.7(16) . .
M37B M37A O164 84.4(19) . .
O169 M37A O164 103.4(14) . .
O166 M37A O164 137.0(11) . .
M37B M37A O165 85(3) . .
O169 M37A O165 103.1(15) . .
O166 M37A O165 137.6(14) . .
O164 M37A O165 72.7(11) . .
M37B M37A O168 74(2) . .
O169 M37A O168 102.8(11) . .
O166 M37A O168 69.7(11) . .
O164 M37A O168 138.1(16) . .
O165 M37A O168 69.9(11) . .
M37B M37A O167 75.8(17) . .
O169 M37A O167 101.2(16) . .
O166 M37A O167 69.0(9) . .
O164 M37A O167 70.4(10) . .
O165 M37A O167 139.4(13) . .
O168 M37A O167 134.3(14) . .
M37B M37A O163 6(2) . .
O169 M37A O163 176.2(14) . .
O166 M37A O163 78.5(12) . .
O164 M37A O163 79.7(12) . .
O165 M37A O163 79.9(14) . .
O168 M37A O163 75.9(12) . .
O167 M37A O163 77.6(11) . .
M37B M37A M38B 94(3) . .
O169 M37A M38B 95.6(15) . .
O166 M37A M38B 166.8(18) . .
O164 M37A M38B 38.0(8) . .
O165 M37A M38B 37.4(7) . .
O168 M37A M38B 107.3(11) . .
O167 M37A M38B 108.4(8) . .
O163 M37A M38B 88.2(13) . .
M37A M37B O163 171(3) . .
M37A M37B O166 85(3) . .
O163 M37B O166 104(4) . .
M37A M37B O168 84(4) . .
O163 M37B O168 99(3) . .
O166 M37B O168 72.7(11) . .
M37A M37B O167 82(2) . .
O163 M37B O167 100(3) . .
O166 M37B O167 71.6(10) . .
O168 M37B O167 143(2) . .
M37A M37B O165 74(4) . .
O163 M37B O165 99(2) . .
O166 M37B O165 138(3) . .
O168 M37B O165 69.7(15) . .
O167 M37B O165 137(3) . .
M37A M37B O164 74(3) . .
O163 M37B O164 99(2) . .
O166 M37B O164 138(3) . .
O168 M37B O164 138(3) . .
O167 M37B O164 69.8(12) . .
O165 M37B O164 69.7(16) . .
M37A M37B O169 6.5(18) . .
O163 M37B O169 178(2) . .
O166 M37B O169 78(3) . .
O168 M37B O169 82(3) . .
O167 M37B O169 81(3) . .
O165 M37B O169 79(3) . .
O164 M37B O169 79(3) . .
M37A M37B M41A 98(2) . .
O163 M37B M41A 89(3) . .
O166 M37B M41A 39.7(9) . .
O168 M37B M41A 111.3(11) . .
O167 M37B M41A 37.8(10) . .
O165 M37B M41A 172(4) . .
O164 M37B M41A 107.2(8) . .
O169 M37B M41A 93.0(15) . .
M38B M38A O173 160(3) . .
M38B M38A O172 81.0(16) . .
O173 M38A O172 108.6(18) . .
M38B M38A O170 83.2(14) . .
O173 M38A O170 109.5(18) . .
O172 M38A O170 107.4(12) . .
M38B M38A O165 69.1(19) . .
O173 M38A O165 93.4(14) . .
O172 M38A O165 86.2(13) . .
O170 M38A O165 147.0(19) . .
M38B M38A O164 70(2) . .
O173 M38A O164 94.2(14) . .
O172 M38A O164 146(2) . .
O170 M38A O164 87.3(12) . .
O165 M38A O164 67.0(10) . .
M38A M38B O171 169(2) . .
M38A M38B O172 72.5(18) . .
O171 M38B O172 101(2) . .
M38A M38B O170 70.5(15) . .
O171 M38B O170 102.2(19) . .
O172 M38B O170 101.0(16) . .
M38A M38B O165 88(3) . .
O171 M38B O165 101.1(19) . .
O172 M38B O165 88.9(13) . .
O170 M38B O165 152(3) . .
M38A M38B O164 87(3) . .
O171 M38B O164 101(2) . .
O172 M38B O164 153(3) . .
O170 M38B O164 88.7(12) . .
O165 M38B O164 72.0(10) . .
M38A M38B O173 13.3(17) . .
O171 M38B O173 178.0(17) . .
O172 M38B O173 79.6(19) . .
O170 M38B O173 79.4(18) . .
O165 M38B O173 77.0(17) . .
O164 M38B O173 77.4(17) . .
M38A M38B M37A 98(2) . .
O171 M38B M37A 93.1(17) . .
O172 M38B M37A 126.3(11) . .
O170 M38B M37A 126.1(11) . .
O165 M38B M37A 37.4(8) . .
O164 M38B M37A 37.4(6) . .
O173 M38B M37A 85.0(13) . .
O177 M39A O174 103.2(11) . .
O177 M39A O176 105.0(15) . .
O174 M39A O176 104.8(12) . .
O177 M39A O165 96.6(10) . .
O174 M39A O165 151.6(11) . .
O176 M39A O165 89.2(11) . .
O177 M39A O168 94.2(13) . .
O174 M39A O168 89.3(11) . .
O176 M39A O168 152.5(10) . .
O165 M39A O168 68.9(10) . .
O177 M39A O175 171.1(12) . .
O174 M39A O175 81.2(9) . .
O176 M39A O175 81.0(11) . .
O165 M39A O175 76.7(9) . .
O168 M39A O175 78.0(10) . .
O178 M40 O180 99.0(15) . .
O178 M40 O179 102.7(12) . .
O180 M40 O179 103.0(12) . .
O178 M40 O168 154.8(11) . .
O180 M40 O168 98.2(13) . .
O179 M40 O168 91.2(11) . .
O178 M40 O166 92.1(11) . .
O180 M40 O166 96.5(11) . .
O179 M40 O166 153.2(11) . .
O168 M40 O166 67.7(10) . .
O178 M40 O181 80.7(12) . .
O180 M40 O181 173.8(10) . .
O179 M40 O181 83.0(9) . .
O168 M40 O181 80.3(10) . .
O166 M40 O181 77.4(9) . .
M41B M41A O184 172(2) . .
M41B M41A O182 78.2(15) . .
O184 M41A O182 103.8(12) . .
M41B M41A O183 70.2(18) . .
O184 M41A O183 101.5(14) . .
O182 M41A O183 102.0(12) . .
M41B M41A O167 91(2) . .
O184 M41A O167 97.1(13) . .
O182 M41A O167 90.7(12) . .
O183 M41A O167 154.1(11) . .
M41B M41A O166 84.3(17) . .
O184 M41A O166 96.4(12) . .
O182 M41A O166 152.8(12) . .
O183 M41A O166 91.4(11) . .
O167 M41A O166 68.6(10) . .
M41B M41A O185 11.1(19) . .
O184 M41A O185 174.8(14) . .
O182 M41A O185 80.6(10) . .
O183 M41A O185 80.1(11) . .
O167 M41A O185 79.9(11) . .
O166 M41A O185 78.5(10) . .
M41B M41A M37B 102(3) . .
O184 M41A M37B 83(2) . .
O182 M41A M37B 128.7(11) . .
O183 M41A M37B 126.8(8) . .
O167 M41A M37B 38.2(9) . .
O166 M41A M37B 36.1(10) . .
O185 M41A M37B 92(2) . .
M41A M41B O185 164(3) . .
M41A M41B O183 84.8(19) . .
O185 M41B O183 109.6(15) . .
M41A M41B O182 76.1(15) . .
O185 M41B O182 106.5(13) . .
O183 M41B O182 105.6(15) . .
M41A M41B O166 74.1(16) . .
O185 M41B O166 96.8(14) . .
O183 M41B O166 91.9(11) . .
O182 M41B O166 143.7(13) . .
M41A M41B O167 67.4(18) . .
O185 M41B O167 96.3(16) . .
O183 M41B O167 147.1(12) . .
O182 M41B O167 85.2(12) . .
O166 M41B O167 64.4(10) . .
M41A M41B O184 5.7(16) . .
O185 M41B O184 168.3(18) . .
O183 M41B O184 79.1(12) . .
O182 M41B O184 77.7(11) . .
O166 M41B O184 74.7(10) . .
O167 M41B O184 72.9(11) . .
O186 M42 O187 102.5(12) . .
O186 M42 O189 103.6(13) . .
O187 M42 O189 104.4(11) . .
O186 M42 O164 98.0(11) . .
O187 M42 O164 152.1(9) . .
O189 M42 O164 88.8(10) . .
O186 M42 O167 98.1(11) . .
O187 M42 O167 88.4(11) . .
O189 M42 O167 151.4(10) . .
O164 M42 O167 69.9(10) . .
O186 M42 O188 173.9(9) . .
O187 M42 O188 81.1(10) . .
O189 M42 O188 80.0(10) . .
O164 M42 O188 77.1(8) . .
O167 M42 O188 76.9(9) . .
M43B M43A O190 170.4(12) . .
M43B M43A O196 86.4(11) . .
O190 M43A O196 103.1(12) . .
M43B M43A O193 81.9(10) . .
O190 M43A O193 102.3(11) . .
O196 M43A O193 71.6(9) . .
M43B M43A O194 79.7(11) . .
O190 M43A O194 101.6(10) . .
O196 M43A O194 72.0(9) . .
O193 M43A O194 139.9(10) . .
M43B M43A O191 73.6(10) . .
O190 M43A O191 99.7(9) . .
O196 M43A O191 138.1(9) . .
O193 M43A O191 69.5(8) . .
O194 M43A O191 136.2(11) . .
M43B M43A O192 73.7(11) . .
O190 M43A O192 97.7(10) . .
O196 M43A O192 138.6(9) . .
O193 M43A O192 137.5(10) . .
O194 M43A O192 69.1(9) . .
O191 M43A O192 70.4(8) . .
M43B M43A O195 7.2(9) . .
O190 M43A O195 176.8(10) . .
O196 M43A O195 79.2(9) . .
O193 M43A O195 80.4(9) . .
O194 M43A O195 77.0(9) . .
O191 M43A O195 79.7(9) . .
O192 M43A O195 79.1(9) . .
M43B M43A M48A 93.2(8) . .
O190 M43A M48A 95.3(9) . .
O196 M43A M48A 37.4(6) . .
O193 M43A M48A 36.7(6) . .
O194 M43A M48A 109.4(7) . .
O191 M43A M48A 106.2(6) . .
O192 M43A M48A 166.9(9) . .
O195 M43A M48A 87.8(6) . .
M43A M43B O195 168.8(14) . .
M43A M43B O191 82.0(13) . .
O195 M43B O191 107.4(15) . .
M43A M43B O192 82.0(14) . .
O195 M43B O192 106.2(15) . .
O191 M43B O192 73.1(8) . .
M43A M43B O194 75.9(13) . .
O195 M43B O194 99.5(13) . .
O191 M43B O194 138.8(14) . .
O192 M43B O194 69.7(10) . .
M43A M43B O193 73.9(11) . .
O195 M43B O193 103.3(13) . .
O191 M43B O193 69.5(9) . .
O192 M43B O193 137.7(13) . .
O194 M43B O193 133.5(15) . .
M43A M43B O196 69.5(12) . .
O195 M43B O196 99.4(13) . .
O191 M43B O196 133.6(13) . .
O192 M43B O196 134.1(14) . .
O194 M43B O196 68.8(10) . .
O193 M43B O196 67.9(9) . .
M43A M43B O190 6.3(8) . .
O195 M43B O190 174.7(11) . .
O191 M43B O190 77.7(11) . .
O192 M43B O190 76.5(12) . .
O194 M43B O190 76.9(12) . .
O193 M43B O190 76.8(12) . .
O196 M43B O190 75.7(12) . .
M43A M43B M45B 98.7(13) . .
O195 M43B M45B 92.4(14) . .
O191 M43B M45B 41.3(7) . .
O192 M43B M45B 39.5(7) . .
O194 M43B M45B 108.5(8) . .
O193 M43B M45B 110.4(7) . .
O196 M43B M45B 168.2(17) . .
O190 M43B M45B 92.5(10) . .
M44B M44A O199 168(3) . .
M44B M44A O198 74(3) . .
O199 M44A O198 104.4(10) . .
M44B M44A O197 68(3) . .
O199 M44A O197 101.4(11) . .
O198 M44A O197 101.4(10) . .
M44B M44A O193 91(3) . .
O199 M44A O193 100.3(10) . .
O198 M44A O193 89.6(9) . .
O197 M44A O193 152.2(8) . .
M44B M44A O191 87(3) . .
O199 M44A O191 99.2(9) . .
O198 M44A O191 151.3(8) . .
O197 M44A O191 89.6(8) . .
O193 M44A O191 69.9(8) . .
M44B M44A O200 17(2) . .
O199 M44A O200 174.6(10) . .
O198 M44A O200 79.5(9) . .
O197 M44A O200 81.3(10) . .
O193 M44A O200 75.7(9) . .
O191 M44A O200 76.1(8) . .
M44A M44B O197 87(3) . .
M44A M44B O198 82(3) . .
O197 M44B O198 109(2) . .
M44A M44B O200 157(3) . .
O197 M44B O200 111(2) . .
O198 M44B O200 105(2) . .
M44A M44B O191 73(2) . .
O197 M44B O191 90.1(16) . .
O198 M44B O191 147(2) . .
O200 M44B O191 91.7(17) . .
M44A M44B O193 69(2) . .
O197 M44B O193 149(2) . .
O198 M44B O193 86.3(15) . .
O200 M44B O193 89.3(17) . .
O191 M44B O193 65.5(12) . .
M44A M44B O199 8.2(18) . .
O197 M44B O199 80.1(16) . .
O198 M44B O199 80.5(15) . .
O200 M44B O199 165(2) . .
O191 M44B O199 76.8(12) . .
O193 M44B O199 76.7(13) . .
M45B M45A O203 175.8(14) . .
M45B M45A O202 79.6(15) . .
O203 M45A O202 104.4(14) . .
M45B M45A O201 73.1(11) . .
O203 M45A O201 104.5(12) . .
O202 M45A O201 101.6(11) . .
M45B M45A O192 79.1(12) . .
O203 M45A O192 97.5(13) . .
O202 M45A O192 152.2(14) . .
O201 M45A O192 89.1(9) . .
M45B M45A O191 82.0(13) . .
O203 M45A O191 99.2(12) . .
O202 M45A O191 89.5(9) . .
O201 M45A O191 150.2(13) . .
O192 M45A O191 69.9(8) . .
M45B M45A O204 5.7(11) . .
O203 M45A O204 173.8(12) . .
O202 M45A O204 80.0(12) . .
O201 M45A O204 78.5(11) . .
O192 M45A O204 77.1(11) . .
O191 M45A O204 76.3(10) . .
M45A M45B O204 171.5(16) . .
M45A M45B O201 80.8(14) . .
O204 M45B O201 107.2(19) . .
M45A M45B O202 74.7(17) . .
O204 M45B O202 105.7(17) . .
O201 M45B O202 102.4(12) . .
M45A M45B O192 78.5(14) . .
O204 M45B O192 98.3(16) . .
O201 M45B O192 90.5(11) . .
O202 M45B O192 148(2) . .
M45A M45B O191 76.1(15) . .
O204 M45B O191 95.4(13) . .
O201 M45B O191 152(2) . .
O202 M45B O191 87.3(11) . .
O192 M45B O191 69.0(9) . .
M45A M45B O203 2.8(10) . .
O204 M45B O203 171.7(14) . .
O201 M45B O203 79.3(14) . .
O202 M45B O203 77.4(16) . .
O192 M45B O203 76.2(13) . .
O191 M45B O203 77.0(13) . .
M45A M45B C27 150(2) . .
O204 M45B C27 26.1(18) . .
O201 M45B C27 121(2) . .
O202 M45B C27 80.9(19) . .
O192 M45B C27 117(2) . .
O191 M45B C27 86.3(18) . .
O203 M45B C27 153.0(19) . .
M45A M45B M43B 91.8(14) . .
O204 M45B M43B 81.0(13) . .
O201 M45B M43B 128.1(9) . .
O202 M45B M43B 125.1(9) . .
O192 M45B M43B 38.2(6) . .
O191 M45B M43B 38.0(6) . .
O203 M45B M43B 90.9(11) . .
C27 M45B M43B 88.6(18) . .
M46B M46A O207 177(3) . .
M46B M46A O205 75(2) . .
O207 M46A O205 102.8(11) . .
M46B M46A O208 79(2) . .
O207 M46A O208 102.7(12) . .
O205 M46A O208 103.5(11) . .
M46B M46A O194 82(2) . .
O207 M46A O194 97.3(11) . .
O205 M46A O194 90.3(10) . .
O208 M46A O194 152.4(11) . .
M46B M46A O192 84(3) . .
O207 M46A O192 97.4(9) . .
O205 M46A O192 152.7(10) . .
O208 M46A O192 89.6(10) . .
O194 M46A O192 68.9(8) . .
M46B M46A O206 7(3) . .
O207 M46A O206 173.9(10) . .
O205 M46A O206 81.5(9) . .
O208 M46A O206 80.4(11) . .
O194 M46A O206 78.1(9) . .
O192 M46A O206 77.2(8) . .
M46A M46B O206 170(4) . .
M46A M46B O205 82(3) . .
O206 M46B O205 107(3) . .
M46A M46B O208 78(3) . .
O206 M46B O208 103(2) . .
O205 M46B O208 105(2) . .
M46A M46B O194 78(3) . .
O206 M46B O194 97(2) . .
O205 M46B O194 90.8(16) . .
O208 M46B O194 149(3) . .
M46A M46B O192 76(3) . .
O206 M46B O192 93.9(17) . .
O205 M46B O192 151(3) . .
O208 M46B O192 87.8(18) . .
O194 M46B O192 67.5(13) . .
M46A M46B O207 2(2) . .
O206 M46B O207 171(2) . .
O205 M46B O207 80(2) . .
O208 M46B O207 79(2) . .
O194 M46B O207 77.6(19) . .
O192 M46B O207 77(2) . .
M47B M47A O211 174(4) . .
M47B M47A O209 75(3) . .
O211 M47A O209 99.4(14) . .
M47B M47A O210 81(4) . .
O211 M47A O210 103.8(11) . .
O209 M47A O210 104.2(12) . .
M47B M47A O194 84(3) . .
O211 M47A O194 100.3(13) . .
O209 M47A O194 152.6(11) . .
O210 M47A O194 89.3(11) . .
M47B M47A O196 78(4) . .
O211 M47A O196 98.6(10) . .
O209 M47A O196 90.0(11) . .
O210 M47A O196 151.0(11) . .
O194 M47A O196 68.4(9) . .
M47B M47A O212 6(3) . .
O211 M47A O212 174.8(10) . .
O209 M47A O212 81.6(11) . .
O210 M47A O212 80.9(10) . .
O194 M47A O212 77.1(8) . .
O196 M47A O212 76.3(8) . .
M47A M47B O212 170(5) . .
M47A M47B O209 75(4) . .
O212 M47B O209 114(4) . .
M47A M47B O210 71(4) . .
O212 M47B O210 108(4) . .
O209 M47B O210 101(3) . .
M47A M47B O196 78(4) . .
O212 M47B O196 99(3) . .
O209 M47B O196 90(3) . .
O210 M47B O196 143(4) . .
M47A M47B O194 73(4) . .
O212 M47B O194 97(3) . .
O209 M47B O194 144(5) . .
O210 M47B O194 85(2) . .
O196 M47B O194 66.9(19) . .
M47A M47B C23 162(5) . .
O212 M47B C23 26(2) . .
O209 M47B C23 90(3) . .
O210 M47B C23 123(4) . .
O196 M47B C23 91(3) . .
O194 M47B C23 117(3) . .
M47A M47B O211 4(3) . .
O212 M47B O211 172(3) . .
O209 M47B O211 72(3) . .
O210 M47B O211 75(3) . .
O196 M47B O211 76(3) . .
O194 M47B O211 76(3) . .
C23 M47B O211 157(3) . .
M48B M48A O216 164.3(18) . .
M48B M48A O214 75.5(14) . .
O216 M48A O214 101.8(12) . .
M48B M48A O213 64.3(13) . .
O216 M48A O213 101.5(11) . .
O214 M48A O213 99.5(11) . .
M48B M48A O193 94.2(14) . .
O216 M48A O193 101.3(11) . .
O214 M48A O193 90.7(9) . .
O213 M48A O193 152.4(9) . .
M48B M48A O196 85.6(14) . .
O216 M48A O196 101.5(12) . .
O214 M48A O196 152.5(10) . .
O213 M48A O196 89.7(10) . .
O193 M48A O196 70.7(9) . .
M48B M48A O215 16.0(12) . .
O216 M48A O215 179.7(12) . .
O214 M48A O215 78.2(9) . .
O213 M48A O215 78.7(8) . .
O193 M48A O215 78.4(8) . .
O196 M48A O215 78.3(8) . .
M48B M48A M43A 99.9(14) . .
O216 M48A M43A 93.8(11) . .
O214 M48A M43A 127.8(8) . .
O213 M48A M43A 125.7(8) . .
O193 M48A M43A 37.2(6) . .
O196 M48A M43A 36.0(7) . .
O215 M48A M43A 85.9(6) . .
M48A M48B O213 93.1(15) . .
M48A M48B O215 157.5(17) . .
O213 M48B O215 107.0(11) . .
M48A M48B O214 81.0(14) . .
O213 M48B O214 108.6(11) . .
O215 M48B O214 101.3(11) . .
M48A M48B O196 74.2(14) . .
O213 M48B O196 92.6(11) . .
O215 M48B O196 94.5(10) . .
O214 M48B O196 148.2(10) . .
M48A M48B O193 66.3(13) . .
O213 M48B O193 153.1(11) . .
O215 M48B O193 91.4(9) . .
O214 M48B O193 86.1(9) . .
O196 M48B O193 66.0(8) . .
M48A M48B O216 11.0(13) . .
O213 M48B O216 83.3(9) . .
O215 M48B O216 168.5(11) . .
O214 M48B O216 79.7(10) . .
O196 M48B O216 79.6(9) . .
O193 M48B O216 77.2(9) . .
O8 Fe1 O151 90.3(8) . 13_655
O8 Fe1 O14 88.3(8) . .
O151 Fe1 O14 178.5(9) 13_655 .
O8 Fe1 O155 178.4(9) . 13_655
O151 Fe1 O155 88.2(8) 13_655 13_655
O14 Fe1 O155 93.3(8) . 13_655
O8 Fe1 O218 89.7(10) . .
O151 Fe1 O218 90.2(9) 13_655 .
O14 Fe1 O218 89.4(9) . .
O155 Fe1 O218 90.8(9) 13_655 .
O8 Fe1 O217 89.4(10) . .
O151 Fe1 O217 89.5(8) 13_655 .
O14 Fe1 O217 90.9(8) . .
O155 Fe1 O217 90.1(9) 13_655 .
O218 Fe1 O217 179.0(11) . .
O124 Fe2 O24 90.4(9) 13_655 .
O124 Fe2 O130 89.9(9) 13_655 13_655
O24 Fe2 O130 179.6(9) . 13_655
O124 Fe2 O9 178.0(11) 13_655 .
O24 Fe2 O9 89.3(8) . .
O130 Fe2 O9 90.4(9) 13_655 .
O124 Fe2 O220 91.1(10) 13_655 .
O24 Fe2 O220 91.8(10) . .
O130 Fe2 O220 88.3(10) 13_655 .
O9 Fe2 O220 90.9(10) . .
O124 Fe2 O219 89.8(9) 13_655 .
O24 Fe2 O219 89.6(9) . .
O130 Fe2 O219 90.2(9) 13_655 .
O9 Fe2 O219 88.1(9) . .
O220 Fe2 O219 178.3(11) . .
O35 Fe3 O51 90.5(8) . .
O35 Fe3 O15 90.5(8) . .
O51 Fe3 O15 177.0(8) . .
O35 Fe3 O16 179.5(8) . .
O51 Fe3 O16 89.0(8) . .
O15 Fe3 O16 90.0(8) . .
O35 Fe3 O222 91.0(8) . .
O51 Fe3 O222 90.6(8) . .
O15 Fe3 O222 92.2(8) . .
O16 Fe3 O222 88.8(8) . .
O35 Fe3 O221 91.7(8) . .
O51 Fe3 O221 88.1(8) . .
O15 Fe3 O221 89.0(8) . .
O16 Fe3 O221 88.5(8) . .
O222 Fe3 O221 177.0(9) . .
O20 Fe4 O62 178.9(9) . .
O20 Fe4 O78 91.4(8) . .
O62 Fe4 O78 89.3(7) . .
O20 Fe4 O17 87.9(7) . .
O62 Fe4 O17 91.4(7) . .
O78 Fe4 O17 176.5(7) . .
O20 Fe4 O223 92.2(7) . .
O62 Fe4 O223 86.9(7) . .
O78 Fe4 O223 91.2(7) . .
O17 Fe4 O223 92.2(7) . .
O20 Fe4 O224 91.1(8) . .
O62 Fe4 O224 89.9(8) . .
O78 Fe4 O224 86.2(8) . .
O17 Fe4 O224 90.4(8) . .
O223 Fe4 O224 175.9(8) . .
O21 Fe5 O89 91.1(8) . .
O21 Fe5 O105 178.8(11) . .
O89 Fe5 O105 89.8(8) . .
O21 Fe5 O25 88.5(8) . .
O89 Fe5 O25 179.0(9) . .
O105 Fe5 O25 90.7(8) . .
O21 Fe5 O225 91.2(9) . .
O89 Fe5 O225 89.8(10) . .
O105 Fe5 O225 89.7(9) . .
O25 Fe5 O225 91.1(10) . .
O21 Fe5 O226 90.7(8) . .
O89 Fe5 O226 89.4(8) . .
O105 Fe5 O226 88.5(9) . .
O25 Fe5 O226 89.8(9) . .
O225 Fe5 O226 178.0(10) . .
O63 Fe6 O47 177.5(8) . .
O63 Fe6 O66 89.3(8) . .
O47 Fe6 O66 89.5(8) . .
O63 Fe6 O52 91.6(8) . .
O47 Fe6 O52 89.6(7) . .
O66 Fe6 O52 178.8(8) . .
O63 Fe6 O227 92.9(8) . .
O47 Fe6 O227 89.2(8) . .
O66 Fe6 O227 89.2(8) . .
O52 Fe6 O227 90.0(8) . .
O63 Fe6 O228 89.1(8) . .
O47 Fe6 O228 88.7(7) . .
O66 Fe6 O228 89.7(7) . .
O52 Fe6 O228 91.1(7) . .
O227 Fe6 O228 177.7(9) . .
O79 Fe7 O90 89.7(9) . .
O79 Fe7 O93 178.3(9) . .
O90 Fe7 O93 90.3(8) . .
O79 Fe7 O74 90.2(8) . .
O90 Fe7 O74 178.2(9) . .
O93 Fe7 O74 89.7(8) . .
O79 Fe7 O230 88.3(9) . .
O90 Fe7 O230 89.7(9) . .
O93 Fe7 O230 90.0(8) . .
O74 Fe7 O230 88.5(8) . .
O79 Fe7 O229 93.6(9) . .
O90 Fe7 O229 90.6(9) . .
O93 Fe7 O229 88.2(8) . .
O74 Fe7 O229 91.1(8) . .
O230 Fe7 O229 178.1(9) . .
O106 Fe8 O101 89.5(8) . .
O106 Fe8 O120 177.2(9) . 13_655
O101 Fe8 O120 92.2(8) . 13_655
O106 Fe8 O125 89.7(8) . 13_655
O101 Fe8 O125 179.2(8) . 13_655
O120 Fe8 O125 88.5(7) 13_655 13_655
O106 Fe8 O232 91.5(9) . .
O101 Fe8 O232 90.0(9) . .
O120 Fe8 O232 90.8(8) 13_655 .
O125 Fe8 O232 90.2(9) 13_655 .
O106 Fe8 O231 90.6(9) . .
O101 Fe8 O231 89.8(9) . .
O120 Fe8 O231 87.2(9) 13_655 .
O125 Fe8 O231 90.0(9) 13_655 .
O232 Fe8 O231 177.9(10) . .
O121 Fe9 O116 89.3(8) . .
O121 Fe9 O48 177.6(9) . .
O116 Fe9 O48 90.3(7) . .
O121 Fe9 O43 89.9(8) . .
O116 Fe9 O43 179.0(8) . .
O48 Fe9 O43 90.5(8) . .
O121 Fe9 O234 92.1(9) . .
O116 Fe9 O234 89.8(8) . .
O48 Fe9 O234 90.2(8) . .
O43 Fe9 O234 90.8(8) . .
O121 Fe9 O233 87.5(8) . .
O116 Fe9 O233 90.9(7) . .
O48 Fe9 O233 90.2(8) . .
O43 Fe9 O233 88.6(7) . .
O234 Fe9 O233 179.2(9) . .
O132 Fe10 O67 177.4(9) . .
O132 Fe10 O70 89.1(8) . .
O67 Fe10 O70 90.0(8) . .
O132 Fe10 O117 90.0(8) . .
O67 Fe10 O117 90.8(8) . .
O70 Fe10 O117 177.4(8) . .
O132 Fe10 O235 91.3(9) . .
O67 Fe10 O235 91.1(9) . .
O70 Fe10 O235 91.2(9) . .
O117 Fe10 O235 91.2(9) . .
O132 Fe10 O236 90.6(8) . .
O67 Fe10 O236 86.9(8) . .
O70 Fe10 O236 90.7(8) . .
O117 Fe10 O236 86.9(8) . .
O235 Fe10 O236 177.2(9) . .
O147 Fe11 O75 177.0(8) . .
O147 Fe11 O71 90.0(8) . .
O75 Fe11 O71 89.0(8) . .
O147 Fe11 O143 90.0(8) . .
O75 Fe11 O143 91.0(8) . .
O71 Fe11 O143 178.7(9) . .
O147 Fe11 O237 88.6(9) . .
O75 Fe11 O237 94.2(9) . .
O71 Fe11 O237 90.3(9) . .
O143 Fe11 O237 91.0(9) . .
O147 Fe11 O238 88.8(8) . .
O75 Fe11 O238 88.5(9) . .
O71 Fe11 O238 89.6(8) . .
O143 Fe11 O238 89.0(8) . .
O237 Fe11 O238 177.3(10) . .
O94 Fe12 O162 176.6(9) . .
O94 Fe12 O97 89.0(8) . .
O162 Fe12 O97 91.7(8) . .
O94 Fe12 O144 88.5(8) . .
O162 Fe12 O144 90.9(8) . .
O97 Fe12 O144 177.4(9) . .
O94 Fe12 O239 89.8(8) . .
O162 Fe12 O239 93.5(9) . .
O97 Fe12 O239 90.1(9) . .
O144 Fe12 O239 89.2(10) . .
O94 Fe12 O240 88.6(9) . .
O162 Fe12 O240 88.1(9) . .
O97 Fe12 O240 90.7(8) . .
O144 Fe12 O240 90.0(9) . .
O239 Fe12 O240 178.2(8) . .
O102 Fe13 O98 89.7(9) . .
O102 Fe13 O39 176.1(9) . 13_655
O98 Fe13 O39 89.5(8) . 13_655
O102 Fe13 O46 90.8(8) . 13_655
O98 Fe13 O46 179.5(10) . 13_655
O39 Fe13 O46 90.1(8) 13_655 13_655
O102 Fe13 O241 94.5(9) . .
O98 Fe13 O241 89.3(8) . .
O39 Fe13 O241 89.3(8) 13_655 .
O46 Fe13 O241 90.6(8) 13_655 .
O102 Fe13 O242 89.1(9) . .
O98 Fe13 O242 89.6(8) . .
O39 Fe13 O242 87.1(8) 13_655 .
O46 Fe13 O242 90.5(8) 13_655 .
O241 Fe13 O242 176.2(9) . .
O152 Fe14 O128 90.0(8) . .
O152 Fe14 O133 178.8(9) . .
O128 Fe14 O133 89.5(8) . .
O152 Fe14 O148 89.2(8) . .
O128 Fe14 O148 178.9(9) . .
O133 Fe14 O148 91.4(8) . .
O152 Fe14 O243 90.7(8) . .
O128 Fe14 O243 90.4(10) . .
O133 Fe14 O243 90.4(8) . .
O148 Fe14 O243 89.0(9) . .
O152 Fe14 O244 89.6(8) . .
O128 Fe14 O244 92.1(9) . .
O133 Fe14 O244 89.4(8) . .
O148 Fe14 O244 88.6(8) . .
O243 Fe14 O244 177.5(10) . .
O36 Fe15 O159 178.2(8) 13_655 .
O36 Fe15 O156 90.1(8) 13_655 .
O159 Fe15 O156 89.3(8) . .
O36 Fe15 O40 89.2(8) 13_655 13_655
O159 Fe15 O40 91.4(8) . 13_655
O156 Fe15 O40 177.6(8) . 13_655
O36 Fe15 O246 89.0(8) 13_655 .
O159 Fe15 O246 89.2(8) . .
O156 Fe15 O246 91.5(9) . .
O40 Fe15 O246 90.8(8) 13_655 .
O36 Fe15 O245 93.2(9) 13_655 .
O159 Fe15 O245 88.6(8) . .
O156 Fe15 O245 90.5(9) . .
O40 Fe15 O245 87.2(9) 13_655 .
O246 Fe15 O245 177.0(10) . .
O176 Fe16 O183 87.4(11) . 17_554
O176 Fe16 O172 90.1(12) . .
O183 Fe16 O172 177.0(13) 17_554 .
O176 Fe16 O178 174.6(11) . 17_554
O183 Fe16 O178 90.1(10) 17_554 17_554
O172 Fe16 O178 92.3(11) . 17_554
O176 Fe16 O248 94.8(13) . .
O183 Fe16 O248 90.2(10) 17_554 .
O172 Fe16 O248 91.5(10) . .
O178 Fe16 O248 90.1(12) 17_554 .
O176 Fe16 O247 87.4(13) . .
O183 Fe16 O247 89.6(10) 17_554 .
O172 Fe16 O247 88.9(10) . .
O178 Fe16 O247 87.7(13) 17_554 .
O248 Fe16 O247 177.8(15) . .
O189 Fe17 O213 88.5(10) . 3_665
O189 Fe17 O170 89.8(11) . .
O213 Fe17 O170 178.3(12) 3_665 .
O189 Fe17 O209 178.0(9) . 3_665
O213 Fe17 O209 90.0(10) 3_665 3_665
O170 Fe17 O209 91.7(11) . 3_665
O189 Fe17 O250 89.0(11) . .
O213 Fe17 O250 88.2(9) 3_665 .
O170 Fe17 O250 91.8(9) . .
O209 Fe17 O250 92.2(12) 3_665 .
O189 Fe17 O249 89.8(11) . .
O213 Fe17 O249 89.6(8) 3_665 .
O170 Fe17 O249 90.5(9) . .
O209 Fe17 O249 88.8(12) 3_665 .
O250 Fe17 O249 177.5(10) . .
O174 Fe18 O205 89.1(11) . 17_554
O174 Fe18 O210 178.2(12) . 17_554
O205 Fe18 O210 89.3(10) 17_554 17_554
O174 Fe18 O179 91.3(11) . .
O205 Fe18 O179 179.6(11) 17_554 .
O210 Fe18 O179 90.3(11) 17_554 .
O174 Fe18 O251 89.2(10) . .
O205 Fe18 O251 89.6(11) 17_554 .
O210 Fe18 O251 91.6(10) 17_554 .
O179 Fe18 O251 90.6(11) . .
O174 Fe18 O252 89.4(10) . .
O205 Fe18 O252 89.3(10) 17_554 .
O210 Fe18 O252 89.9(10) 17_554 .
O179 Fe18 O252 90.5(10) . .
O251 Fe18 O252 178.2(13) . .
O208 Fe19 O182 89.2(11) . .
O208 Fe19 O187 176.2(10) . .
O182 Fe19 O187 87.7(11) . .
O208 Fe19 O201 91.9(9) . .
O182 Fe19 O201 178.9(12) . .
O187 Fe19 O201 91.2(10) . .
O208 Fe19 O254 93.1(11) . .
O182 Fe19 O254 90.6(10) . .
O187 Fe19 O254 89.2(10) . .
O201 Fe19 O254 89.5(9) . .
O208 Fe19 O253 88.1(11) . .
O182 Fe19 O253 89.5(9) . .
O187 Fe19 O253 89.6(11) . .
O201 Fe19 O253 90.3(8) . .
O254 Fe19 O253 178.7(12) . .
O214 Fe20 O202 89.3(9) 3_665 .
O214 Fe20 O197 177.9(9) 3_665 .
O202 Fe20 O197 90.6(9) . .
O214 Fe20 O198 89.3(9) 3_665 3_665
O202 Fe20 O198 176.0(9) . 3_665
O197 Fe20 O198 90.6(9) . 3_665
O214 Fe20 O255 91.5(9) 3_665 .
O202 Fe20 O255 93.9(9) . .
O197 Fe20 O255 90.6(9) . .
O198 Fe20 O255 90.0(9) 3_665 .
O214 Fe20 O256 86.9(8) 3_665 .
O202 Fe20 O256 88.1(8) . .
O197 Fe20 O256 91.0(8) . .
O198 Fe20 O256 88.0(8) 3_665 .
O255 Fe20 O256 177.4(9) . .
M1A O1 M1B 23.4(5) . .
M1A O1 M4B 107.7(9) . .
M1B O1 M4B 110.2(9) . .
M1A O1 M5A 108.1(8) . .
M1B O1 M5A 110.1(8) . .
M4B O1 M5A 139.6(9) . .
M1A O1 M4A 110.4(8) . .
M1B O1 M4A 104.8(8) . .
M4B O1 M4A 19.1(2) . .
M5A O1 M4A 141.5(10) . .
M1A O1 M5B 112.6(9) . .
M1B O1 M5B 105.7(10) . .
M4B O1 M5B 139.5(11) . .
M5A O1 M5B 21.3(10) . .
M4A O1 M5B 131.5(12) . .
M1B O2 M1A 0.7(5) . .
M1A O3 M1B 23.6(5) . .
M1A O3 M3A 108.2(8) . .
M1B O3 M3A 110.6(9) . .
M1A O3 M2B 111.0(14) . .
M1B O3 M2B 102.8(15) . .
M3A O3 M2B 140.3(15) . .
M1A O3 M2A 108.3(9) . .
M1B O3 M2A 109.9(10) . .
M3A O3 M2A 139.5(10) . .
M2B O3 M2A 23.2(19) . .
M1A O3 M3B 111.0(9) . .
M1B O3 M3B 105.8(9) . .
M3A O3 M3B 17.9(6) . .
M2B O3 M3B 131.2(18) . .
M2A O3 M3B 140.6(10) . .
M1A O4 M1B 0.6(4) . .
M1A O5 M1B 23.6(6) . .
M1A O5 M5A 108.3(8) . .
M1B O5 M5A 110.0(9) . .
M1A O5 M6A 108.8(10) . .
M1B O5 M6A 111.3(10) . .
M5A O5 M6A 138.7(11) . .
M1A O5 M6B 109.6(9) . .
M1B O5 M6B 104.4(10) . .
M5A O5 M6B 142.1(11) . .
M6A O5 M6B 18.3(3) . .
M1A O5 M5B 110.9(10) . .
M1B O5 M5B 103.8(10) . .
M5A O5 M5B 20.7(9) . .
M6A O5 M5B 140.2(12) . .
M6B O5 M5B 133.9(13) . .
M3A O6 M1A 107.7(8) . .
M3A O6 M1B 109.7(8) . .
M1A O6 M1B 23.3(5) . .
M3A O6 M3B 18.2(6) . .
M1A O6 M3B 111.7(8) . .
M1B O6 M3B 106.1(9) . .
M3A O6 M4B 142.3(9) . .
M1A O6 M4B 107.2(9) . .
M1B O6 M4B 107.9(9) . .
M3B O6 M4B 140.9(10) . .
M3A O6 M4A 142.6(9) . .
M1A O6 M4A 109.3(9) . .
M1B O6 M4A 102.3(9) . .
M3B O6 M4A 132.7(11) . .
M4B O6 M4A 18.7(2) . .
M1A O7 M2A 108.2(10) . .
M1A O7 M2B 108.7(14) . .
M2A O7 M2B 23.3(19) . .
M1A O7 M1B 23.3(6) . .
M2A O7 M1B 110.5(10) . .
M2B O7 M1B 101.5(15) . .
M1A O7 M6B 110.1(10) . .
M2A O7 M6B 141.7(10) . .
M2B O7 M6B 134.2(18) . .
M1B O7 M6B 104.5(10) . .
M1A O7 M6A 106.2(10) . .
M2A O7 M6A 141.1(10) . .
M2B O7 M6A 144.5(15) . .
M1B O7 M6A 108.3(10) . .
M6B O7 M6A 18.2(3) . .
M2B O8 M2A 27(2) . .
M2B O8 Fe1 131(2) . .
M2A O8 Fe1 149.8(12) . .
M2A O9 M2B 26(2) . .
M2A O9 Fe2 147.8(13) . .
M2B O9 Fe2 130(2) . .
M2A O10 M2B 2.3(9) . .
C9 O11 M2B 120(5) . .
C9 O11 M2A 118(4) . .
M2B O11 M2A 2.1(15) . .
M3B O12 M3A 4.2(5) . .
M3A O13 M3B 2.0(5) . .
M3B O14 M3A 21.5(8) . .
M3B O14 Fe1 140.9(15) . .
M3A O14 Fe1 151.6(12) . .
M3B O15 M3A 21.2(9) . .
M3B O15 Fe3 135.6(15) . .
M3A O15 Fe3 147.9(12) . .
M4A O16 M4B 22.4(3) . .
M4A O16 Fe3 137.5(10) . .
M4B O16 Fe3 149.4(10) . .
M4A O17 M4B 22.3(3) . .
M4A O17 Fe4 139.3(10) . .
M4B O17 Fe4 150.3(10) . .
M4B O18 M4A 0.6(6) . .
M4A O19 M4B 3.0(5) . .
M5B O20 M5A 25.0(12) . .
M5B O20 Fe4 136.9(15) . .
M5A O20 Fe4 151.8(11) . .
M5B O21 M5A 24.8(12) . .
M5B O21 Fe5 134.8(16) . .
M5A O21 Fe5 149.3(12) . .
M5A O22 M5B 2.1(6) . .
M5B O23 M5A 4.2(7) . .
M6B O24 M6A 21.0(4) . .
M6B O24 Fe2 138.6(13) . .
M6A O24 Fe2 151.0(13) . .
M6B O25 M6A 21.6(4) . .
M6B O25 Fe5 140.6(13) . .
M6A O25 Fe5 151.1(12) . .
M6A O26 M6B 1.5(8) . .
M6B O27 M6A 2.8(6) . .
M7B O28 M7A 23.9(6) . .
M7B O28 M8A 109.8(9) . .
M7A O28 M8A 106.0(9) . .
M7B O28 M9A 110.2(9) . .
M7A O28 M9A 107.6(9) . .
M8A O28 M9A 139.4(10) . .
M7B O28 M9B 103.5(18) . .
M7A O28 M9B 108.7(15) . .
M8A O28 M9B 145.0(16) . .
M9A O28 M9B 18(3) . .
M7B O28 M8B 108.5(9) . .
M7A O28 M8B 113.9(9) . .
M8A O28 M8B 21.2(3) . .
M9A O28 M8B 138.5(10) . .
M9B O28 M8B 134(2) . .
M7B O29 M7A 2.3(5) . .
M7A O30 M12A 107.2(9) . .
M7A O30 M11 106.7(8) . .
M12A O30 M11 139.8(9) . .
M7A O30 M7B 23.3(5) . .
M12A O30 M7B 109.1(8) . .
M11 O30 M7B 110.6(9) . .
M7A O30 M12B 114.3(11) . .
M12A O30 M12B 19.6(10) . .
M11 O30 M12B 138.9(10) . .
M7B O30 M12B 108.0(9) . .
M7A O31 M10B 109.0(9) . .
M7A O31 M11 107.7(8) . .
M10B O31 M11 141.0(10) . .
M7A O31 M7B 23.4(5) . .
M10B O31 M7B 108.2(9) . .
M11 O31 M7B 110.7(9) . .
M7A O31 M10A 111.3(9) . .
M10B O31 M10A 16.7(4) . .
M11 O31 M10A 140.8(10) . .
M7B O31 M10A 103.5(9) . .
M7A O32 M7B 23.6(5) . .
M7A O32 M10B 108.7(8) . .
M7B O32 M10B 110.6(9) . .
M7A O32 M9B 110.1(15) . .
M7B O32 M9B 102.4(17) . .
M10B O32 M9B 140.6(18) . .
M7A O32 M9A 107.0(8) . .
M7B O32 M9A 107.0(9) . .
M10B O32 M9A 142.3(10) . .
M9B O32 M9A 18(3) . .
M7A O32 M10A 110.3(8) . .
M7B O32 M10A 105.1(9) . .
M10B O32 M10A 16.8(4) . .
M9B O32 M10A 133(2) . .
M9A O32 M10A 142.3(9) . .
M7A O33 M7B 1.6(4) . .
M8A O34 M12A 139.7(11) . .
M8A O34 M7A 107.9(9) . .
M12A O34 M7A 108.6(8) . .
M8A O34 M7B 108.5(10) . .
M12A O34 M7B 111.8(10) . .
M7A O34 M7B 23.4(5) . .
M8A O34 M8B 20.4(3) . .
M12A O34 M8B 141.0(11) . .
M7A O34 M8B 110.1(8) . .
M7B O34 M8B 102.2(9) . .
M8A O34 M12B 142.0(11) . .
M12A O34 M12B 18.7(7) . .
M7A O34 M12B 109.9(9) . .
M7B O34 M12B 105.2(11) . .
M8B O34 M12B 133.6(14) . .
M8B O35 M8A 24.3(3) . .
M8B O35 Fe3 136.7(11) . .
M8A O35 Fe3 145.4(10) . .
M8B O36 M8A 23.4(3) . .
M8B O36 Fe15 138.2(13) . 13_655
M8A O36 Fe15 150.0(12) . 13_655
M8A O37 M8B 4.9(4) . .
M8B O38 M8A 6.6(4) . .
M9B O39 M9A 22(4) . .
M9B O39 Fe13 134(3) . 13_655
M9A O39 Fe13 149.4(11) . 13_655
M9A O40 M9B 21(3) . .
M9A O40 Fe15 150.3(11) . 13_655
M9B O40 Fe15 140(3) . 13_655
M9A O41 M9B 1.5(11) . .
C15 O42 M9B 116(7) . .
C15 O42 M9A 119(6) . .
M9B O42 M9A 2.3(16) . .
M10A O43 M10B 19.6(5) . .
M10A O43 Fe9 136.0(10) . .
M10B O43 Fe9 147.1(11) . .
M10A O44 M10B 2.6(7) . .
M10B O45 M10A 0.6(8) . .
M10B O46 M10A 19.4(5) . .
M10B O46 Fe13 145.2(12) . 13_655
M10A O46 Fe13 134.8(10) . 13_655
M11 O47 Fe6 152.7(10) . .
M11 O48 Fe9 149.5(11) . .
C19 O49 M11 111(4) . .
M12A O51 M12B 22.7(12) . .
M12A O51 Fe3 146.4(11) . .
M12B O51 Fe3 135.8(17) . .
M12B O52 M12A 22.6(15) . .
M12B O52 Fe6 137.1(18) . .
M12A O52 Fe6 148.0(10) . .
M12B O53 M12A 7.0(10) . .
M12A O54 M12B 4.5(5) . .
M16A O55 M17A 141.1(9) . .
M16A O55 M13A 107.0(8) . .
M17A O55 M13A 107.6(8) . .
M16A O55 M13B 109.1(9) . .
M17A O55 M13B 109.8(8) . .
M13A O55 M13B 25.8(4) . .
M16A O55 M16B 20.4(3) . .
M17A O55 M16B 142.8(9) . .
M13A O55 M16B 109.5(8) . .
M13B O55 M16B 102.2(9) . .
M16A O55 M17B 144.5(13) . .
M17A O55 M17B 22.8(15) . .
M13A O55 M17B 108.1(12) . .
M13B O55 M17B 100.1(13) . .
M16B O55 M17B 133.9(16) . .
M15A O56 M13A 106.5(7) . .
M15A O56 M13B 109.9(7) . .
M13A O56 M13B 25.6(4) . .
M15A O56 M14A 139.4(8) . .
M13A O56 M14A 106.3(8) . .
M13B O56 M14A 110.1(8) . .
M15A O56 M15B 17.0(5) . .
M13A O56 M15B 111.3(9) . .
M13B O56 M15B 106.8(9) . .
M14A O56 M15B 141.7(10) . .
M18B O57 M13A 109.1(9) . .
M18B O57 M18A 15.2(5) . .
M13A O57 M18A 107.3(9) . .
M18B O57 M13B 106.5(9) . .
M13A O57 M13B 25.7(4) . .
M18A O57 M13B 111.7(9) . .
M18B O57 M17B 134.5(17) . .
M13A O57 M17B 113.5(14) . .
M18A O57 M17B 139.2(15) . .
M13B O57 M17B 105.0(13) . .
M18B O57 M17A 144.3(10) . .
M13A O57 M17A 105.7(8) . .
M18A O57 M17A 139.5(10) . .
M13B O57 M17A 108.2(8) . .
M17B O57 M17A 23.9(17) . .
M13A O58 M16A 106.8(8) . .
M13A O58 M15A 107.2(7) . .
M16A O58 M15A 143.0(10) . .
M13A O58 M13B 25.7(4) . .
M16A O58 M13B 107.6(8) . .
M15A O58 M13B 109.4(7) . .
M13A O58 M16B 110.8(8) . .
M16A O58 M16B 20.6(2) . .
M15A O58 M16B 141.5(10) . .
M13B O58 M16B 102.1(8) . .
M13A O58 M15B 110.6(9) . .
M16A O58 M15B 142.6(11) . .
M15A O58 M15B 16.7(5) . .
M13B O58 M15B 105.0(9) . .
M16B O58 M15B 132.6(13) . .
M13A O59 M13B 0.4(4) . .
M13B O60 M13A 0.5(4) . .
M18B O61 M13A 110.6(9) . .
M18B O61 M18A 15.2(5) . .
M13A O61 M18A 106.7(9) . .
M18B O61 M13B 107.3(9) . .
M13A O61 M13B 25.6(4) . .
M18A O61 M13B 110.5(9) . .
M18B O61 M14A 142.2(11) . .
M13A O61 M14A 106.0(8) . .
M18A O61 M14A 138.9(10) . .
M13B O61 M14A 109.8(9) . .
M14A O62 Fe4 149.8(11) . .
M14A O63 Fe6 149.3(11) . .
C5 O65 M14A 112(4) . .
M15B O66 M15A 19.9(7) . .
M15B O66 Fe6 141.7(13) . .
M15A O66 Fe6 148.6(11) . .
M15B O67 M15A 20.1(7) . .
M15B O67 Fe10 138.5(12) . .
M15A O67 Fe10 149.7(11) . .
M15A O68 M15B 2.1(7) . .
C21 O69 M15B 120(4) . .
C21 O69 M15A 120(4) . .
M15B O69 M15A 4.4(7) . .
M16B O70 M16A 23.9(4) . .
M16B O70 Fe10 133.5(14) . .
M16A O70 Fe10 147.0(11) . .
M16A O71 M16B 23.9(3) . .
M16A O71 Fe11 146.6(12) . .
M16B O71 Fe11 133.3(13) . .
M16B O72 M16A 4.1(6) . .
M16A O73 M16B 1.8(5) . .
M17B O74 M17A 28(2) . .
M17B O74 Fe7 128(2) . .
M17A O74 Fe7 147.0(10) . .
M17A O75 M17B 26.4(18) . .
M17A O75 Fe11 147.2(11) . .
M17B O75 Fe11 131.2(18) . .
M17A O76 M17B 3.8(9) . .
M17B O77 C13 119(5) . .
M17B O77 M17A 7.9(16) . .
C13 O77 M17A 115(5) . .
M18B O78 M18A 17.2(5) . .
M18B O78 Fe4 143.0(11) . .
M18A O78 Fe4 150.5(12) . .
M18B O79 M18A 17.2(5) . .
M18B O79 Fe7 137.6(12) . .
M18A O79 Fe7 147.8(13) . .
M18A O80 M18B 1.9(11) . .
C17 O81 M18B 119(4) . .
C17 O81 M18A 118(3) . .
M18B O81 M18A 1.4(9) . .
M20A O82 M19A 107.8(10) . .
M20A O82 M19B 111.3(10) . .
M19A O82 M19B 23.1(12) . .
M20A O82 M21 140.4(10) . .
M19A O82 M21 107.9(8) . .
M19B O82 M21 108.3(9) . .
M20A O82 M20B 19.5(4) . .
M19A O82 M20B 111.4(9) . .
M19B O82 M20B 106.7(11) . .
M21 O82 M20B 140.6(9) . .
M23B O83 M24B 130(3) . .
M23B O83 M19A 114(2) . .
M24B O83 M19A 112.3(11) . .
M23B O83 M19B 109(2) . .
M24B O83 M19B 106.9(12) . .
M19A O83 M19B 23.0(12) . .
M23B O83 M24A 138.3(19) . .
M24B O83 M24A 21.6(12) . .
M19A O83 M24A 107.1(8) . .
M19B O83 M24A 110.8(9) . .
M23B O83 M23A 20(4) . .
M24B O83 M23A 140.6(12) . .
M19A O83 M23A 107.1(9) . .
M19B O83 M23A 110.0(9) . .
M24A O83 M23A 138.4(10) . .
M22A O84 M19B 110.2(11) . .
M22A O84 M19A 108.9(9) . .
M19B O84 M19A 22.9(12) . .
M22A O84 M22B 21.4(12) . .
M19B O84 M22B 102.6(12) . .
M19A O84 M22B 110.0(8) . .
M22A O84 M23A 140.1(12) . .
M19B O84 M23A 109.6(10) . .
M19A O84 M23A 106.3(9) . .
M22B O84 M23A 143.6(9) . .
M22A O84 M23B 144.0(17) . .
M19B O84 M23B 103(2) . .
M19A O84 M23B 107.1(16) . .
M22B O84 M23B 137(2) . .
M23A O84 M23B 18(3) . .
M20A O85 M19A 108.0(10) . .
M20A O85 M24A 141.8(11) . .
M19A O85 M24A 107.1(8) . .
M20A O85 M20B 19.7(3) . .
M19A O85 M20B 112.0(10) . .
M24A O85 M20B 140.5(11) . .
M20A O85 M19B 109.1(10) . .
M19A O85 M19B 22.6(11) . .
M24A O85 M19B 109.0(9) . .
M20B O85 M19B 105.1(12) . .
M20A O85 M24B 144.6(13) . .
M19A O85 M24B 106.8(10) . .
M24A O85 M24B 20.9(11) . .
M20B O85 M24B 133.0(16) . .
M19B O85 M24B 100.5(13) . .
M19B O86 M22B 104.4(12) . .
M19B O86 M19A 23.1(13) . .
M22B O86 M19A 110.9(9) . .
M19B O86 M22A 109.3(10) . .
M22B O86 M22A 21.3(10) . .
M19A O86 M22A 107.0(10) . .
M19B O86 M21 108.6(9) . .
M22B O86 M21 141.5(11) . .
M19A O86 M21 107.2(8) . .
M22A O86 M21 142.0(12) . .
M19A O87 M19B 0.9(6) . .
M19B O88 M19A 1.3(7) . .
M20B O89 M20A 22.6(4) . .
M20B O89 Fe5 136.1(16) . .
M20A O89 Fe5 147.1(11) . .
M20B O90 M20A 22.8(4) . .
M20B O90 Fe7 137.3(17) . .
M20A O90 Fe7 148.9(13) . .
M20A O91 M20B 2.3(6) . .
M20B O92 M20A 4.8(7) . .
M21 O93 Fe7 149.1(12) . .
M21 O94 Fe12 150.7(12) . .
M22B O97 M22A 24.4(11) . .
M22B O97 Fe12 136.5(13) . .
M22A O97 Fe12 150.3(13) . .
M22B O98 M22A 24.4(12) . .
M22B O98 Fe13 135.3(13) . .
M22A O98 Fe13 146.5(14) . .
M22A O99 M22B 1.6(6) . .
M22B O100 M22A 3.3(6) . .
M23B O101 M23A 23(5) . .
M23B O101 Fe8 139(4) . .
M23A O101 Fe8 151.8(11) . .
M23A O102 M23B 22(4) . .
M23A O102 Fe13 147.2(13) . .
M23B O102 Fe13 133(3) . .
M23A O103 M23B 4.2(15) . .
C7 O104 M23B 130(3) . .
C7 O104 M23A 126(3) . .
M23B O104 M23A 6(2) . .
M24A O105 M24B 24.3(12) . .
M24A O105 Fe5 151.5(13) . .
M24B O105 Fe5 137.5(17) . .
M24B O106 M24A 25.0(14) . .
M24B O106 Fe8 136.5(18) . .
M24A O106 Fe8 151.1(11) . .
M24A O107 M24B 2.9(6) . .
M24B O108 M24A 4.4(9) . .
M25B O109 M30A 109.4(8) . .
M25B O109 M25A 22.8(10) . .
M30A O109 M25A 106.8(8) . .
M25B O109 M26A 110.9(9) . .
M30A O109 M26A 139.6(9) . .
M25A O109 M26A 109.1(8) . .
M25B O109 M26B 101.7(10) . .
M30A O109 M26B 143.5(10) . .
M25A O109 M26B 109.3(9) . .
M26A O109 M26B 23.1(3) . .
M25B O109 M30B 105.6(12) . .
M30A O109 M30B 20.4(9) . .
M25A O109 M30B 111.4(8) . .
M26A O109 M30B 139.4(10) . .
M26B O109 M30B 131.7(12) . .
M25A O110 M28A 108.2(8) . .
M25A O110 M29B 111.3(9) . .
M28A O110 M29B 140.5(9) . .
M25A O110 M25B 22.4(8) . .
M28A O110 M25B 110.3(9) . .
M29B O110 M25B 106.4(11) . .
M25A O110 M29A 106.3(8) . .
M28A O110 M29A 140.3(10) . .
M29B O110 M29A 19.1(3) . .
M25B O110 M29A 109.1(9) . .
M25A O110 M28B 111.2(11) . .
M28A O110 M28B 20.8(7) . .
M29B O110 M28B 132.6(11) . .
M25B O110 M28B 105.0(12) . .
M29A O110 M28B 142.4(11) . .
M30A O111 M25A 108.5(8) . .
M30A O111 M25B 108.1(8) . .
M25A O111 M25B 22.4(9) . .
M30A O111 M29A 140.1(10) . .
M25A O111 M29A 106.8(10) . .
M25B O111 M29A 111.7(9) . .
M30A O111 M29B 144.9(11) . .
M25A O111 M29B 106.6(9) . .
M25B O111 M29B 104.0(9) . .
M29A O111 M29B 19.0(3) . .
M30A O111 M30B 21.3(10) . .
M25A O111 M30B 114.4(10) . .
M25B O111 M30B 105.5(12) . .
M29A O111 M30B 138.6(12) . .
M29B O111 M30B 133.2(14) . .
M25B O112 M26B 103.1(11) . .
M25B O112 M27 110.0(8) . .
M26B O112 M27 141.8(10) . .
M25B O112 M25A 22.5(10) . .
M26B O112 M25A 111.3(9) . .
M27 O112 M25A 106.5(8) . .
M25B O112 M26A 108.2(9) . .
M26B O112 M26A 23.3(3) . .
M27 O112 M26A 141.6(9) . .
M25A O112 M26A 107.0(8) . .
M25B O113 M25A 2.5(5) . .
M25B O114 M25A 22.8(9) . .
M25B O114 M28A 111.5(9) . .
M25A O114 M28A 106.9(9) . .
M25B O114 M27 110.0(9) . .
M25A O114 M27 108.7(9) . .
M28A O114 M27 138.0(11) . .
M25B O114 M28B 107.8(12) . .
M25A O114 M28B 112.0(11) . .
M28A O114 M28B 20.9(7) . .
M27 O114 M28B 139.3(13) . .
M25A O115 M25B 1.7(6) . .
M26B O116 M26A 26.7(4) . .
M26B O116 Fe9 133.1(13) . .
M26A O116 Fe9 150.2(10) . .
M26A O117 M26B 26.8(4) . .
M26A O117 Fe10 149.6(10) . .
M26B O117 Fe10 134.4(12) . .
M26A O118 M26B 2.6(4) . .
M26B O119 M26A 3.9(5) . .
M27 O120 Fe8 149.8(10) . 13_655
M27 O121 Fe9 145.9(11) . .
C3 O123 M27 126(2) . .
M28A O124 M28B 24.4(9) . .
M28A O124 Fe2 147.6(13) . 13_655
M28B O124 Fe2 133.4(16) . 13_655
M28B O125 M28A 25.4(10) . .
M28B O125 Fe8 136.7(15) . 13_655
M28A O125 Fe8 151.8(11) . 13_655
C11 O126 M28B 123(6) . .
C11 O126 M28A 123(5) . .
M28B O126 M28A 4.1(10) . .
M28A O127 M28B 1.6(7) . .
M29A O128 M29B 22.5(4) . .
M29A O128 Fe14 150.3(11) . .
M29B O128 Fe14 139.4(11) . .
M29A O129 M29B 3.4(7) . .
M29B O130 M29A 22.2(4) . .
M29B O130 Fe2 139.4(13) . 13_655
M29A O130 Fe2 152.4(13) . 13_655
M29B O131 M29A 3.3(6) . .
M30B O132 M30A 25.9(13) . .
M30B O132 Fe10 133.3(16) . .
M30A O132 Fe10 145.9(12) . .
M30B O133 M30A 26.2(14) . .
M30B O133 Fe14 137.0(17) . .
M30A O133 Fe14 149.0(12) . .
M30B O134 M30A 9.0(9) . .
M30A O135 M30B 5.2(6) . .
M31A O136 M34A 108.7(9) . .
M31A O136 M34B 110.7(15) . .
M34A O136 M34B 18.4(13) . .
M31A O136 M35A 106.8(9) . .
M34A O136 M35A 142.0(11) . .
M34B O136 M35A 142.0(16) . .
M31A O136 M35B 113.6(13) . .
M34A O136 M35B 136.5(16) . .
M34B O136 M35B 127(2) . .
M35A O136 M35B 23.1(18) . .
M31A O136 M31B 24.1(5) . .
M34A O136 M31B 106.6(9) . .
M34B O136 M31B 100.9(18) . .
M35A O136 M31B 111.3(9) . .
M35B O136 M31B 107.9(14) . .
M34A O137 M31B 111.0(8) . .
M34A O137 M31A 108.9(8) . .
M31B O137 M31A 24.4(6) . .
M34A O137 M34B 18.6(13) . .
M31B O137 M34B 103.3(15) . .
M31A O137 M34B 109.2(14) . .
M34A O137 M33A 142.4(10) . .
M31B O137 M33A 106.5(9) . .
M31A O137 M33A 106.0(9) . .
M34B O137 M33A 144.3(16) . .
M34A O137 M33B 137.8(12) . .
M31B O137 M33B 105.2(12) . .
M31A O137 M33B 113.1(12) . .
M34B O137 M33B 131(2) . .
M33A O137 M33B 19.4(12) . .
M31A O138 M31B 24.7(6) . .
M31A O138 M36 107.5(8) . .
M31B O138 M36 111.9(8) . .
M31A O138 M32B 112.3(9) . .
M31B O138 M32B 101.5(10) . .
M36 O138 M32B 139.5(11) . .
M31A O138 M32A 108.6(8) . .
M31B O138 M32A 107.6(8) . .
M36 O138 M32A 140.5(11) . .
M32B O138 M32A 22.5(3) . .
M31A O139 M36 107.6(8) . .
M31A O139 M31B 24.4(5) . .
M36 O139 M31B 110.3(8) . .
M31A O139 M35A 107.3(9) . .
M36 O139 M35A 138.1(9) . .
M31B O139 M35A 111.1(9) . .
M31A O139 M35B 109.2(12) . .
M36 O139 M35B 143.3(12) . .
M31B O139 M35B 103.4(14) . .
M35A O139 M35B 21.9(16) . .
M31B O140 M31A 24.7(6) . .
M31B O140 M32A 111.0(9) . .
M31A O140 M32A 108.8(8) . .
M31B O140 M33A 108.2(9) . .
M31A O140 M33A 107.8(9) . .
M32A O140 M33A 140.7(9) . .
M31B O140 M32B 101.3(11) . .
M31A O140 M32B 108.8(9) . .
M32A O140 M32B 22.4(3) . .
M33A O140 M32B 142.4(9) . .
M31B O140 M33B 103.0(12) . .
M31A O140 M33B 110.7(11) . .
M32A O140 M33B 140.3(11) . .
M33A O140 M33B 18.5(11) . .
M32B O140 M33B 131.8(14) . .
M31A O141 M31B 2.2(3) . .
M31B O142 M31A 2.8(4) . .
M32A O143 M32B 25.7(4) . .
M32A O143 Fe11 147.6(13) . .
M32B O143 Fe11 132.6(14) . .
M32B O144 M32A 26.2(4) . .
M32B O144 Fe12 131.2(14) . .
M32A O144 Fe12 146.3(12) . .
M32B O146 M32A 3.7(6) . .
M33B O147 M33A 23.5(16) . .
M33B O147 Fe11 136.7(17) . .
M33A O147 Fe11 147.4(11) . .
M33B O148 M33A 24.0(19) . .
M33B O148 Fe14 138.6(17) . .
M33A O148 Fe14 149.6(10) . .
M33B O149 M33A 8.3(11) . .
M33A O150 M33B 4.8(7) . .
M34A O151 M34B 21.1(14) . .
M34A O151 Fe1 147.5(12) . 13_655
M34B O151 Fe1 133(2) . 13_655
M34A O152 M34B 20.3(14) . .
M34A O152 Fe14 145.9(12) . .
M34B O152 Fe14 131(2) . .
M34B O154 M34A 2.0(18) . .
M35B O155 M35A 28(2) . .
M35B O155 Fe1 132(2) . 13_655
M35A O155 Fe1 151.5(11) . 13_655
M35A O156 M35B 26.0(19) . .
M35A O156 Fe15 149.9(12) . .
M35B O156 Fe15 136(2) . .
M35B O157 M35A 5.5(13) . .
M35A O158 M35B 2.3(8) . .
M36 O159 Fe15 149.0(11) . .
C1 O160 M36 124(3) . .
M36 O162 Fe12 144.2(11) . .
M37B O163 M37A 2.7(12) . .
M37A O164 M42 108.8(14) . .
M37A O164 M38B 104.6(10) . .
M42 O164 M38B 141.6(12) . .
M37A O164 M37B 21.7(18) . .
M42 O164 M37B 109.3(14) . .
M38B O164 M37B 108.7(12) . .
M37A O164 M38A 110.0(11) . .
M42 O164 M38A 141.0(12) . .
M38B O164 M38A 22.4(8) . .
M37B O164 M38A 105.4(11) . .
M37A O165 M38B 105.1(11) . .
M37A O165 M39A 108.5(13) . .
M38B O165 M39A 142.1(16) . .
M37A O165 M37B 21.6(17) . .
M38B O165 M37B 109.2(11) . .
M39A O165 M37B 108.6(13) . .
M37A O165 M38A 110.0(10) . .
M38B O165 M38A 22.5(8) . .
M39A O165 M38A 141.1(15) . .
M37B O165 M38A 105.3(12) . .
M37B O166 M37A 23(2) . .
M37B O166 M40 110.5(12) . .
M37A O166 M40 109.4(12) . .
M37B O166 M41A 104.2(16) . .
M37A O166 M41A 110.5(10) . .
M40 O166 M41A 139.7(16) . .
M37B O166 M41B 113.9(11) . .
M37A O166 M41B 111.5(11) . .
M40 O166 M41B 135.6(15) . .
M41A O166 M41B 21.6(4) . .
M41A O167 M37B 103.9(16) . .
M41A O167 M42 142.8(13) . .
M37B O167 M42 110.6(15) . .
M41A O167 M37A 111.6(9) . .
M37B O167 M37A 22(2) . .
M42 O167 M37A 105.6(13) . .
M41A O167 M41B 21.7(4) . .
M37B O167 M41B 109.8(10) . .
M42 O167 M41B 138.9(12) . .
M37A O167 M41B 109.0(10) . .
M37B O168 M37A 22(2) . .
M37B O168 M40 108.5(14) . .
M37A O168 M40 108.0(13) . .
M37B O168 M39A 112.5(15) . .
M37A O168 M39A 106.9(12) . .
M40 O168 M39A 138.2(10) . .
M37A O169 M37B 3.2(9) . .
M38A O170 M38B 26.3(6) . .
M38A O170 Fe17 134.6(15) . .
M38B O170 Fe17 147.4(16) . .
M38A O172 M38B 26.5(7) . .
M38A O172 Fe16 134.3(14) . .
M38B O172 Fe16 147.8(17) . .
M38A O173 M38B 6.8(8) . .
M39A O174 Fe18 150.1(16) . .
C25 O175 M39A 120(4) . .
Fe16 O176 M39A 146.3(15) . .
M40 O178 Fe16 148.1(13) . 18_544
M40 O179 Fe18 147.5(15) . .
M41A O182 M41B 25.7(5) . .
M41A O182 Fe19 136.1(15) . .
M41B O182 Fe19 154.1(18) . .
M41B O183 M41A 25.0(5) . .
M41B O183 Fe16 148.6(15) . 18_544
M41A O183 Fe16 134.3(12) . 18_544
M41A O184 M41B 2.6(7) . .
M41B O185 M41A 5.3(9) . .
M42 O187 Fe19 151.6(12) . .
M42 O189 Fe17 150.6(12) . .
M43A O190 M43B 3.3(4) . .
M43B O191 M44A 111.6(10) . .
M43B O191 M43A 24.4(6) . .
M44A O191 M43A 107.6(9) . .
M43B O191 M45A 107.8(9) . .
M44A O191 M45A 140.5(10) . .
M43A O191 M45A 106.9(8) . .
M43B O191 M44B 107.7(13) . .
M44A O191 M44B 20.8(9) . .
M43A O191 M44B 113.0(12) . .
M45A O191 M44B 140.0(13) . .
M43B O191 M45B 100.6(10) . .
M44A O191 M45B 143.1(11) . .
M43A O191 M45B 109.1(8) . .
M45A O191 M45B 21.9(4) . .
M44B O191 M45B 131.4(14) . .
M43B O192 M46A 111.0(9) . .
M43B O192 M45B 102.3(10) . .
M46A O192 M45B 142.5(11) . .
M43B O192 M45A 108.2(9) . .
M46A O192 M45A 140.5(10) . .
M45B O192 M45A 22.4(5) . .
M43B O192 M46B 105.6(13) . .
M46A O192 M46B 19.8(15) . .
M45B O192 M46B 133.5(16) . .
M45A O192 M46B 143.0(13) . .
M43B O192 M43A 24.2(6) . .
M46A O192 M43A 106.4(9) . .
M45B O192 M43A 111.0(9) . .
M45A O192 M43A 107.3(8) . .
M46B O192 M43A 109.7(11) . .
M48A O193 M44A 141.1(10) . .
M48A O193 M43A 106.1(10) . .
M44A O193 M43A 108.6(10) . .
M48A O193 M43B 111.3(9) . .
M44A O193 M43B 107.5(10) . .
M43A O193 M43B 24.2(5) . .
M48A O193 M44B 142.2(13) . .
M44A O193 M44B 20.1(8) . .
M43A O193 M44B 111.6(13) . .
M43B O193 M44B 102.0(13) . .
M48A O193 M48B 19.5(3) . .
M44A O193 M48B 142.5(10) . .
M43A O193 M48B 108.8(9) . .
M43B O193 M48B 105.5(9) . .
M44B O193 M48B 133.5(13) . .
M43A O194 M46A 108.9(10) . .
M43A O194 M43B 24.4(5) . .
M46A O194 M43B 109.9(11) . .
M43A O194 M46B 113.7(15) . .
M46A O194 M46B 20.1(16) . .
M43B O194 M46B 105.9(14) . .
M43A O194 M47A 105.4(11) . .
M46A O194 M47A 136.5(11) . .
M43B O194 M47A 112.4(11) . .
M46B O194 M47A 140.4(13) . .
M43A O194 M47B 108.0(17) . .
M46A O194 M47B 142.9(17) . .
M43B O194 M47B 104.9(17) . .
M46B O194 M47B 135(2) . .
M47A O194 M47B 23(2) . .
M43B O195 M43A 4.0(5) . .
M43A O196 M48A 106.6(9) . .
M43A O196 M43B 24.2(5) . .
M48A O196 M43B 109.2(10) . .
M43A O196 M47B 112.9(18) . .
M48A O196 M47B 140.4(19) . .
M43B O196 M47B 105.7(18) . .
M43A O196 M47A 106.9(11) . .
M48A O196 M47A 140.4(13) . .
M43B O196 M47A 110.1(11) . .
M47B O196 M47A 24(2) . .
M43A O196 M48B 113.6(9) . .
M48A O196 M48B 20.2(3) . .
M43B O196 M48B 107.4(10) . .
M47B O196 M48B 128(2) . .
M47A O196 M48B 139.5(13) . .
M44B O197 M44A 24.6(11) . .
M44B O197 Fe20 134.4(16) . .
M44A O197 Fe20 147.1(11) . .
M44B O198 M44A 24.8(11) . .
M44B O198 Fe20 137.4(15) . 2_655
M44A O198 Fe20 148.9(11) . 2_655
M44A O199 M44B 3.6(8) . .
M44B O200 M44A 6.8(10) . .
M45B O201 M45A 26.0(6) . .
M45B O201 Fe19 135.0(14) . .
M45A O201 Fe19 147.6(13) . .
M45A O202 M45B 25.7(6) . .
M45A O202 Fe20 145.9(13) . .
M45B O202 Fe20 129.0(15) . .
M45A O203 M45B 1.4(5) . .
C27 O204 M45B 123(4) . .
C27 O204 M45A 122(3) . .
M45B O204 M45A 2.8(6) . .
M46B O205 M46A 23.2(19) . .
M46B O205 Fe18 138(2) . 18_544
M46A O205 Fe18 149.6(15) . 18_544
C29 O206 M46B 122(3) . .
C29 O206 M46A 121(3) . .
M46B O206 M46A 3.0(12) . .
M46A O207 M46B 0.8(9) . .
M46B O208 M46A 22.7(18) . .
M46B O208 Fe19 132(2) . .
M46A O208 Fe19 146.6(14) . .
M47B O209 M47A 29(3) . .
M47B O209 Fe17 127(3) . 2_655
M47A O209 Fe17 149.1(15) . 2_655
M47A O210 M47B 27(3) . .
M47A O210 Fe18 151.5(16) . 18_544
M47B O210 Fe18 137(3) . 18_544
M47A O211 M47B 2.2(13) . .
C23 O212 M47B 121(4) . .
C23 O212 M47A 124(4) . .
M47B O212 M47A 4(2) . .
M48B O213 M48A 22.6(4) . .
M48B O213 Fe17 137.9(12) . 2_655
M48A O213 Fe17 146.1(14) . 2_655
M48B O214 M48A 23.5(4) . .
M48B O214 Fe20 136.2(12) . 2_655
M48A O214 Fe20 146.6(12) . 2_655
M48B O215 M48A 6.6(5) . .
M48A O216 M48B 4.7(5) . .
C9 O220 C11 118(6) . 13_655
C9 O220 Fe2 121(5) . .
C11 O220 Fe2 118(4) 13_655 .
C5 O227 Fe6 114(3) . .
C17 O229 Fe7 118(4) . .
C19 O234 C3 117(4) . .
C19 O234 Fe9 117(4) . .
C3 O234 Fe9 125(2) . .
C21 O235 Fe10 124(4) . .
C13 O237 Fe11 114(6) . .
C1 O239 Fe12 123(3) . .
C7 O241 C15 121(4) . 13_655
C7 O241 Fe13 124(3) . .
C15 O241 Fe13 115(3) 13_655 .
C25 O248 Fe16 118(4) . .
C23 O250 Fe17 120(3) 3_665 .
C29 O254 Fe19 123(3) . .
C27 O255 Fe20 120(3) . .
O291 O308 O341 140(7) . .
O160 C1 O239 139(5) . .
O160 C1 C2 118(5) . .
O239 C1 C2 102(5) . .
O123 C3 O234 137(4) . .
O123 C3 C4 114(4) . .
O234 C3 C4 109(3) . .
O65 C5 O227 155(6) . .
O241 C7 O104 135(5) . .
O241 C7 C8 116(5) . .
O104 C7 C8 108(4) . .
C16 C8 C7 97(5) 13_655 .
O220 C9 O11 142(8) . .
O126 C11 O220 139(9) . 13_655
O126 C11 M28B 32(3) . .
O220 C11 M28B 108(5) 13_655 .
O237 C13 O77 150(10) . .
O237 C13 C14 78(7) . .
O77 C13 C14 125(8) . .
O42 C15 O241 149(9) . 13_655
O42 C15 C16 126(9) . .
O241 C15 C16 80(5) 13_655 .
O42 C15 M9B 42(5) . .
O241 C15 M9B 109(5) 13_655 .
C16 C15 M9B 163(6) . .
C8 C16 C15 127(6) 13_655 .
O229 C17 O81 147(6) . .
O229 C17 C18 109(6) . .
O81 C17 C18 104(5) . .
O234 C19 O49 154(7) . .
O235 C21 O69 142(7) . .
O235 C21 C22 114(6) . .
O69 C21 C22 104(6) . .
O212 C23 C24 113(6) . .
O212 C23 O250 141(6) . 2_655
C24 C23 O250 106(6) . 2_655
O212 C23 M47B 33(3) . .
C24 C23 M47B 146(5) . .
O250 C23 M47B 108(4) 2_655 .
O248 C25 O175 147(7) . .
O248 C25 C26 103(6) . .
O175 C25 C26 109(6) . .
O255 C27 O204 142(6) . .
O255 C27 C28 103(5) . .
O204 C27 C28 115(6) . .
O255 C27 M45B 111(4) . .
O204 C27 M45B 31(2) . .
C28 C27 M45B 146(5) . .
O254 C29 O206 140(5) . .
O254 C29 C30 113(5) . .
O206 C29 C30 107(5) . .
M56 OZ1 M56 179.987(11) . 13_655
M56 OZ1 M55 99(3) . 13_655
M56 OZ1 M55 81(3) 13_655 13_655
M56 OZ1 M55 81(3) . .
M56 OZ1 M55 99(3) 13_655 .
M55 OZ1 M55 179.986(14) 13_655 .
M56 OZ1 M52 53(2) . .
M56 OZ1 M52 127(2) 13_655 .
M55 OZ1 M52 46(2) 13_655 .
M55 OZ1 M52 134(2) . .
M56 OZ1 M52 127(2) . 13_655
M56 OZ1 M52 53(2) 13_655 13_655
M55 OZ1 M52 134(2) 13_655 13_655
M55 OZ1 M52 46(2) . 13_655
M52 OZ1 M52 179.995(14) . 13_655
M56 OZ1 M67 120(2) . .
M56 OZ1 M67 60(2) 13_655 .
M55 OZ1 M67 80(2) 13_655 .
M55 OZ1 M67 100(2) . .
M52 OZ1 M67 98(2) . .
M52 OZ1 M67 82(2) 13_655 .
M56 OZ1 M67 60(2) . 13_655
M56 OZ1 M67 120(2) 13_655 13_655
M55 OZ1 M67 100(2) 13_655 13_655
M55 OZ1 M67 80(2) . 13_655
M52 OZ1 M67 82(2) . 13_655
M52 OZ1 M67 98(2) 13_655 13_655
M67 OZ1 M67 179.991(11) . 13_655
M56 OZ1 M57 133(2) . 13_655
M56 OZ1 M57 47(2) 13_655 13_655
M55 OZ1 M57 38(2) 13_655 13_655
M55 OZ1 M57 142(2) . 13_655
M52 OZ1 M57 81(2) . 13_655
M52 OZ1 M57 99(2) 13_655 13_655
M67 OZ1 M57 52(2) . 13_655
M67 OZ1 M57 128(2) 13_655 13_655
M56 OZ1 M57 47(2) . .
M56 OZ1 M57 133(2) 13_655 .
M55 OZ1 M57 142(2) 13_655 .
M55 OZ1 M57 38(2) . .
M52 OZ1 M57 99(2) . .
M52 OZ1 M57 81(2) 13_655 .
M67 OZ1 M57 128(2) . .
M67 OZ1 M57 52(2) 13_655 .
M57 OZ1 M57 179.989(14) 13_655 .
M56 OZ1 M60 79(2) . .
M56 OZ1 M60 101(2) 13_655 .
M55 OZ1 M60 127(2) 13_655 .
M55 OZ1 M60 53(2) . .
M52 OZ1 M60 106(2) . .
M52 OZ1 M60 74(2) 13_655 .
M67 OZ1 M60 58(2) . .
M67 OZ1 M60 122(2) 13_655 .
M57 OZ1 M60 109(2) 13_655 .
M57 OZ1 M60 71(2) . .
M56 OZ1 M60 101(2) . 13_655
M56 OZ1 M60 79(2) 13_655 13_655
M55 OZ1 M60 53(2) 13_655 13_655
M55 OZ1 M60 127(2) . 13_655
M52 OZ1 M60 74(2) . 13_655
M52 OZ1 M60 106(2) 13_655 13_655
M67 OZ1 M60 122(2) . 13_655
M67 OZ1 M60 58(2) 13_655 13_655
M57 OZ1 M60 71(2) 13_655 13_655
M57 OZ1 M60 109(2) . 13_655
M60 OZ1 M60 179.987(10) . 13_655
M58 M50 M60 73(5) . .
M58 M50 M57 41(4) . .
M60 M50 M57 104(5) . .
M58 M50 M63 117(6) . .
M60 M50 M63 59(4) . .
M57 M50 M63 114(5) . .
M58 M50 M56 96(5) . .
M60 M50 M56 109(4) . .
M57 M50 M56 60(3) . .
M63 M50 M56 68(4) . .
M58 M50 M55 8(4) . .
M60 M50 M55 66(4) . .
M57 M50 M55 46(3) . .
M63 M50 M55 109(4) . .
M56 M50 M55 96(4) . .
M58 M50 M51 102(5) . .
M60 M50 M51 34(3) . .
M57 M50 M51 119(3) . .
M63 M50 M51 26(4) . .
M56 M50 M51 90(3) . .
M55 M50 M51 94(3) . .
M58 M50 M65 109(5) . .
M60 M50 M65 102(4) . .
M57 M50 M65 77(4) . .
M63 M50 M65 52(4) . .
M56 M50 M65 18(3) . .
M55 M50 M65 107(3) . .
M51 M50 M65 76(3) . .
M58 M50 M61 115(5) . .
M60 M50 M61 83(3) . .
M57 M50 M61 94(3) . .
M63 M50 M61 29(4) . .
M56 M50 M61 39(3) . .
M55 M50 M61 111(3) . .
M51 M50 M61 54.1(19) . .
M65 M50 M61 22.6(18) . .
M58 M50 M62 44(4) . .
M60 M50 M62 32(3) . .
M57 M50 M62 83(4) . .
M63 M50 M62 90(4) . .
M56 M50 M62 119(3) . .
M55 M50 M62 38(2) . .
M51 M50 M62 66(2) . .
M65 M50 M62 121(3) . .
M61 M50 M62 108(2) . .
M58 M50 M64 17(4) . .
M60 M50 M64 88(4) . .
M57 M50 M64 25(3) . .
M63 M50 M64 122(4) . .
M56 M50 M64 84(3) . .
M55 M50 M64 23(2) . .
M51 M50 M64 114(3) . .
M65 M50 M64 99(3) . .
M61 M50 M64 111(2) . .
M62 M50 M64 61(2) . .
M58 M50 M53 79(4) . 13_655
M60 M50 M53 120(4) . 13_655
M57 M50 M53 39(3) . 13_655
M63 M50 M53 91(4) . 13_655
M56 M50 M53 25(3) . 13_655
M55 M50 M53 82(3) . 13_655
M51 M50 M53 111(2) . 13_655
M65 M50 M53 42(3) . 13_655
M61 M50 M53 63.3(19) . 13_655
M62 M50 M53 115(3) . 13_655
M64 M50 M53 64(2) . 13_655
M66 M51 M63 123(7) . .
M66 M51 M60 65(4) . .
M63 M51 M60 70(5) . .
M66 M51 M54 96(5) . .
M63 M51 M54 78(5) . .
M60 M51 M54 120(4) . .
M66 M51 M67 31(4) . .
M63 M51 M67 117(5) . .
M60 M51 M67 85(4) . .
M54 M51 M67 66(3) . .
M66 M51 M61 124(5) . .
M63 M51 M61 30(5) . .
M60 M51 M61 93(3) . .
M54 M51 M61 49(3) . .
M67 M51 M61 102(3) . .
M66 M51 M50 98(5) . .
M63 M51 M50 37(5) . .
M60 M51 M50 35(3) . .
M54 M51 M50 107(3) . .
M67 M51 M50 109(3) . .
M61 M51 M50 64(2) . .
M66 M51 M62 41(4) . .
M63 M51 M62 93(5) . .
M60 M51 M62 25(3) . .
M54 M51 M62 119(3) . .
M67 M51 M62 66(3) . .
M61 M51 M62 111(2) . .
M50 M51 M62 59(2) . .
M66 M51 M59 18(4) . 13_655
M63 M51 M59 106(5) . 13_655
M60 M51 M59 55(3) . 13_655
M54 M51 M59 89(3) . 13_655
M67 M51 M59 31(3) . 13_655
M61 M51 M59 107(2) . 13_655
M50 M51 M59 84(3) . 13_655
M62 M51 M59 35(2) . 13_655
M66 M51 M64 86(5) . 13_655
M63 M51 M64 86(5) . 13_655
M60 M51 M64 118(3) . 13_655
M54 M51 M64 11(3) . 13_655
M67 M51 M64 56(3) . 13_655
M61 M51 M64 58.2(19) . 13_655
M50 M51 M64 112(2) . 13_655
M62 M51 M64 112(2) . 13_655
M59 M51 M64 81(2) 13_655 13_655
M66 M51 M58 78(4) . .
M63 M51 M58 51(5) . .
M60 M51 M58 20(3) . .
M54 M51 M58 105(3) . .
M67 M51 M58 90(3) . .
M61 M51 M58 73.1(17) . .
M50 M51 M58 20.2(13) . .
M62 M51 M58 41.8(16) . .
M59 M51 M58 64(2) 13_655 .
M64 M51 M58 106(2) 13_655 .
M66 M51 M53 25(4) . .
M63 M51 M53 120(5) . .
M60 M51 M53 83(3) . .
M54 M51 M53 71(3) . .
M67 M51 M53 5(2) . .
M61 M51 M53 107(2) . .
M50 M51 M53 109(2) . .
M62 M51 M53 61.8(17) . .
M59 M51 M53 27.6(18) 13_655 .
M64 M51 M53 60.8(18) 13_655 .
M58 M51 M53 89.0(19) . .
M61 M52 M65 53(5) . .
M61 M52 M59 107(7) . .
M65 M52 M59 57(5) . .
M61 M52 M55 126(6) . 13_655
M65 M52 M55 156(6) . 13_655
M59 M52 M55 111(6) . 13_655
M61 M52 M62 173(6) . 13_655
M65 M52 M62 120(7) . 13_655
M59 M52 M62 65(5) . 13_655
M55 M52 M62 59(3) 13_655 13_655
M61 M52 M56 60(4) . .
M65 M52 M56 27(4) . .
M59 M52 M56 49(4) . .
M55 M52 M56 129(4) 13_655 .
M62 M52 M56 112(4) 13_655 .
M61 M52 M54 64(4) . .
M65 M52 M54 114(7) . .
M59 M52 M54 144(5) . .
M55 M52 M54 62(4) 13_655 .
M62 M52 M54 121(5) 13_655 .
M56 M52 M54 105(4) . .
M61 M52 OZ1 87(4) . .
M65 M52 OZ1 90(5) . .
M59 M52 OZ1 77(4) . .
M55 M52 OZ1 67(3) 13_655 .
M62 M52 OZ1 90(3) 13_655 .
M56 M52 OZ1 63(2) . .
M54 M52 OZ1 68(3) . .
M61 M52 M63 28(3) . .
M65 M52 M63 63(6) . .
M59 M52 M63 103(6) . .
M55 M52 M63 106(4) 13_655 .
M62 M52 M63 150(4) 13_655 .
M56 M52 M63 55(3) . .
M54 M52 M63 52(3) . .
OZ1 M52 M63 60(3) . .
M61 M52 M64 98(5) . 13_655
M65 M52 M64 149(7) . 13_655
M59 M52 M64 143(6) . 13_655
M55 M52 M64 33(3) 13_655 13_655
M62 M52 M64 89(4) 13_655 13_655
M56 M52 M64 134(4) . 13_655
M54 M52 M64 35(2) . 13_655
OZ1 M52 M64 78(3) . 13_655
M63 M52 M64 86(3) . 13_655
M61 M52 M58 128(5) . 13_655
M65 M52 M58 144(6) . 13_655
M59 M52 M58 100(5) . 13_655
M55 M52 M58 13(3) 13_655 13_655
M62 M52 M58 55(3) 13_655 13_655
M56 M52 M58 116(3) . 13_655
M54 M52 M58 67(3) . 13_655
OZ1 M52 M58 56.3(16) . 13_655
M63 M52 M58 103(3) . 13_655
M64 M52 M58 44(3) 13_655 13_655
M61 M52 M53 90(4) . 13_655
M65 M52 M53 43(5) . 13_655
M59 M52 M53 19(4) . 13_655
M55 M52 M53 120(4) 13_655 13_655
M62 M52 M53 83(3) 13_655 13_655
M56 M52 M53 30(2) . 13_655
M54 M52 M53 130(4) . 13_655
OZ1 M52 M53 68.7(19) . 13_655
M63 M52 M53 85(3) . 13_655
M64 M52 M53 145(3) 13_655 13_655
M58 M52 M53 107(3) 13_655 13_655
M59 M53 M67 77(5) 13_655 .
M59 M53 M56 64(5) 13_655 13_655
M67 M53 M56 101(5) . 13_655
M59 M53 M65 40(4) 13_655 13_655
M67 M53 M65 106(4) . 13_655
M56 M53 M65 30(3) 13_655 13_655
M59 M53 M57 109(5) 13_655 13_655
M67 M53 M57 70(4) . 13_655
M56 M53 M57 63(4) 13_655 13_655
M65 M53 M57 93(4) 13_655 13_655
M59 M53 M66 64(5) 13_655 .
M67 M53 M66 19(3) . .
M56 M53 M66 105(4) 13_655 .
M65 M53 M66 99(4) 13_655 .
M57 M53 M66 89(4) 13_655 .
M59 M53 M52 19(4) 13_655 13_655
M67 M53 M52 83(3) . 13_655
M56 M53 M52 44(3) 13_655 13_655
M65 M53 M52 25(3) 13_655 13_655
M57 M53 M52 94(3) 13_655 13_655
M66 M53 M52 74(3) . 13_655
M59 M53 M61 41(4) 13_655 13_655
M67 M53 M61 97(3) . 13_655
M56 M53 M61 23(3) 13_655 13_655
M65 M53 M61 11(2) 13_655 13_655
M57 M53 M61 83(3) 13_655 13_655
M66 M53 M61 94(3) . 13_655
M52 M53 M61 22.5(13) 13_655 13_655
M59 M53 M50 93(5) 13_655 13_655
M67 M53 M50 96(4) . 13_655
M56 M53 M50 33(4) 13_655 13_655
M65 M53 M50 63(3) 13_655 13_655
M57 M53 M50 34(3) 13_655 13_655
M66 M53 M50 109(3) . 13_655
M52 M53 M50 74(2) 13_655 13_655
M61 M53 M50 55.5(17) 13_655 13_655
M59 M53 M58 99(5) 13_655 13_655
M67 M53 M58 77(3) . 13_655
M56 M53 M58 49(4) 13_655 13_655
M65 M53 M58 79(3) 13_655 13_655
M57 M53 M58 14(2) 13_655 13_655
M66 M53 M58 93(3) . 13_655
M52 M53 M58 83(2) 13_655 13_655
M61 M53 M58 69.5(17) 13_655 13_655
M50 M53 M58 21.7(12) 13_655 13_655
M59 M53 M54 96(5) 13_655 .
M67 M53 M54 28(3) . .
M56 M53 M54 91(4) 13_655 .
M65 M53 M54 109(3) 13_655 .
M57 M53 M54 44(3) 13_655 .
M66 M53 M54 47(3) . .
M52 M53 M54 94(3) 13_655 .
M61 M53 M54 99(2) 13_655 .
M50 M53 M54 74(2) 13_655 .
M58 M53 M54 53(2) 13_655 .
M59 M53 M62 19(5) 13_655 .
M67 M53 M62 63(3) . .
M56 M53 M62 79(4) 13_655 .
M65 M53 M62 59(3) 13_655 .
M57 M53 M62 111(3) 13_655 .
M66 M53 M62 47(2) . .
M52 M53 M62 35.6(18) 13_655 .
M61 M53 M62 58.1(16) 13_655 .
M50 M53 M62 105(2) 13_655 .
M58 M53 M62 105(2) 13_655 .
M54 M53 M62 85(2) . .
M64 M54 M51 155(7) 13_655 .
M64 M54 M67 102(6) 13_655 .
M51 M54 M67 53(3) . .
M64 M54 M61 115(6) 13_655 .
M51 M54 M61 86(4) . .
M67 M54 M61 121(5) . .
M64 M54 M63 153(7) 13_655 .
M51 M54 M63 41(3) . .
M67 M54 M63 83(5) . .
M61 M54 M63 45(4) . .
M64 M54 M55 39(4) 13_655 13_655
M51 M54 M55 139(5) . 13_655
M67 M54 M55 99(4) . 13_655
M61 M54 M55 85(4) . 13_655
M63 M54 M55 115(5) . 13_655
M64 M54 M66 124(6) 13_655 .
M51 M54 M66 31(2) . .
M67 M54 M66 22(2) . .
M61 M54 M66 106(4) . .
M63 M54 M66 63(4) . .
M55 M54 M66 115(4) 13_655 .
M64 M54 M52 83(5) 13_655 .
M51 M54 M52 113(5) . .
M67 M54 M52 122(4) . .
M61 M54 M52 33(2) . .
M63 M54 M52 73(4) . .
M55 M54 M52 52(3) 13_655 .
M66 M54 M52 120(4) . .
M64 M54 M57 46(4) 13_655 13_655
M51 M54 M57 112(5) . 13_655
M67 M54 M57 60(3) . 13_655
M61 M54 M57 120(4) . 13_655
M63 M54 M57 122(5) . 13_655
M55 M54 M57 43(3) 13_655 13_655
M66 M54 M57 81(4) . 13_655
M52 M54 M57 91(4) . 13_655
M64 M54 OZ1 96(5) 13_655 .
M51 M54 OZ1 78(3) . .
M67 M54 OZ1 62(3) . .
M61 M54 OZ1 69(3) . .
M63 M54 OZ1 63(3) . .
M55 M54 OZ1 61(3) 13_655 .
M66 M54 OZ1 64(3) . .
M52 M54 OZ1 60(2) . .
M57 M54 OZ1 61(3) 13_655 .
M64 M54 M58 41(4) 13_655 13_655
M51 M54 M58 126(4) . 13_655
M67 M54 M58 80(3) . 13_655
M61 M54 M58 98(3) . 13_655
M63 M54 M58 116(4) . 13_655
M55 M54 M58 19(2) 13_655 13_655
M66 M54 M58 99(3) . 13_655
M52 M54 M58 67(3) . 13_655
M57 M54 M58 25(2) 13_655 13_655
OZ1 M54 M58 54.6(17) . 13_655
M64 M54 M60 140(6) 13_655 .
M51 M54 M60 29(2) . .
M67 M54 M60 49(3) . .
M61 M54 M60 75(3) . .
M63 M54 M60 34(3) . .
M55 M54 M60 110(4) 13_655 .
M66 M54 M60 31(2) . .
M52 M54 M60 92(3) . .
M57 M54 M60 95(3) 13_655 .
OZ1 M54 M60 49.6(18) . .
M58 M54 M60 101(3) 13_655 .
M58 M55 M64 110(8) . .
M58 M55 M57 50(5) . .
M64 M55 M57 65(5) . .
M58 M55 M62 102(7) . .
M64 M55 M62 146(8) . .
M57 M55 M62 149(7) . .
M58 M55 M52 142(7) . 13_655
M64 M55 M52 97(7) . 13_655
M57 M55 M52 129(5) . 13_655
M62 M55 M52 62(4) . 13_655
M58 M55 M54 121(7) . 13_655
M64 M55 M54 41(4) . 13_655
M57 M55 M54 72(5) . 13_655
M62 M55 M54 128(5) . 13_655
M52 M55 M54 66(4) 13_655 13_655
M58 M55 M50 9(4) . .
M64 M55 M50 117(7) . .
M57 M55 M50 55(4) . .
M62 M55 M50 95(4) . .
M52 M55 M50 134(5) 13_655 .
M54 M55 M50 123(4) 13_655 .
M58 M55 M60 55(5) . .
M64 M55 M60 161(7) . .
M57 M55 M60 96(6) . .
M62 M55 M60 52(3) . .
M52 M55 M60 92(4) 13_655 .
M54 M55 M60 132(4) 13_655 .
M50 M55 M60 47(3) . .
M58 M55 OZ1 81(5) . .
M64 M55 OZ1 105(5) . .
M57 M55 OZ1 72(3) . .
M62 M55 OZ1 92(3) . .
M52 M55 OZ1 67(3) 13_655 .
M54 M55 OZ1 69(3) 13_655 .
M50 M55 OZ1 75(3) . .
M60 M55 OZ1 64(3) . .
M58 M55 M61 141(6) . 13_655
M64 M55 M61 80(5) . 13_655
M57 M55 M61 110(5) . 13_655
M62 M55 M61 83(4) . 13_655
M52 M55 M61 21(2) 13_655 13_655
M54 M55 M61 45(3) 13_655 13_655
M50 M55 M61 136(3) . 13_655
M60 M55 M61 104(3) . 13_655
OZ1 M55 M61 60.6(18) . 13_655
M58 M55 M59 114(7) . 13_655
M64 M55 M59 127(7) . 13_655
M57 M55 M59 129(5) . 13_655
M62 M55 M59 42(3) . 13_655
M52 M55 M59 31(3) 13_655 13_655
M54 M55 M59 91(4) 13_655 13_655
M50 M55 M59 106(4) . 13_655
M60 M55 M59 61(3) . 13_655
OZ1 M55 M59 57(2) . 13_655
M61 M55 M59 47(3) 13_655 13_655
M58 M55 M67 83(5) . 13_655
M64 M55 M67 58(4) . 13_655
M57 M55 M67 39(3) . 13_655
M62 M55 M67 140(4) . 13_655
M52 M55 M67 90(3) 13_655 13_655
M54 M55 M67 39(2) 13_655 13_655
M50 M55 M67 84(3) . 13_655
M60 M55 M67 105(3) . 13_655
OZ1 M55 M67 49.7(15) . 13_655
M61 M55 M67 71(2) 13_655 13_655
M59 M55 M67 100(3) 13_655 13_655
M65 M56 M53 107(8) . 13_655
M65 M56 M59 58(6) . .
M53 M56 M59 58(4) 13_655 .
M65 M56 M61 35(6) . .
M53 M56 M61 137(6) 13_655 .
M59 M56 M61 80(6) . .
M65 M56 M57 164(8) . .
M53 M56 M57 71(5) 13_655 .
M59 M56 M57 111(6) . .
M61 M56 M57 139(5) . .
M65 M56 M50 130(9) . .
M53 M56 M50 123(6) 13_655 .
M59 M56 M50 157(6) . .
M61 M56 M50 99(4) . .
M57 M56 M50 56(4) . .
M65 M56 M52 33(5) . .
M53 M56 M52 105(5) 13_655 .
M59 M56 M52 47(4) . .
M61 M56 M52 35(2) . .
M57 M56 M52 131(4) . .
M50 M56 M52 125(4) . .
M65 M56 M63 79(7) . .
M53 M56 M63 166(6) 13_655 .
M59 M56 M63 118(6) . .
M61 M56 M63 45(3) . .
M57 M56 M63 100(5) . .
M50 M56 M63 54(3) . .
M52 M56 M63 72(4) . .
M65 M56 OZ1 97(6) . .
M53 M56 OZ1 100(4) 13_655 .
M59 M56 OZ1 77(4) . .
M61 M56 OZ1 76(3) . .
M57 M56 OZ1 69(3) . .
M50 M56 OZ1 80(3) . .
M52 M56 OZ1 64(2) . .
M63 M56 OZ1 66(3) . .
M65 M56 M67 110(7) . 13_655
M53 M56 M67 40(3) 13_655 13_655
M59 M56 M67 54(5) . 13_655
M61 M56 M67 121(4) . 13_655
M57 M56 M67 57(3) . 13_655
M50 M56 M67 111(4) . 13_655
M52 M56 M67 88(3) . 13_655
M63 M56 M67 127(4) . 13_655
OZ1 M56 M67 61(2) . 13_655
M65 M56 M58 148(8) . .
M53 M56 M58 102(5) 13_655 .
M59 M56 M58 131(6) . .
M61 M56 M58 113(4) . .
M57 M56 M58 30(2) . .
M50 M56 M58 29(2) . .
M52 M56 M58 124(4) . .
M63 M56 M58 70(4) . .
OZ1 M56 M58 62(2) . .
M67 M56 M58 82(3) 13_655 .
M65 M56 M60 112(7) . .
M53 M56 M60 134(5) 13_655 .
M59 M56 M60 127(5) . .
M61 M56 M60 77(3) . .
M57 M56 M60 65(3) . .
M50 M56 M60 33(2) . .
M52 M56 M60 94(3) . .
M63 M56 M60 36(3) . .
OZ1 M56 M60 51.2(18) . .
M67 M56 M60 101(3) 13_655 .
M58 M56 M60 35.9(19) . .
M58 M57 M55 41(4) . .
M58 M57 M64 87(6) . .
M55 M57 M64 50(4) . .
M58 M57 M50 39(4) . .
M55 M57 M50 79(5) . .
M64 M57 M50 126(6) . .
M58 M57 M56 97(6) . .
M55 M57 M56 124(6) . .
M64 M57 M56 157(5) . .
M50 M57 M56 64(4) . .
M58 M57 M67 139(5) . 13_655
M55 M57 M67 113(5) . 13_655
M64 M57 M67 90(5) . 13_655
M50 M57 M67 132(4) . 13_655
M56 M57 M67 72(3) . 13_655
M58 M57 M53 142(7) . 13_655
M55 M57 M53 153(5) . 13_655
M64 M57 M53 127(6) . 13_655
M50 M57 M53 106(5) . 13_655
M56 M57 M53 45(3) . 13_655
M67 M57 M53 44(2) 13_655 13_655
M58 M57 M54 105(6) . 13_655
M55 M57 M54 65(5) . 13_655
M64 M57 M54 40(3) . 13_655
M50 M57 M54 138(5) . 13_655
M56 M57 M54 119(4) . 13_655
M67 M57 M54 54(3) 13_655 13_655
M53 M57 M54 97(4) 13_655 13_655
M58 M57 OZ1 77(4) . .
M55 M57 OZ1 70(3) . .
M64 M57 OZ1 96(4) . .
M50 M57 OZ1 81(3) . .
M56 M57 OZ1 64(3) . .
M67 M57 OZ1 63(2) 13_655 .
M53 M57 OZ1 85(3) 13_655 .
M54 M57 OZ1 67(3) 13_655 .
M58 M57 M60 25(3) . .
M55 M57 M60 50(4) . .
M64 M57 M60 100(5) . .
M50 M57 M60 37(3) . .
M56 M57 M60 77(3) . .
M67 M57 M60 117(3) 13_655 .
M53 M57 M60 121(4) 13_655 .
M54 M57 M60 101(3) 13_655 .
OZ1 M57 M60 54.1(19) . .
M58 M57 M65 98(5) . .
M55 M57 M65 121(5) . .
M64 M57 M65 152(5) . .
M50 M57 M65 67(4) . .
M56 M57 M65 6(3) . .
M67 M57 M65 68(3) 13_655 .
M53 M57 M65 45(3) 13_655 .
M54 M57 M65 113(4) 13_655 .
OZ1 M57 M65 59(2) . .
M60 M57 M65 77(3) . .
M58 M57 M66 133(5) . 13_655
M55 M57 M66 107(4) . 13_655
M64 M57 M66 89(4) . 13_655
M50 M57 M66 129(4) . 13_655
M56 M57 M66 72(3) . 13_655
M67 M57 M66 6(2) 13_655 13_655
M53 M57 M66 48(3) 13_655 13_655
M54 M57 M66 51(3) 13_655 13_655
OZ1 M57 M66 56.9(18) . 13_655
M60 M57 M66 111(3) . 13_655
M65 M57 M66 67(2) . 13_655
M55 M58 M50 164(8) . .
M55 M58 M57 89(7) . .
M50 M58 M57 100(7) . .
M55 M58 M60 96(7) . .
M50 M58 M60 69(4) . .
M57 M58 M60 138(5) . .
M55 M58 M64 40(5) . .
M50 M58 M64 153(6) . .
M57 M58 M64 54(4) . .
M60 M58 M64 135(5) . .
M55 M58 M62 52(6) . .
M50 M58 M62 115(5) . .
M57 M58 M62 138(6) . .
M60 M58 M62 50(3) . .
M64 M58 M62 92(4) . .
M55 M58 M56 123(6) . .
M50 M58 M56 55(4) . .
M57 M58 M56 53(4) . .
M60 M58 M56 92(3) . .
M64 M58 M56 104(3) . .
M62 M58 M56 133(3) . .
M55 M58 OZ1 74(5) . .
M50 M58 OZ1 94(4) . .
M57 M58 OZ1 74(4) . .
M60 M58 OZ1 67(2) . .
M64 M58 OZ1 86(3) . .
M62 M58 OZ1 80(2) . .
M56 M58 OZ1 57.9(18) . .
M55 M58 M63 124(6) . .
M50 M58 M63 40(4) . .
M57 M58 M63 102(5) . .
M60 M58 M63 42(3) . .
M64 M58 M63 142(3) . .
M62 M58 M63 91(3) . .
M56 M58 M63 51(3) . .
OZ1 M58 M63 58(2) . .
M55 M58 M52 24(5) . 13_655
M50 M58 M52 140(5) . 13_655
M57 M58 M52 95(5) . 13_655
M60 M58 M52 76(3) . 13_655
M64 M58 M52 59(3) . 13_655
M62 M58 M52 43(2) . 13_655
M56 M58 M52 110(3) . 13_655
OZ1 M58 M52 54.0(15) . 13_655
M63 M58 M52 100(3) . 13_655
M55 M58 M54 41(5) . 13_655
M50 M58 M54 141(5) . 13_655
M57 M58 M54 50(5) . 13_655
M60 M58 M54 115(3) . 13_655
M64 M58 M54 28(2) . 13_655
M62 M58 M54 88(3) . 13_655
M56 M58 M54 86(3) . 13_655
OZ1 M58 M54 58(2) . 13_655
M63 M58 M54 115(3) . 13_655
M52 M58 M54 46(2) 13_655 13_655
M55 M58 M67 78(5) . 13_655
M50 M58 M67 104(4) . 13_655
M57 M58 M67 26(4) . 13_655
M60 M58 M67 115(3) . 13_655
M64 M58 M67 57(3) . 13_655
M62 M58 M67 118(3) . 13_655
M56 M58 M67 49(2) . 13_655
OZ1 M58 M67 48.8(12) . 13_655
M63 M58 M67 89(3) . 13_655
M52 M58 M67 75(2) 13_655 13_655
M54 M58 M67 37.9(18) 13_655 13_655
M65 M59 M53 94(9) . 13_655
M65 M59 M52 53(5) . .
M53 M59 M52 142(8) 13_655 .
M65 M59 M56 43(5) . .
M53 M59 M56 58(5) 13_655 .
M52 M59 M56 84(6) . .
M65 M59 M67 126(8) . 13_655
M53 M59 M67 52(4) 13_655 13_655
M52 M59 M67 128(6) . 13_655
M56 M59 M67 84(6) . 13_655
M65 M59 M62 119(9) . 13_655
M53 M59 M62 147(8) 13_655 13_655
M52 M59 M62 67(5) . 13_655
M56 M59 M62 145(7) . 13_655
M67 M59 M62 100(5) 13_655 13_655
M65 M59 M66 147(8) . 13_655
M53 M59 M66 74(6) 13_655 13_655
M52 M59 M66 121(7) . 13_655
M56 M59 M66 108(7) . 13_655
M67 M59 M66 26(3) 13_655 13_655
M62 M59 M66 74(5) 13_655 13_655
M65 M59 M61 24(5) . .
M53 M59 M61 112(6) 13_655 .
M52 M59 M61 31(3) . .
M56 M59 M61 54(5) . .
M67 M59 M61 125(5) 13_655 .
M62 M59 M61 98(5) 13_655 .
M66 M59 M61 134(5) 13_655 .
M65 M59 M60 131(7) . 13_655
M53 M59 M60 111(6) 13_655 13_655
M52 M59 M60 84(6) . 13_655
M56 M59 M60 119(5) . 13_655
M67 M59 M60 59(4) 13_655 13_655
M62 M59 M60 43(3) 13_655 13_655
M66 M59 M60 38(3) 13_655 13_655
M61 M59 M60 107(4) . 13_655
M65 M59 OZ1 82(5) . .
M53 M59 OZ1 93(5) 13_655 .
M52 M59 OZ1 66(4) . .
M56 M59 OZ1 64(4) . .
M67 M59 OZ1 63(3) 13_655 .
M62 M59 OZ1 86(4) 13_655 .
M66 M59 OZ1 68(3) 13_655 .
M61 M59 OZ1 66(3) . .
M60 M59 OZ1 56(2) 13_655 .
M65 M59 M55 89(7) . 13_655
M53 M59 M55 144(6) 13_655 13_655
M52 M59 M55 38(4) . 13_655
M56 M59 M55 105(5) . 13_655
M67 M59 M55 99(4) 13_655 13_655
M62 M59 M55 41(3) 13_655 13_655
M66 M59 M55 84(4) 13_655 13_655
M61 M59 M55 65(3) . 13_655
M60 M59 M55 46(3) 13_655 13_655
OZ1 M59 M55 53(2) . 13_655
M65 M59 M57 80(6) . .
M53 M59 M57 41(3) 13_655 .
M52 M59 M57 107(5) . .
M56 M59 M57 38(4) . .
M67 M59 M57 46(3) 13_655 .
M62 M59 M57 133(5) 13_655 .
M66 M59 M57 71(4) 13_655 .
M61 M59 M57 85(3) . .
M60 M59 M57 91(3) 13_655 .
OZ1 M59 M57 52(2) . .
M55 M59 M57 105(3) 13_655 .
M51 M60 M66 43(3) . .
M51 M60 M50 112(5) . .
M66 M60 M50 149(6) . .
M51 M60 M62 131(5) . .
M66 M60 M62 89(5) . .
M50 M60 M62 116(5) . .
M51 M60 M63 47(4) . .
M66 M60 M63 85(5) . .
M50 M60 M63 65(4) . .
M62 M60 M63 163(5) . .
M51 M60 M58 141(5) . .
M66 M60 M58 146(5) . .
M50 M60 M58 39(3) . .
M62 M60 M58 81(4) . .
M63 M60 M58 95(5) . .
M51 M60 M55 148(4) . .
M66 M60 M55 123(5) . .
M50 M60 M55 67(4) . .
M62 M60 M55 55(3) . .
M63 M60 M55 116(5) . .
M58 M60 M55 29(2) . .
M51 M60 M67 47(3) . .
M66 M60 M67 17(3) . .
M50 M60 M67 137(4) . .
M62 M60 M67 90(4) . .
M63 M60 M67 80(4) . .
M58 M60 M67 129(4) . .
M55 M60 M67 110(3) . .
M51 M60 OZ1 85(3) . .
M66 M60 OZ1 78(3) . .
M50 M60 OZ1 83(3) . .
M62 M60 OZ1 93(3) . .
M63 M60 OZ1 70(4) . .
M58 M60 OZ1 70(2) . .
M55 M60 OZ1 63(2) . .
M67 M60 OZ1 60.7(18) . .
M51 M60 M59 92(4) . 13_655
M66 M60 M59 52(4) . 13_655
M50 M60 M59 135(4) . 13_655
M62 M60 M59 47(3) . 13_655
M63 M60 M59 119(5) . 13_655
M58 M60 M59 100(4) . 13_655
M55 M60 M59 72(4) . 13_655
M67 M60 M59 45(3) . 13_655
OZ1 M60 M59 61(2) . 13_655
M51 M60 M57 126(4) . .
M66 M60 M57 133(4) . .
M50 M60 M57 39(3) . .
M62 M60 M57 90(4) . .
M63 M60 M57 83(5) . .
M58 M60 M57 17(2) . .
M55 M60 M57 34(3) . .
M67 M60 M57 115(3) . .
OZ1 M60 M57 54.9(18) . .
M59 M60 M57 96(3) 13_655 .
M51 M60 M52 119(4) . 13_655
M66 M60 M52 83(4) . 13_655
M50 M60 M52 105(4) . 13_655
M62 M60 M52 41(3) . 13_655
M63 M60 M52 123(4) . 13_655
M58 M60 M52 68(3) . 13_655
M55 M60 M52 40(2) . 13_655
M67 M60 M52 73(2) . 13_655
OZ1 M60 M52 52.6(17) . 13_655
M59 M60 M52 32(2) 13_655 13_655
M57 M60 M52 66(2) . 13_655
M52 M61 M65 69(5) . .
M52 M61 M63 131(5) . .
M65 M61 M63 112(7) . .
M52 M61 M56 85(4) . .
M65 M61 M56 35(5) . .
M63 M61 M56 79(5) . .
M52 M61 M54 82(5) . .
M65 M61 M54 144(6) . .
M63 M61 M54 71(5) . .
M56 M61 M54 125(4) . .
M52 M61 M59 42(4) . .
M65 M61 M59 30(5) . .
M63 M61 M59 117(5) . .
M56 M61 M59 45(3) . .
M54 M61 M59 115(4) . .
M52 M61 OZ1 65(3) . .
M65 M61 OZ1 83(5) . .
M63 M61 OZ1 67(4) . .
M56 M61 OZ1 60(2) . .
M54 M61 OZ1 66(2) . .
M59 M61 OZ1 62(2) . .
M52 M61 M51 119(4) . .
M65 M61 M51 135(6) . .
M63 M61 M51 27(4) . .
M56 M61 M51 100(3) . .
M54 M61 M51 45(3) . .
M59 M61 M51 127(3) . .
OZ1 M61 M51 65.4(14) . .
M52 M61 M55 33(4) . 13_655
M65 M61 M55 98(6) . 13_655
M63 M61 M55 106(4) . 13_655
M56 M61 M55 101(3) . 13_655
M54 M61 M55 50(3) . 13_655
M59 M61 M55 68(3) . 13_655
OZ1 M61 M55 52.8(17) . 13_655
M51 M61 M55 87(2) . 13_655
M52 M61 M64 58(4) . 13_655
M65 M61 M64 126(6) . 13_655
M63 M61 M64 96(5) . 13_655
M56 M61 M64 125(3) . 13_655
M54 M61 M64 27(3) . 13_655
M59 M61 M64 96(4) . 13_655
OZ1 M61 M64 67.0(17) . 13_655
M51 M61 M64 71(2) . 13_655
M55 M61 M64 27.6(16) 13_655 13_655
M52 M61 M50 118(4) . .
M65 M61 M50 75(6) . .
M63 M61 M50 37(4) . .
M56 M61 M50 42(2) . .
M54 M61 M50 101(3) . .
M59 M61 M50 85(3) . .
OZ1 M61 M50 60.6(15) . .
M51 M61 M50 61.7(19) . .
M55 M61 M50 113(2) 13_655 .
M64 M61 M50 120(2) 13_655 .
M52 M61 M62 5(4) . 13_655
M65 M61 M62 65(5) . 13_655
M63 M61 M62 130(4) . 13_655
M56 M61 M62 80(3) . 13_655
M54 M61 M62 86(3) . 13_655
M59 M61 M62 37(3) . 13_655
OZ1 M61 M62 63.9(13) . 13_655
M51 M61 M62 120(2) . 13_655
M55 M61 M62 36.1(17) 13_655 13_655
M64 M61 M62 61(2) 13_655 13_655
M50 M61 M62 114(2) . 13_655
M60 M62 M55 72(4) . .
M60 M62 M59 90(4) . 13_655
M55 M62 M59 98(4) . 13_655
M60 M62 M52 102(4) . 13_655
M55 M62 M52 59(3) . 13_655
M59 M62 M52 48(4) 13_655 13_655
M60 M62 M58 50(3) . .
M55 M62 M58 26(3) . .
M59 M62 M58 107(4) 13_655 .
M52 M62 M58 81(3) 13_655 .
M60 M62 M66 43(3) . .
M55 M62 M66 102(4) . .
M59 M62 M66 55(4) 13_655 .
M52 M62 M66 93(3) 13_655 .
M58 M62 M66 87(3) . .
M60 M62 M65 102(4) . 13_655
M55 M62 M65 81(4) . 13_655
M59 M62 M65 25(4) 13_655 13_655
M52 M62 M65 24(3) 13_655 13_655
M58 M62 M65 99(3) . 13_655
M66 M62 M65 78(3) . 13_655
M60 M62 M50 31(3) . .
M55 M62 M50 47(3) . .
M59 M62 M50 108(4) 13_655 .
M52 M62 M50 96(3) 13_655 .
M58 M62 M50 20.6(16) . .
M66 M62 M50 73(3) . .
M65 M62 M50 109(3) 13_655 .
M60 M62 M67 52(3) . .
M55 M62 M67 97(3) . .
M59 M62 M67 40(3) 13_655 .
M52 M62 M67 77(3) 13_655 .
M58 M62 M67 89(2) . .
M66 M62 M67 16(2) . .
M65 M62 M67 62(3) 13_655 .
M50 M62 M67 79(2) . .
M60 M62 M64 86(3) . .
M55 M62 M64 14(3) . .
M59 M62 M64 97(4) 13_655 .
M52 M62 M64 53(3) 13_655 .
M58 M62 M64 40(2) . .
M66 M62 M64 113(3) . .
M65 M62 M64 76(3) 13_655 .
M50 M62 M64 60(2) . .
M67 M62 M64 106(2) . .
M60 M62 M61 101(3) . 13_655
M55 M62 M61 61(3) . 13_655
M59 M62 M61 45(3) 13_655 13_655
M52 M62 M61 3(2) 13_655 13_655
M58 M62 M61 82(2) . 13_655
M66 M62 M61 90(3) . 13_655
M65 M62 M61 21.1(18) 13_655 13_655
M50 M62 M61 97(2) . 13_655
M67 M62 M61 74.7(18) . 13_655
M64 M62 M61 55.0(18) . 13_655
M60 M62 M51 24(3) . .
M55 M62 M51 91(3) . .
M59 M62 M51 72(4) 13_655 .
M52 M62 M51 101(3) 13_655 .
M58 M62 M51 72(2) . .
M66 M62 M51 19(2) . .
M65 M62 M51 91(3) 13_655 .
M50 M62 M51 54.7(19) . .
M67 M62 M51 32.2(15) . .
M64 M62 M51 104(2) . .
M61 M62 M51 98.9(19) 13_655 .
M51 M63 M61 124(8) . .
M51 M63 M60 63(5) . .
M61 M63 M60 144(7) . .
M51 M63 M50 117(7) . .
M61 M63 M50 114(7) . .
M60 M63 M50 56(4) . .
M51 M63 M54 61(5) . .
M61 M63 M54 64(4) . .
M60 M63 M54 105(6) . .
M50 M63 M54 146(6) . .
M51 M63 M56 150(7) . .
M61 M63 M56 57(4) . .
M60 M63 M56 100(6) . .
M50 M63 M56 58(4) . .
M54 M63 M56 106(5) . .
M51 M63 M65 147(8) . .
M61 M63 M65 28(3) . .
M60 M63 M65 127(6) . .
M50 M63 M65 86(5) . .
M54 M63 M65 87(5) . .
M56 M63 M65 29(3) . .
M51 M63 M66 26(3) . .
M61 M63 M66 124(6) . .
M60 M63 M66 44(3) . .
M50 M63 M66 100(5) . .
M54 M63 M66 64(4) . .
M56 M63 M66 125(5) . .
M65 M63 M66 134(5) . .
M51 M63 M52 115(6) . .
M61 M63 M52 21(3) . .
M60 M63 M52 124(5) . .
M50 M63 M52 109(5) . .
M54 M63 M52 55(4) . .
M56 M63 M52 53(3) . .
M65 M63 M52 32(3) . .
M66 M63 M52 107(4) . .
M51 M63 OZ1 90(5) . .
M61 M63 OZ1 78(4) . .
M60 M63 OZ1 67(4) . .
M50 M63 OZ1 79(4) . .
M54 M63 OZ1 68(3) . .
M56 M63 OZ1 61(3) . .
M65 M63 OZ1 71(3) . .
M66 M63 OZ1 66(3) . .
M52 M63 OZ1 57(2) . .
M51 M63 M58 104(6) . .
M61 M63 M58 113(5) . .
M60 M63 M58 42(3) . .
M50 M63 M58 23(2) . .
M54 M63 M58 124(5) . .
M56 M63 M58 59(3) . .
M65 M63 M58 88(4) . .
M66 M63 M58 82(4) . .
M52 M63 M58 101(4) . .
OZ1 M63 M58 57(2) . .
M51 M63 M67 35(3) . .
M61 M63 M67 105(5) . .
M60 M63 M67 59(4) . .
M50 M63 M67 110(5) . .
M54 M63 M67 47(3) . .
M56 M63 M67 116(4) . .
M65 M63 M67 117(5) . .
M66 M63 M67 19(2) . .
M52 M63 M67 88(3) . .
OZ1 M63 M67 55(2) . .
M58 M63 M67 89(3) . .
M55 M64 M54 100(7) . 13_655
M55 M64 M57 65(5) . .
M54 M64 M57 95(6) 13_655 .
M55 M64 M58 30(4) . .
M54 M64 M58 111(5) 13_655 .
M57 M64 M58 38(3) . .
M55 M64 M52 50(5) . 13_655
M54 M64 M52 62(5) 13_655 13_655
M57 M64 M52 99(4) . 13_655
M58 M64 M52 77(3) . 13_655
M55 M64 M67 96(5) . 13_655
M54 M64 M67 46(4) 13_655 13_655
M57 M64 M67 53(4) . 13_655
M58 M64 M67 84(3) . 13_655
M52 M64 M67 91(3) 13_655 13_655
M55 M64 M61 72(5) . 13_655
M54 M64 M61 39(4) 13_655 13_655
M57 M64 M61 105(4) . 13_655
M58 M64 M61 96(3) . 13_655
M52 M64 M61 24.7(18) 13_655 13_655
M67 M64 M61 77(2) 13_655 13_655
M55 M64 M62 20(5) . .
M54 M64 M62 99(5) 13_655 .
M57 M64 M62 84(4) . .
M58 M64 M62 49(3) . .
M52 M64 M62 39(2) 13_655 .
M67 M64 M62 110(3) 13_655 .
M61 M64 M62 63.5(19) 13_655 .
M55 M64 M50 40(5) . .
M54 M64 M50 110(5) 13_655 .
M57 M64 M50 29(4) . .
M58 M64 M50 10(2) . .
M52 M64 M50 85(3) 13_655 .
M67 M64 M50 78(2) 13_655 .
M61 M64 M50 102(2) 13_655 .
M62 M64 M50 59(2) . .
M55 M64 M51 102(5) . 13_655
M54 M64 M51 14(4) 13_655 13_655
M57 M64 M51 83(4) . 13_655
M58 M64 M51 105(3) . 13_655
M52 M64 M51 72(3) 13_655 13_655
M67 M64 M51 32.4(18) 13_655 13_655
M61 M64 M51 50.8(18) 13_655 13_655
M62 M64 M51 106(2) . 13_655
M50 M64 M51 103(2) . 13_655
M55 M64 M66 97(5) . 13_655
M54 M64 M66 35(4) 13_655 13_655
M57 M64 M66 62(4) . 13_655
M58 M64 M66 91(3) . 13_655
M52 M64 M66 83(3) 13_655 13_655
M67 M64 M66 11.1(19) 13_655 13_655
M61 M64 M66 67(2) 13_655 13_655
M62 M64 M66 108(3) . 13_655
M50 M64 M66 86(2) . 13_655
M51 M64 M66 21.4(13) 13_655 13_655
M55 M64 M53 90(5) . 13_655
M54 M64 M53 74(5) 13_655 13_655
M57 M64 M53 30(4) . 13_655
M58 M64 M53 68(3) . 13_655
M52 M64 M53 107(3) 13_655 13_655
M67 M64 M53 27.8(15) 13_655 13_655
M61 M64 M53 100(2) 13_655 13_655
M62 M64 M53 109(3) . 13_655
M50 M64 M53 59(2) . 13_655
M51 M64 M53 60.2(19) 13_655 13_655
M66 M64 M53 38.9(19) 13_655 13_655
M56 M65 M61 110(10) . .
M56 M65 M52 119(9) . .
M61 M65 M52 58(6) . .
M56 M65 M59 79(8) . .
M61 M65 M59 125(9) . .
M52 M65 M59 70(7) . .
M56 M65 M53 43(6) . 13_655
M61 M65 M53 148(7) . 13_655
M52 M65 M53 113(7) . 13_655
M59 M65 M53 46(6) . 13_655
M56 M65 M63 72(7) . .
M61 M65 M63 40(5) . .
M52 M65 M63 86(6) . .
M59 M65 M63 126(7) . .
M53 M65 M63 114(5) 13_655 .
M56 M65 OZ1 59(5) . .
M61 M65 OZ1 73(5) . .
M52 M65 OZ1 61(4) . .
M59 M65 OZ1 68(5) . .
M53 M65 OZ1 76(3) 13_655 .
M63 M65 OZ1 59(3) . .
M56 M65 M67 49(6) . 13_655
M61 M65 M67 122(6) . 13_655
M52 M65 M67 85(5) . 13_655
M59 M65 M67 32(5) . 13_655
M53 M65 M67 30(2) 13_655 13_655
M63 M65 M67 102(4) . 13_655
OZ1 M65 M67 49.5(17) . 13_655
M56 M65 M62 108(7) . 13_655
M61 M65 M62 94(6) . 13_655
M52 M65 M62 36(5) . 13_655
M59 M65 M62 36(6) . 13_655
M53 M65 M62 81(4) 13_655 13_655
M63 M65 M62 115(4) . 13_655
OZ1 M65 M62 67(2) . 13_655
M67 M65 M62 60(2) 13_655 13_655
M56 M65 M50 32(6) . .
M61 M65 M50 82(6) . .
M52 M65 M50 116(6) . .
M59 M65 M50 108(7) . .
M53 M65 M50 75(4) 13_655 .
M63 M65 M50 42(3) . .
OZ1 M65 M50 60(2) . .
M67 M65 M50 76(3) 13_655 .
M62 M65 M50 126(3) 13_655 .
M56 M65 M57 10(5) . .
M61 M65 M57 108(6) . .
M52 M65 M57 110(5) . .
M59 M65 M57 73(6) . .
M53 M65 M57 42(3) 13_655 .
M63 M65 M57 72(4) . .
OZ1 M65 M57 49.9(19) . .
M67 M65 M57 41(2) 13_655 .
M62 M65 M57 99(3) 13_655 .
M50 M65 M57 36(2) . .
M56 M65 M66 64(6) . 13_655
M61 M65 M66 117(6) . 13_655
M52 M65 M66 72(5) . 13_655
M59 M65 M66 20(5) . 13_655
M53 M65 M66 41(3) 13_655 13_655
M63 M65 M66 108(4) . 13_655
OZ1 M65 M66 50.3(18) . 13_655
M67 M65 M66 15.4(14) 13_655 13_655
M62 M65 M66 45(2) 13_655 13_655
M50 M65 M66 90(3) . 13_655
M57 M65 M66 56(2) . 13_655
M67 M66 M51 106(8) . .
M67 M66 M60 130(8) . .
M51 M66 M60 72(5) . .
M67 M66 M59 69(7) . 13_655
M51 M66 M59 152(6) . 13_655
M60 M66 M59 90(5) . 13_655
M67 M66 M53 34(6) . .
M51 M66 M53 141(6) . .
M60 M66 M53 129(5) . .
M59 M66 M53 42(3) 13_655 .
M67 M66 M54 54(6) . .
M51 M66 M54 52(4) . .
M60 M66 M54 101(5) . .
M59 M66 M54 113(5) 13_655 .
M53 M66 M54 89(4) . .
M67 M66 M63 103(7) . .
M51 M66 M63 31(4) . .
M60 M66 M63 51(4) . .
M59 M66 M63 121(5) 13_655 .
M53 M66 M63 132(4) . .
M54 M66 M63 53(3) . .
M67 M66 M62 117(8) . .
M51 M66 M62 120(6) . .
M60 M66 M62 48(3) . .
M59 M66 M62 50(3) 13_655 .
M53 M66 M62 92(3) . .
M54 M66 M62 137(4) . .
M63 M66 M62 98(4) . .
M67 M66 OZ1 66(6) . .
M51 M66 OZ1 87(4) . .
M60 M66 OZ1 65(3) . .
M59 M66 OZ1 65(3) 13_655 .
M53 M66 OZ1 77(3) . .
M54 M66 OZ1 62(2) . .
M63 M66 OZ1 60(3) . .
M62 M66 OZ1 76(2) . .
M67 M66 M57 15(5) . 13_655
M51 M66 M57 100(5) . 13_655
M60 M66 M57 116(4) . 13_655
M59 M66 M57 69(4) 13_655 13_655
M53 M66 M57 43(2) . 13_655
M54 M66 M57 48(3) . 13_655
M63 M66 M57 90(4) . 13_655
M62 M66 M57 112(3) . 13_655
OZ1 M66 M57 51.4(18) . 13_655
M67 M66 M56 41(6) . 13_655
M51 M66 M56 131(5) . 13_655
M60 M66 M56 102(4) . 13_655
M59 M66 M56 31(3) 13_655 13_655
M53 M66 M56 30(2) . 13_655
M54 M66 M56 83(3) . 13_655
M63 M66 M56 108(3) . 13_655
M62 M66 M56 77(3) . 13_655
OZ1 M66 M56 49.2(17) . 13_655
M57 M66 M56 37.7(19) 13_655 13_655
M67 M66 M65 60(6) . 13_655
M51 M66 M65 141(5) . 13_655
M60 M66 M65 90(4) . 13_655
M59 M66 M65 13(3) 13_655 13_655
M53 M66 M65 40(3) . 13_655
M54 M66 M65 101(3) . 13_655
M63 M66 M65 112(4) . 13_655
M62 M66 M65 57(3) . 13_655
OZ1 M66 M65 53.4(19) . 13_655
M57 M66 M65 57(2) 13_655 13_655
M56 M66 M65 19.7(16) 13_655 13_655
M66 M67 M53 126(8) . .
M66 M67 M51 43(6) . .
M53 M67 M51 169(5) . .
M66 M67 M59 85(7) . 13_655
M53 M67 M59 51(4) . 13_655
M51 M67 M59 122(5) . 13_655
M66 M67 M54 103(8) . .
M53 M67 M54 131(5) . .
M51 M67 M54 61(3) . .
M59 M67 M54 142(4) 13_655 .
M66 M67 M57 159(8) . 13_655
M53 M67 M57 66(4) . 13_655
M51 M67 M57 125(4) . 13_655
M59 M67 M57 93(4) 13_655 13_655
M54 M67 M57 66(4) . 13_655
M66 M67 M60 32(6) . .
M53 M67 M60 126(4) . .
M51 M67 M60 47(2) . .
M59 M67 M60 75(4) 13_655 .
M54 M67 M60 92(4) . .
M57 M67 M60 127(3) 13_655 .
M66 M67 M56 125(7) . 13_655
M53 M67 M56 39(3) . 13_655
M51 M67 M56 144(3) . 13_655
M59 M67 M56 43(4) 13_655 13_655
M54 M67 M56 110(4) . 13_655
M57 M67 M56 50(3) 13_655 13_655
M60 M67 M56 103(3) . 13_655
M66 M67 OZ1 94(6) . .
M53 M67 OZ1 99(3) . .
M51 M67 OZ1 86(2) . .
M59 M67 OZ1 71(3) 13_655 .
M54 M67 OZ1 71(3) . .
M57 M67 OZ1 65(2) 13_655 .
M60 M67 OZ1 61.6(19) . .
M56 M67 OZ1 59(2) 13_655 .
M66 M67 M64 135(8) . 13_655
M53 M67 M64 99(4) . 13_655
M51 M67 M64 92(3) . 13_655
M59 M67 M64 129(4) 13_655 13_655
M54 M67 M64 32(3) . 13_655
M57 M67 M64 37(2) 13_655 13_655
M60 M67 M64 119(3) . 13_655
M56 M67 M64 87(3) 13_655 13_655
OZ1 M67 M64 74(2) . 13_655
M66 M67 M65 105(7) . 13_655
M53 M67 M65 44(3) . 13_655
M51 M67 M65 133(3) . 13_655
M59 M67 M65 22(3) 13_655 13_655
M54 M67 M65 125(4) . 13_655
M57 M67 M65 71(3) 13_655 13_655
M60 M67 M65 87(3) . 13_655
M56 M67 M65 21(2) 13_655 13_655
OZ1 M67 M65 60(2) . 13_655
M64 M67 M65 106(3) 13_655 13_655
M66 M67 M63 58(6) . .
M53 M67 M63 156(4) . .
M51 M67 M63 28(3) . .
M59 M67 M63 111(4) 13_655 .
M54 M67 M63 51(3) . .
M57 M67 M63 104(4) 13_655 .
M60 M67 M63 41(3) . .
M56 M67 M63 117(3) 13_655 .
OZ1 M67 M63 58(2) . .
M64 M67 M63 80(3) 13_655 .
M65 M67 M63 113(3) 13_655 .
M73 OZ2 M73 179.994(11) 3_665 18_544
M73 OZ2 M73 73.4(16) 3_665 16_654
M73 OZ2 M73 106.6(16) 18_544 16_654
M73 OZ2 M73 106.6(16) 3_665 .
M73 OZ2 M73 73.4(16) 18_544 .
M73 OZ2 M73 179.995(9) 16_654 .
M73 OZ2 M73 73.4(16) 3_665 17_554
M73 OZ2 M73 106.6(16) 18_544 17_554
M73 OZ2 M73 106.6(16) 16_654 17_554
M73 OZ2 M73 73.4(16) . 17_554
M73 OZ2 M73 106.6(16) 3_665 2_655
M73 OZ2 M73 73.4(16) 18_544 2_655
M73 OZ2 M73 73.4(16) 16_654 2_655
M73 OZ2 M73 106.6(16) . 2_655
M73 OZ2 M73 179.994(11) 17_554 2_655
M73 OZ2 M72 52(3) 3_665 3_665
M73 OZ2 M72 128(3) 18_544 3_665
M73 OZ2 M72 82(2) 16_654 3_665
M73 OZ2 M72 98(2) . 3_665
M73 OZ2 M72 120(3) 17_554 3_665
M73 OZ2 M72 60(3) 2_655 3_665
M73 OZ2 M72 60(3) 3_665 .
M73 OZ2 M72 120(3) 18_544 .
M73 OZ2 M72 128(3) 16_654 .
M73 OZ2 M72 52(3) . .
M73 OZ2 M72 82(2) 17_554 .
M73 OZ2 M72 98(2) 2_655 .
M72 OZ2 M72 52(3) 3_665 .
M73 OZ2 M72 98(2) 3_665 2_655
M73 OZ2 M72 82(2) 18_544 2_655
M73 OZ2 M72 120(3) 16_654 2_655
M73 OZ2 M72 60(3) . 2_655
M73 OZ2 M72 128(3) 17_554 2_655
M73 OZ2 M72 52(3) 2_655 2_655
M72 OZ2 M72 52(3) 3_665 2_655
M72 OZ2 M72 52(3) . 2_655
M73 OZ2 M72 128(3) 3_665 18_544
M73 OZ2 M72 52(3) 18_544 18_544
M73 OZ2 M72 98(2) 16_654 18_544
M73 OZ2 M72 82(2) . 18_544
M73 OZ2 M72 60(3) 17_554 18_544
M73 OZ2 M72 120(3) 2_655 18_544
M72 OZ2 M72 179.993(13) 3_665 18_544
M72 OZ2 M72 128(3) . 18_544
M72 OZ2 M72 128(3) 2_655 18_544
M73 OZ2 M72 120(3) 3_665 16_654
M73 OZ2 M72 60(3) 18_544 16_654
M73 OZ2 M72 52(3) 16_654 16_654
M73 OZ2 M72 128(3) . 16_654
M73 OZ2 M72 98(2) 17_554 16_654
M73 OZ2 M72 82(2) 2_655 16_654
M72 OZ2 M72 128(3) 3_665 16_654
M72 OZ2 M72 180.0(18) . 16_654
M72 OZ2 M72 128(3) 2_655 16_654
M72 OZ2 M72 52(3) 18_544 16_654
M73 OZ2 M72 82(2) 3_665 17_554
M73 OZ2 M72 98(2) 18_544 17_554
M73 OZ2 M72 60(3) 16_654 17_554
M73 OZ2 M72 120(3) . 17_554
M73 OZ2 M72 52(3) 17_554 17_554
M73 OZ2 M72 128(3) 2_655 17_554
M72 OZ2 M72 128(3) 3_665 17_554
M72 OZ2 M72 128(3) . 17_554
M72 OZ2 M72 179.993(13) 2_655 17_554
M72 OZ2 M72 52(3) 18_544 17_554
M72 OZ2 M72 52(3) 16_654 17_554
M73 M68 M79 29(4) . .
M73 M68 M71 104(6) . 17_554
M79 M68 M71 84(5) . 17_554
M73 M68 M79 93(5) . 18_544
M79 M68 M79 114(6) . 18_544
M71 M68 M79 92(5) 17_554 18_544
M73 M68 M71 23(4) . .
M79 M68 M71 52(5) . .
M71 M68 M71 119(7) 17_554 .
M79 M68 M71 76(4) 18_544 .
M73 M68 M72 110(5) . 18_544
M79 M68 M72 112(4) . 18_544
M71 M68 M72 50(4) 17_554 18_544
M79 M68 M72 43(4) 18_544 18_544
M71 M68 M72 106(5) . 18_544
M73 M68 M73 86(5) . 17_554
M79 M68 M73 67(3) . 17_554
M71 M68 M73 17(3) 17_554 17_554
M79 M68 M73 96(4) 18_544 17_554
M71 M68 M73 104(4) . 17_554
M72 M68 M73 59(4) 18_544 17_554
M73 M68 M73 80(5) . 18_544
M79 M68 M73 101(4) . 18_544
M71 M68 M73 94(4) 17_554 18_544
M79 M68 M73 13(3) 18_544 18_544
M71 M68 M73 63(3) . 18_544
M72 M68 M73 49(3) 18_544 18_544
M73 M68 M73 93(3) 17_554 18_544
M73 M68 M70 3(4) . .
M79 M68 M70 26(3) . .
M71 M68 M70 101(5) 17_554 .
M79 M68 M70 94(4) 18_544 .
M71 M68 M70 26(3) . .
M72 M68 M70 109(3) 18_544 .
M73 M68 M70 83(3) 17_554 .
M73 M68 M70 81(3) 18_544 .
M73 M68 M68 66(4) . 17_554
M79 M68 M68 40(3) . 17_554
M71 M68 M68 45(3) 17_554 17_554
M79 M68 M68 117(3) 18_544 17_554
M71 M68 M68 88(5) . 17_554
M72 M68 M68 87(3) 18_544 17_554
M73 M68 M68 29.8(13) 17_554 17_554
M73 M68 M68 109.1(16) 18_544 17_554
M70 M68 M68 63(3) . 17_554
M73 M68 M68 59(4) . 18_544
M79 M68 M68 86(5) . 18_544
M71 M68 M68 117(3) 17_554 18_544
M79 M68 M68 40(3) 18_544 18_544
M71 M68 M68 37(3) . 18_544
M72 M68 M68 78(3) 18_544 18_544
M73 M68 M68 110.6(18) 17_554 18_544
M73 M68 M68 29.7(13) 18_544 18_544
M70 M68 M68 61(3) . 18_544
M68 M68 M68 112(3) 17_554 18_544
M73 M68 M70 106(4) . 17_554
M79 M68 M70 94(4) . 17_554
M71 M68 M70 20(3) 17_554 17_554
M79 M68 M70 73(3) 18_544 17_554
M71 M68 M70 115(4) . 17_554
M72 M68 M70 31(3) 18_544 17_554
M73 M68 M70 30(2) 17_554 17_554
M73 M68 M70 75(2) 18_544 17_554
M70 M68 M70 104(3) . 17_554
M68 M68 M70 60(2) 17_554 17_554
M68 M68 M70 101(2) 18_544 17_554
M73 M79 M70 72(7) . .
M73 M79 M72 108(9) . .
M70 M79 M72 45(4) . .
M73 M79 M68 49(6) . .
M70 M79 M68 120(6) . .
M72 M79 M68 145(6) . .
M73 M79 M71 21(6) . .
M70 M79 M71 51(4) . .
M72 M79 M71 90(6) . .
M68 M79 M71 70(5) . .
M73 M79 M68 138(8) . 17_554
M70 M79 M68 127(6) . 17_554
M72 M79 M68 82(6) . 17_554
M68 M79 M68 100(4) . 17_554
M71 M79 M68 149(5) . 17_554
M73 M79 M71 86(7) . 17_554
M70 M79 M71 139(5) . 17_554
M72 M79 M71 118(6) . 17_554
M68 M79 M71 46(3) . 17_554
M71 M79 M71 104(5) . 17_554
M68 M79 M71 55(4) 17_554 17_554
M73 M79 OZ2 69(6) . .
M70 M79 OZ2 79(3) . .
M72 M79 OZ2 68(4) . .
M68 M79 OZ2 79(3) . .
M71 M79 OZ2 71(3) . .
M68 M79 OZ2 78(3) 17_554 .
M71 M79 OZ2 62(2) 17_554 .
M73 M79 M73 102(7) . 17_554
M70 M79 M73 132(5) . 17_554
M72 M79 M73 98(5) . 17_554
M68 M79 M73 69(3) . 17_554
M71 M79 M73 117(5) . 17_554
M68 M79 M73 36(3) 17_554 17_554
M71 M79 M73 22(2) 17_554 17_554
OZ2 M79 M73 56(2) . 17_554
M73 M79 M71 127(7) . 3_665
M70 M79 M71 86(5) . 3_665
M72 M79 M71 41(5) . 3_665
M68 M79 M71 125(5) . 3_665
M71 M79 M71 119(5) . 3_665
M68 M79 M71 42(3) 17_554 3_665
M71 M79 M71 81(4) 17_554 3_665
OZ2 M79 M71 59(2) . 3_665
M73 M79 M71 60(3) 17_554 3_665
M73 M79 M72 58(7) . 2_655
M70 M79 M72 26(3) . 2_655
M72 M79 M72 50(5) . 2_655
M68 M79 M72 102(4) . 2_655
M71 M79 M72 41(3) . 2_655
M68 M79 M72 121(4) 17_554 2_655
M71 M79 M72 114(4) 17_554 2_655
OZ2 M79 M72 55(3) . 2_655
M73 M79 M72 111(4) 17_554 2_655
M71 M79 M72 81(3) 3_665 2_655
M73 M79 M70 110(7) . 3_665
M70 M79 M70 58(4) . 3_665
M72 M79 M70 16(4) . 3_665
M68 M79 M70 135(4) . 3_665
M71 M79 M70 96(4) . 3_665
M68 M79 M70 70(3) 17_554 3_665
M71 M79 M70 102(3) 17_554 3_665
OZ2 M79 M70 56.4(17) . 3_665
M73 M79 M70 83(3) 17_554 3_665
M71 M79 M70 28(2) 3_665 3_665
M72 M79 M70 56(2) 2_655 3_665
M72 M70 M73 102(6) . .
M72 M70 M79 72(5) . .
M73 M70 M79 36(3) . .
M72 M70 M72 100(7) . 2_655
M73 M70 M72 103(5) . 2_655
M79 M70 M72 129(5) . 2_655
M72 M70 M71 132(6) . .
M73 M70 M71 38(4) . .
M79 M70 M71 75(5) . .
M72 M70 M71 75(5) 2_655 .
M72 M70 M70 24(4) . 3_665
M73 M70 M70 114(3) . 3_665
M79 M70 M70 93(4) . 3_665
M72 M70 M70 78(3) 2_655 3_665
M71 M70 M70 131(4) . 3_665
M72 M70 M70 83(4) . 2_655
M73 M70 M70 114(3) . 2_655
M79 M70 M70 129(3) . 2_655
M72 M70 M70 18(3) 2_655 2_655
M71 M70 M70 92(5) . 2_655
M70 M70 M70 60.000(4) 3_665 2_655
M72 M70 OZ2 65(4) . .
M73 M70 OZ2 62(2) . .
M79 M70 OZ2 68(3) . .
M72 M70 OZ2 64(3) 2_655 .
M71 M70 OZ2 70(4) . .
M70 M70 OZ2 61.2(7) 3_665 .
M70 M70 OZ2 61.2(7) 2_655 .
M72 M70 M72 49(4) . 3_665
M73 M70 M72 115(3) . 3_665
M79 M70 M72 109(4) . 3_665
M72 M70 M72 52(3) 2_655 3_665
M71 M70 M72 114(4) . 3_665
M70 M70 M72 26(2) 3_665 3_665
M70 M70 M72 34(2) 2_655 3_665
OZ2 M70 M72 53.6(18) . 3_665
M72 M70 M68 99(5) . .
M73 M70 M68 3(3) . .
M79 M70 M68 34(4) . .
M72 M70 M68 105(4) 2_655 .
M71 M70 M68 41(4) . .
M70 M70 M68 111.9(18) 3_665 .
M70 M70 M68 113.9(17) 2_655 .
OZ2 M70 M68 60.6(16) . .
M72 M70 M68 114(3) 3_665 .
M72 M70 M71 13(5) . 3_665
M73 M70 M71 90(4) . 3_665
M79 M70 M71 64(4) . 3_665
M72 M70 M71 98(4) 2_655 3_665
M71 M70 M71 119(6) . 3_665
M70 M70 M71 28.6(18) 3_665 3_665
M70 M70 M71 82(2) 2_655 3_665
OZ2 M70 M71 53.8(19) . 3_665
M72 M70 M71 50(3) 3_665 3_665
M68 M70 M71 87(2) . 3_665
M72 M70 M79 102(5) . 2_655
M73 M70 M79 87(3) . 2_655
M79 M70 M79 114(5) . 2_655
M72 M70 M79 16(4) 2_655 2_655
M71 M70 M79 62(4) . 2_655
M70 M70 M79 82.1(19) 3_665 2_655
M70 M70 M79 29.4(17) 2_655 2_655
OZ2 M70 M79 52.0(16) . 2_655
M72 M70 M79 57(3) 3_665 2_655
M68 M70 M79 88(2) . 2_655
M71 M70 M79 96(2) 3_665 2_655
M73 M71 M70 75(8) . .
M73 M71 M68 129(9) . 18_544
M70 M71 M68 135(7) . 18_544
M73 M71 M72 115(9) . 2_655
M70 M71 M72 55(4) . 2_655
M68 M71 M72 80(5) 18_544 2_655
M73 M71 M79 21(6) . .
M70 M71 M79 55(4) . .
M68 M71 M79 143(7) 18_544 .
M72 M71 M79 100(6) 2_655 .
M73 M71 M68 38(7) . .
M70 M71 M68 113(6) . .
M68 M71 M68 98(4) 18_544 .
M72 M71 M68 139(6) 2_655 .
M79 M71 M68 58(5) . .
M73 M71 M79 79(7) . 18_544
M70 M71 M79 137(5) . 18_544
M68 M71 M79 50(4) 18_544 18_544
M72 M71 M79 109(5) 2_655 18_544
M79 M71 M79 97(5) . 18_544
M68 M71 M79 49(3) . 18_544
M73 M71 M72 61(7) . .
M70 M71 M72 22(3) . .
M68 M71 M72 129(5) 18_544 .
M72 M71 M72 59(5) 2_655 .
M79 M71 M72 42(3) . .
M68 M71 M72 96(4) . .
M79 M71 M72 115(4) 18_544 .
M73 M71 OZ2 67(6) . .
M70 M71 OZ2 78(4) . .
M68 M71 OZ2 79(4) 18_544 .
M72 M71 OZ2 65(3) 2_655 .
M79 M71 OZ2 68(3) . .
M68 M71 OZ2 74(3) . .
M79 M71 OZ2 60(2) 18_544 .
M72 M71 OZ2 58(3) . .
M73 M71 M73 95(7) . 18_544
M70 M71 M73 131(5) . 18_544
M68 M71 M73 34(3) 18_544 18_544
M72 M71 M73 90(5) 2_655 18_544
M79 M71 M73 110(5) . 18_544
M68 M71 M73 70(3) . 18_544
M79 M71 M73 21.3(19) 18_544 18_544
M72 M71 M73 113(5) . 18_544
OZ2 M71 M73 55(2) . 18_544
M73 M71 M79 124(8) . 2_655
M70 M71 M79 90(5) . 2_655
M68 M71 M79 46(3) 18_544 2_655
M72 M71 M79 36(3) 2_655 2_655
M79 M71 M79 120(5) . 2_655
M68 M71 M79 121(5) . 2_655
M79 M71 M79 77(4) 18_544 2_655
M72 M71 M79 86(4) . 2_655
OZ2 M71 M79 57(2) . 2_655
M73 M71 M79 56(3) 18_544 2_655
M73 M71 M70 112(8) . 2_655
M70 M71 M70 60(4) . 2_655
M68 M71 M70 75(4) 18_544 2_655
M72 M71 M70 8(3) 2_655 2_655
M79 M71 M70 99(4) . 2_655
M68 M71 M70 131(4) . 2_655
M79 M71 M70 101(3) 18_544 2_655
M72 M71 M70 59(3) . 2_655
OZ2 M71 M70 56.9(18) . 2_655
M73 M71 M70 82(3) 18_544 2_655
M79 M71 M70 30(2) 2_655 2_655
M70 M72 M70 138(7) . 3_665
M70 M72 M79 62(6) . .
M70 M72 M79 148(8) 3_665 .
M70 M72 M71 159(7) . 3_665
M70 M72 M71 49(4) 3_665 3_665
M79 M72 M71 103(7) . 3_665
M70 M72 M73 44(4) . .
M70 M72 M73 143(5) 3_665 .
M79 M72 M73 25(3) . .
M71 M72 M73 116(5) 3_665 .
M70 M72 M72 105(5) . 3_665
M70 M72 M72 34(4) 3_665 3_665
M79 M72 M72 137(5) . 3_665
M71 M72 M72 75(7) 3_665 3_665
M73 M72 M72 117(4) . 3_665
M70 M72 M72 46(5) . 2_655
M70 M72 M72 94(4) 3_665 2_655
M79 M72 M72 94(8) . 2_655
M71 M72 M72 127(6) 3_665 2_655
M73 M72 M72 69(5) . 2_655
M72 M72 M72 59.994(3) 3_665 2_655
M70 M72 M73 146(6) . 3_665
M70 M72 M73 38(3) 3_665 3_665
M79 M72 M73 111(5) . 3_665
M71 M72 M73 21(3) 3_665 3_665
M73 M72 M73 115(4) . 3_665
M72 M72 M73 55(5) 3_665 3_665
M72 M72 M73 106(4) 2_655 3_665
M70 M72 OZ2 88(5) . .
M70 M72 OZ2 81(4) 3_665 .
M79 M72 OZ2 74(4) . .
M71 M72 OZ2 73(4) 3_665 .
M73 M72 OZ2 62(2) . .
M72 M72 OZ2 64.0(14) 3_665 .
M72 M72 OZ2 64.0(14) 2_655 .
M73 M72 OZ2 59(2) 3_665 .
M70 M72 M68 117(7) . 17_554
M70 M72 M68 99(6) 3_665 17_554
M79 M72 M68 55(4) . 17_554
M71 M72 M68 50(4) 3_665 17_554
M73 M72 M68 75(4) . 17_554
M72 M72 M68 118(6) 3_665 17_554
M72 M72 M68 133(3) 2_655 17_554
M73 M72 M68 64(4) 3_665 17_554
OZ2 M72 M68 74(3) . 17_554
M70 M72 M71 26(4) . .
M70 M72 M71 135(5) 3_665 .
M79 M72 M71 47(5) . .
M71 M72 M71 132(6) 3_665 .
M73 M72 M71 23(3) . .
M72 M72 M71 102(4) 3_665 .
M72 M72 M71 47(4) 2_655 .
M73 M72 M71 123(4) 3_665 .
OZ2 M72 M71 64(3) . .
M68 M72 M71 97(5) 17_554 .
M70 M72 M70 71(4) . 2_655
M70 M72 M70 68(3) 3_665 2_655
M79 M72 M70 116(6) . 2_655
M71 M72 M70 107(5) 3_665 2_655
M73 M72 M70 91(4) . 2_655
M72 M72 M70 35(3) 3_665 2_655
M72 M72 M70 25(3) 2_655 2_655
M73 M72 M70 86(3) 3_665 2_655
OZ2 M72 M70 62.3(18) . 2_655
M68 M72 M70 135(4) 17_554 2_655
M71 M72 M70 71(3) . 2_655
M79 M73 M71 138(10) . .
M79 M73 M68 103(9) . .
M71 M73 M68 119(10) . .
M79 M73 M70 72(7) . .
M71 M73 M70 67(7) . .
M68 M73 M70 174(7) . .
M79 M73 M72 47(6) . .
M71 M73 M72 96(8) . .
M68 M73 M72 140(6) . .
M70 M73 M72 34(3) . .
M79 M73 M72 103(8) . 2_655
M71 M73 M72 43(6) . 2_655
M68 M73 M72 143(5) . 2_655
M70 M73 M72 39(3) . 2_655
M72 M73 M72 56(4) . 2_655
M79 M73 OZ2 89(6) . .
M71 M73 OZ2 91(7) . .
M68 M73 OZ2 93(4) . .
M70 M73 OZ2 84(3) . .
M72 M73 OZ2 65(3) . .
M72 M73 OZ2 61(2) 2_655 .
M79 M73 M68 156(8) . 18_544
M71 M73 M68 34(7) . 18_544
M68 M73 M68 92(4) . 18_544
M70 M73 M68 93(5) . 18_544
M72 M73 M68 111(4) . 18_544
M72 M73 M68 57(3) 2_655 18_544
OZ2 M73 M68 71(2) . 18_544
M79 M73 M79 136(8) . 18_544
M71 M73 M79 79(7) . 18_544
M68 M73 M79 51(4) . 18_544
M70 M73 M79 131(4) . 18_544
M72 M73 M79 128(4) . 18_544
M72 M73 M79 92(3) 2_655 18_544
OZ2 M73 M79 63(2) . 18_544
M68 M73 M79 45(2) 18_544 18_544
M79 M73 M71 73(7) . 17_554
M71 M73 M71 141(8) . 17_554
M68 M73 M71 43(4) . 17_554
M70 M73 M71 131(4) . 17_554
M72 M73 M71 97(4) . 17_554
M72 M73 M71 124(4) 2_655 17_554
OZ2 M73 M71 63(2) . 17_554
M68 M73 M71 107(4) 18_544 17_554
M79 M73 M71 64(3) 18_544 17_554
M79 M73 M68 28(6) . 17_554
M71 M73 M68 150(8) . 17_554
M68 M73 M68 84(4) . 17_554
M70 M73 M68 89(4) . 17_554
M72 M73 M68 56(3) . 17_554
M72 M73 M68 107(3) 2_655 17_554
OZ2 M73 M68 68(2) . 17_554
M68 M73 M68 139(4) 18_544 17_554
M79 M73 M68 108(4) 18_544 17_554
M71 M73 M68 47(2) 17_554 17_554
M79 M73 M73 140(7) . 18_544
M71 M73 M73 65(7) . 18_544
M68 M73 M73 70(5) . 18_544
M70 M73 M73 113(3) . 18_544
M72 M73 M73 114(2) . 18_544
M72 M73 M73 74(2) 2_655 18_544
OZ2 M73 M73 53.3(8) . 18_544
M68 M73 M73 31.1(18) 18_544 18_544
M79 M73 M73 19(2) 18_544 18_544
M71 M73 M73 76(3) 17_554 18_544
M68 M73 M73 113(3) 17_554 18_544

loop_
_geom_bond_atom_site_label_1
_geom_bond_atom_site_label_2
_geom_bond_distance
_geom_bond_site_symmetry_2
M1A M1B 0.822(18) .
M1A O4 1.62(2) .
M1A O3 1.991(18) .
M1A O5 2.00(2) .
M1A O6 2.010(17) .
M1A O7 2.025(18) .
M1A O1 2.025(18) .
M1A O2 2.392(16) .
M1B O2 1.57(3) .
M1B O5 2.02(2) .
M1B O3 2.03(2) .
M1B O1 2.03(2) .
M1B O7 2.05(2) .
M1B O6 2.06(2) .
M1B O4 2.44(3) .
M1B M2B 3.19(4) .
M2A M2B 0.83(7) .
M2A O10 1.70(2) .
M2A O9 1.753(19) .
M2A O8 1.77(2) .
M2A O7 2.04(2) .
M2A O3 2.070(18) .
M2A O11 2.35(2) .
M2B O11 1.52(8) .
M2B O8 1.79(5) .
M2B O9 1.86(5) .
M2B O3 2.05(4) .
M2B O7 2.07(5) .
M2B O10 2.53(8) .
M3A M3B 0.65(2) .
M3A O13 1.69(3) .
M3A O14 1.765(19) .
M3A O15 1.79(2) .
M3A O6 2.018(19) .
M3A O3 2.02(2) .
M3A O12 2.40(3) .
M3B O15 1.71(2) .
M3B O14 1.72(2) .
M3B O12 1.77(4) .
M3B O6 2.08(2) .
M3B O3 2.12(2) .
M3B O13 2.33(5) .
M4A M4B 0.681(7) .
M4A O17 1.73(2) .
M4A O19 1.73(2) .
M4A O16 1.73(2) .
M4A O1 2.070(19) .
M4A O6 2.11(2) .
M4A O18 2.377(19) .
M4B O18 1.697(19) .
M4B O16 1.77(2) .
M4B O17 1.78(2) .
M4B O1 2.037(19) .
M4B O6 2.066(19) .
M4B O19 2.40(2) .
M5A M5B 0.76(4) .
M5A O22 1.65(2) .
M5A O21 1.79(2) .
M5A O20 1.798(19) .
M5A O1 2.036(17) .
M5A O5 2.052(19) .
M5A O23 2.45(2) .
M5B O20 1.71(3) .
M5B O23 1.70(5) .
M5B O21 1.77(3) .
M5B O1 2.09(3) .
M5B O5 2.16(3) .
M5B O22 2.41(5) .
M6A M6B 0.656(10) .
M6A O26 1.62(2) .
M6A O25 1.76(3) .
M6A O24 1.83(2) .
M6A O5 2.05(2) .
M6A O7 2.09(3) .
M6A O27 2.48(3) .
M6B O24 1.73(2) .
M6B O25 1.74(3) .
M6B O27 1.83(3) .
M6B O7 2.05(2) .
M6B O5 2.08(2) .
M6B O26 2.28(2) .
M7A M7B 0.823(18) .
M7A O33 1.632(17) .
M7A O31 1.979(18) .
M7A O32 2.007(17) .
M7A O30 2.003(16) .
M7A O28 2.013(18) .
M7A O34 2.01(2) .
M7A O29 2.351(17) .
M7B O29 1.53(3) .
M7B O28 1.96(2) .
M7B O32 2.02(2) .
M7B O34 2.04(2) .
M7B O31 2.06(2) .
M7B O30 2.06(2) .
M7B O33 2.45(3) .
M7B M9B 3.16(5) .
M8A M8B 0.756(6) .
M8A O37 1.66(4) .
M8A O35 1.81(2) .
M8A O36 1.90(3) .
M8A O34 1.977(19) .
M8A O28 2.03(2) .
M8A O38 2.43(4) .
M8B O36 1.69(2) .
M8B O38 1.71(3) .
M8B O35 1.79(2) .
M8B O28 2.07(2) .
M8B O34 2.17(2) .
M8B O37 2.40(3) .
M9A M9B 0.65(11) .
M9A O41 1.696(18) .
M9A O39 1.74(2) .
M9A O40 1.751(19) .
M9A O28 2.055(18) .
M9A O32 2.075(17) .
M9A O42 2.40(2) .
M9B O39 1.72(5) .
M9B O40 1.76(5) .
M9B O42 1.75(11) .
M9B O32 2.04(5) .
M9B O28 2.07(5) .
M9B O41 2.35(11) .
M9B C15 2.33(15) .
M10A M10B 0.599(13) .
M10A O44 1.63(2) .
M10A O43 1.76(2) .
M10A O46 1.78(2) .
M10A O32 2.08(2) .
M10A O31 2.078(19) .
M10A O45 2.493(17) .
M10B O46 1.77(2) .
M10B O43 1.77(2) .
M10B O45 1.89(2) .
M10B O32 2.00(2) .
M10B O31 2.02(2) .
M10B O44 2.23(2) .
M11 O50 1.682(18) .
M11 O47 1.76(2) .
M11 O48 1.765(19) .
M11 O31 2.055(17) .
M11 O30 2.058(17) .
M11 O49 2.459(18) .
M12A M12B 0.70(4) .
M12A O54 1.70(4) .
M12A O51 1.76(2) .
M12A O52 1.82(2) .
M12A O34 1.996(18) .
M12A O30 2.042(19) .
M12A O53 2.40(4) .
M12B O52 1.63(2) .
M12B O53 1.75(6) .
M12B O51 1.80(3) .
M12B O30 2.08(3) .
M12B O34 2.18(4) .
M12B O54 2.39(7) .
M13A M13B 0.910(11) .
M13A O59 1.58(2) .
M13A O58 2.020(18) .
M13A O55 2.033(16) .
M13A O61 2.046(18) .
M13A O57 2.044(18) .
M13A O56 2.045(17) .
M13A O60 2.40(3) .
M13B O60 1.49(3) .
M13B O57 2.049(19) .
M13B O55 2.046(18) .
M13B O56 2.063(18) .
M13B O61 2.06(2) .
M13B O58 2.07(2) .
M13B O59 2.49(3) .
M14A O64 1.690(18) .
M14A O63 1.754(19) .
M14A O62 1.75(2) .
M14A O56 2.052(16) .
M14A O61 2.059(17) .
M14A O65 2.39(2) .
M15A M15B 0.610(18) .
M15A O68 1.67(2) .
M15A O67 1.77(2) .
M15A O66 1.792(18) .
M15A O56 2.029(17) .
M15A O58 2.037(16) .
M15A O69 2.44(2) .
M15B O66 1.68(3) .
M15B O67 1.71(3) .
M15B O69 1.86(3) .
M15B O56 2.08(3) .
M15B O58 2.12(3) .
M15B O68 2.27(3) .
M16A M16B 0.741(6) .
M16A O73 1.74(4) .
M16A O71 1.782(19) .
M16A O70 1.81(2) .
M16A O55 2.019(19) .
M16A O58 2.036(16) .
M16A O72 2.33(4) .
M16B O72 1.60(4) .
M16B O70 1.76(2) .
M16B O71 1.80(2) .
M16B O58 2.10(2) .
M16B O55 2.12(2) .
M16B O73 2.47(4) .
M17A M17B 0.85(6) .
M17A O76 1.71(2) .
M17A O75 1.77(2) .
M17A O74 1.78(2) .
M17A O55 2.030(18) .
M17A O57 2.067(17) .
M17A O77 2.41(2) .
M17B O74 1.66(4) .
M17B O77 1.60(7) .
M17B O75 1.92(4) .
M17B O57 2.06(4) .
M17B O55 2.20(5) .
M17B O76 2.55(7) .
M18A M18B 0.538(16) .
M18A O80 1.62(2) .
M18A O78 1.82(2) .
M18A O79 1.80(3) .
M18A O61 2.06(2) .
M18A O57 2.04(2) .
M18A O81 2.46(2) .
M18B O78 1.73(2) .
M18B O79 1.80(3) .
M18B O81 1.93(2) .
M18B O61 1.98(2) .
M18B O57 2.02(2) .
M18B O80 2.16(2) .
M19A M19B 0.81(4) .
M19A O87 1.63(4) .
M19A O82 2.013(17) .
M19A O83 2.01(2) .
M19A O85 2.015(19) .
M19A O84 2.028(17) .
M19A O86 2.02(2) .
M19A O88 2.35(4) .
M19B O88 1.54(8) .
M19B O86 2.01(3) .
M19B O82 2.03(3) .
M19B O84 2.04(2) .
M19B O83 2.04(3) .
M19B O85 2.09(3) .
M19B O87 2.44(8) .
M19B M22B 3.207(17) .
M20A M20B 0.706(8) .
M20A O91 1.72(7) .
M20A O89 1.83(3) .
M20A O90 1.80(3) .
M20A O85 1.998(19) .
M20A O82 2.00(2) .
M20A O92 2.32(6) .
M20B O92 1.63(6) .
M20B O89 1.76(2) .
M20B O90 1.75(2) .
M20B O85 2.10(3) .
M20B O82 2.11(3) .
M20B O91 2.42(6) .
M21 O95 1.672(19) .
M21 O94 1.76(2) .
M21 O93 1.779(17) .
M21 O86 2.063(17) .
M21 O82 2.056(18) .
M21 O96 2.42(2) .
M22A M22B 0.76(4) .
M22A O99 1.67(8) .
M22A O98 1.79(3) .
M22A O97 1.83(3) .
M22A O84 2.01(2) .
M22A O86 2.06(2) .
M22A O100 2.43(8) .
M22B O100 1.68(4) .
M22B O97 1.73(2) .
M22B O98 1.80(2) .
M22B O86 2.047(19) .
M22B O84 2.07(2) .
M22B O99 2.43(4) .
M23A M23B 0.70(13) .
M23A O103 1.65(2) .
M23A O101 1.79(2) .
M23A O102 1.79(2) .
M23A O83 2.058(17) .
M23A O84 2.064(18) .
M23A O104 2.41(2) .
M23B O101 1.63(6) .
M23B O104 1.75(13) .
M23B O102 1.87(7) .
M23B O83 2.04(6) .
M23B O84 2.20(7) .
M23B O103 2.33(14) .
M24A M24B 0.76(4) .
M24A O107 1.71(3) .
M24A O105 1.74(2) .
M24A O106 1.80(2) .
M24A O83 2.060(19) .
M24A O85 2.056(19) .
M24A O108 2.37(2) .
M24B O108 1.62(5) .
M24B O106 1.72(3) .
M24B O105 1.86(3) .
M24B O83 2.01(3) .
M24B O85 2.14(3) .
M24B O107 2.47(6) .
M25A M25B 0.79(3) .
M25A O115 1.59(4) .
M25A O110 1.998(16) .
M25A O114 2.00(2) .
M25A O111 2.03(2) .
M25A O109 2.03(2) .
M25A O112 2.05(2) .
M25A O113 2.37(4) .
M25B O113 1.58(7) .
M25B O109 1.97(2) .
M25B O112 2.01(2) .
M25B O114 2.02(3) .
M25B O111 2.06(2) .
M25B O110 2.08(2) .
M25B O115 2.38(7) .
M25B M26B 3.150(12) .
M26A M26B 0.829(9) .
M26A O118 1.67(3) .
M26A O117 1.755(19) .
M26A O116 1.827(19) .
M26A O109 2.041(16) .
M26A O112 2.076(18) .
M26A O119 2.46(4) .
M26B O119 1.64(4) .
M26B O116 1.749(18) .
M26B O117 1.81(2) .
M26B O112 2.014(19) .
M26B O109 2.09(2) .
M26B O118 2.50(4) .
M27 O122 1.70(2) .
M27 O121 1.770(19) .
M27 O120 1.78(2) .
M27 O112 2.066(18) .
M27 O114 2.057(17) .
M27 O123 2.35(2) .
M28A M28B 0.76(3) .
M28A O127 1.72(2) .
M28A O125 1.74(2) .
M28A O124 1.772(19) .
M28A O110 2.024(18) .
M28A O114 2.056(19) .
M28A O126 2.34(2) .
M28B O126 1.59(4) .
M28B O125 1.70(3) .
M28B O124 1.81(3) .
M28B O114 2.11(3) .
M28B O110 2.13(3) .
M28B C11 2.52(12) .
M28B O127 2.48(4) .
M29A M29B 0.691(9) .
M29A O129 1.59(2) .
M29A O128 1.75(2) .
M29A O130 1.83(2) .
M29A O111 2.07(2) .
M29A O110 2.12(2) .
M29A O131 2.45(2) .
M29B O130 1.71(2) .
M29B O131 1.77(2) .
M29B O128 1.79(2) .
M29B O110 2.02(2) .
M29B O111 2.105(19) .
M29B O129 2.27(2) .
M30A M30B 0.79(4) .
M30A O135 1.66(2) .
M30A O133 1.787(19) .
M30A O132 1.79(2) .
M30A O111 1.988(18) .
M30A O109 2.039(16) .
M30A O134 2.42(2) .
M30B O133 1.65(3) .
M30B O134 1.70(5) .
M30B O132 1.71(3) .
M30B O111 2.18(3) .
M30B O109 2.25(3) .
M30B O135 2.43(5) .
M31A M31B 0.86(2) .
M31A O141 1.60(3) .
M31A O138 1.99(2) .
M31A O139 1.985(18) .
M31A O136 2.02(2) .
M31A O140 2.030(17) .
M31A O137 2.06(2) .
M31A O142 2.37(3) .
M31B O142 1.51(5) .
M31B O140 2.00(2) .
M31B O137 2.02(2) .
M31B O138 2.04(2) .
M31B O139 2.07(2) .
M31B O136 2.09(2) .
M31B O141 2.46(5) .
M31B M32B 3.178(16) .
M31B M34B 3.19(5) .
M32A M32B 0.807(8) .
M32A O143 1.759(18) .
M32A O145 1.76(4) .
M32A O144 1.80(2) .
M32A O140 2.02(2) .
M32A O138 2.065(17) .
M32A O146 2.41(5) .
M32B O146 1.61(4) .
M32B O144 1.75(2) .
M32B O143 1.85(2) .
M32B O138 2.07(2) .
M32B O140 2.11(2) .
M33A M33B 0.72(5) .
M33A O150 1.66(2) .
M33A O148 1.78(2) .
M33A O147 1.793(19) .
M33A O140 2.044(19) .
M33A O137 2.064(17) .
M33A O149 2.40(2) .
M33B O148 1.61(3) .
M33B O149 1.74(6) .
M33B O147 1.76(3) .
M33B O137 2.18(4) .
M33B O140 2.26(4) .
M33B O150 2.36(6) .
M34A M34B 0.65(5) .
M34A O151 1.75(2) .
M34A O152 1.755(17) .
M34A O153 1.88(3) .
M34A O137 1.996(19) .
M34A O136 2.036(18) .
M34A O154 2.17(3) .
M34B O154 1.52(6) .
M34B O151 1.81(5) .
M34B O152 1.88(5) .
M34B O136 2.04(5) .
M34B O137 2.04(5) .
M35A M35B 0.82(7) .
M35A O158 1.71(2) .
M35A O155 1.71(2) .
M35A O156 1.77(2) .
M35A O136 2.036(18) .
M35A O139 2.059(18) .
M35A O157 2.39(2) .
M35B O157 1.59(7) .
M35B O155 1.63(4) .
M35B O156 1.86(4) .
M35B O136 2.06(4) .
M35B O139 2.20(4) .
M35B O158 2.52(7) .
M36 O161 1.70(2) .
M36 O162 1.73(2) .
M36 O159 1.783(17) .
M36 O139 2.06(2) .
M36 O138 2.060(15) .
M36 O160 2.35(2) .
M37A M37B 0.77(7) .
M37A O169 1.56(4) .
M37A O166 1.99(3) .
M37A O164 2.00(2) .
M37A O165 2.00(3) .
M37A O168 2.04(2) .
M37A O167 2.05(3) .
M37A O163 2.41(4) .
M37A M38B 3.181(18) .
M37B O163 1.65(11) .
M37B O166 1.91(3) .
M37B O168 1.97(3) .
M37B O167 2.00(3) .
M37B O165 2.08(5) .
M37B O164 2.07(4) .
M37B O169 2.32(10) .
M37B M41A 3.14(3) .
M38A M38B 0.82(2) .
M38A O173 1.60(4) .
M38A O172 1.75(3) .
M38A O170 1.74(2) .
M38A O165 2.14(3) .
M38A O164 2.15(3) .
M38B O171 1.69(6) .
M38B O172 1.81(3) .
M38B O170 1.84(3) .
M38B O165 2.00(3) .
M38B O164 2.03(3) .
M38B O173 2.38(6) .
M39A O177 1.71(2) .
M39A O174 1.81(2) .
M39A O176 1.89(3) .
M39A O165 2.04(2) .
M39A O168 2.05(3) .
M39A O175 2.40(2) .
M40 O178 1.65(4) .
M40 O180 1.69(2) .
M40 O179 1.77(2) .
M40 O168 2.06(3) .
M40 O166 2.073(19) .
M40 O181 2.48(3) .
M41A M41B 0.794(11) .
M41A O184 1.70(3) .
M41A O182 1.78(2) .
M41A O183 1.87(3) .
M41A O167 1.99(3) .
M41A O166 2.07(2) .
M41A O185 2.42(3) .
M41B O185 1.65(3) .
M41B O183 1.77(3) .
M41B O182 1.79(2) .
M41B O166 2.14(3) .
M41B O167 2.15(3) .
M41B O184 2.49(3) .
M42 O186 1.71(3) .
M42 O187 1.75(3) .
M42 O189 1.81(3) .
M42 O164 2.02(2) .
M42 O167 2.05(2) .
M42 O188 2.45(2) .
M43A M43B 0.855(17) .
M43A O190 1.63(3) .
M43A O196 1.96(3) .
M43A O193 2.01(2) .
M43A O194 2.008(19) .
M43A O191 2.05(2) .
M43A O192 2.06(2) .
M43A O195 2.36(3) .
M43A M48A 3.190(11) .
M43B O195 1.52(4) .
M43B O191 1.98(2) .
M43B O192 2.00(2) .
M43B O194 2.04(2) .
M43B O193 2.07(2) .
M43B O196 2.08(3) .
M43B O190 2.48(4) .
M43B M45B 3.163(15) .
M44A M44B 0.75(3) .
M44A O199 1.70(2) .
M44A O198 1.76(2) .
M44A O197 1.79(2) .
M44A O193 2.02(2) .
M44A O191 2.008(18) .
M44A O200 2.50(3) .
M44B O197 1.66(4) .
M44B O198 1.71(4) .
M44B O200 1.79(4) .
M44B O191 2.10(4) .
M44B O193 2.17(4) .
M44B O199 2.43(4) .
M45A M45B 0.800(16) .
M45A O203 1.65(3) .
M45A O202 1.78(2) .
M45A O201 1.80(2) .
M45A O192 2.056(19) .
M45A O191 2.08(2) .
M45A O204 2.42(3) .
M45B O204 1.63(5) .
M45B O201 1.75(2) .
M45B O202 1.82(3) .
M45B O192 2.06(2) .
M45B O191 2.12(2) .
M45B O203 2.45(4) .
M45B C27 2.64(8) .
M46A M46B 0.71(6) .
M46A O207 1.68(2) .
M46A O205 1.80(2) .
M46A O208 1.81(3) .
M46A O194 2.04(2) .
M46A O192 2.046(18) .
M46A O206 2.41(2) .
M46B O206 1.70(7) .
M46B O205 1.75(3) .
M46B O208 1.82(4) .
M46B O194 2.06(4) .
M46B O192 2.10(4) .
M46B O207 2.39(7) .
M47A M47B 0.86(8) .
M47A O211 1.66(2) .
M47A O209 1.68(3) .
M47A O210 1.76(2) .
M47A O194 2.07(3) .
M47A O196 2.08(2) .
M47A O212 2.41(2) .
M47B O212 1.57(9) .
M47B O209 1.68(6) .
M47B O210 1.83(5) .
M47B O196 2.08(6) .
M47B O194 2.15(6) .
M47B C23 2.46(11) .
M47B O211 2.51(9) .
M48A M48B 0.725(7) .
M48A O216 1.69(2) .
M48A O214 1.80(2) .
M48A O213 1.88(3) .
M48A O193 1.98(2) .
M48A O196 2.02(2) .
M48A O215 2.43(2) .
M48B O213 1.70(2) .
M48B O215 1.75(2) .
M48B O214 1.76(2) .
M48B O196 2.10(3) .
M48B O193 2.16(2) .
M48B O216 2.39(2) .
Fe1 O8 1.95(2) .
Fe1 O151 1.966(18) 13_655
Fe1 O14 1.960(17) .
Fe1 O155 2.02(2) 13_655
Fe1 O218 2.03(2) .
Fe1 O217 2.08(2) .
Fe2 O124 1.97(2) 13_655
Fe2 O24 1.97(2) .
Fe2 O130 1.97(2) 13_655
Fe2 O9 1.99(2) .
Fe2 O220 2.05(2) .
Fe2 O219 2.09(2) .
Fe3 O35 1.966(18) .
Fe3 O51 1.98(2) .
Fe3 O15 1.97(2) .
Fe3 O16 2.00(2) .
Fe3 O222 2.042(18) .
Fe3 O221 2.078(17) .
Fe4 O20 1.948(19) .
Fe4 O62 1.971(19) .
Fe4 O78 1.971(18) .
Fe4 O17 1.99(2) .
Fe4 O223 2.047(16) .
Fe4 O224 2.060(18) .
Fe5 O21 1.95(2) .
Fe5 O89 1.97(2) .
Fe5 O105 1.97(2) .
Fe5 O25 1.99(2) .
Fe5 O225 2.03(2) .
Fe5 O226 2.06(2) .
Fe6 O63 1.947(19) .
Fe6 O47 1.96(2) .
Fe6 O66 1.973(18) .
Fe6 O52 1.989(18) .
Fe6 O227 2.053(18) .
Fe6 O228 2.054(17) .
Fe7 O79 1.940(18) .
Fe7 O90 1.96(2) .
Fe7 O93 1.967(18) .
Fe7 O74 1.98(2) .
Fe7 O230 2.05(2) .
Fe7 O229 2.062(19) .
Fe8 O106 1.935(19) .
Fe8 O101 1.94(2) .
Fe8 O120 1.97(2) 13_655
Fe8 O125 1.99(2) 13_655
Fe8 O232 2.04(2) .
Fe8 O231 2.08(2) .
Fe9 O121 1.945(19) .
Fe9 O116 1.967(19) .
Fe9 O48 1.963(19) .
Fe9 O43 2.00(2) .
Fe9 O234 2.008(19) .
Fe9 O233 2.072(15) .
Fe10 O132 1.969(19) .
Fe10 O67 1.94(2) .
Fe10 O70 1.96(2) .
Fe10 O117 1.984(18) .
Fe10 O235 2.030(19) .
Fe10 O236 2.085(16) .
Fe11 O147 1.94(2) .
Fe11 O75 1.97(2) .
Fe11 O71 1.990(17) .
Fe11 O143 1.987(18) .
Fe11 O237 2.06(2) .
Fe11 O238 2.079(19) .
Fe12 O94 1.96(2) .
Fe12 O162 1.99(2) .
Fe12 O97 1.99(2) .
Fe12 O144 2.000(19) .
Fe12 O239 2.02(2) .
Fe12 O240 2.06(2) .
Fe13 O102 1.92(2) .
Fe13 O98 1.98(2) .
Fe13 O39 1.99(2) 13_655
Fe13 O46 2.008(18) 13_655
Fe13 O241 2.053(18) .
Fe13 O242 2.060(17) .
Fe14 O152 1.959(16) .
Fe14 O128 1.97(2) .
Fe14 O133 1.975(17) .
Fe14 O148 1.98(2) .
Fe14 O243 2.09(2) .
Fe14 O244 2.100(18) .
Fe15 O36 1.96(2) 13_655
Fe15 O159 1.962(19) .
Fe15 O156 1.95(2) .
Fe15 O40 1.99(2) 13_655
Fe15 O246 2.042(17) .
Fe15 O245 2.05(2) .
Fe16 O176 1.84(3) .
Fe16 O183 1.97(2) 17_554
Fe16 O172 1.99(2) .
Fe16 O178 2.07(4) 17_554
Fe16 O248 2.06(3) .
Fe16 O247 2.07(2) .
Fe17 O189 1.88(3) .
Fe17 O213 1.99(2) 3_665
Fe17 O170 1.99(2) .
Fe17 O209 2.04(3) 3_665
Fe17 O250 2.08(2) .
Fe17 O249 2.07(2) .
Fe18 O174 1.94(3) .
Fe18 O205 1.95(2) 17_554
Fe18 O210 1.97(3) 17_554
Fe18 O179 1.99(3) .
Fe18 O251 2.04(2) .
Fe18 O252 2.06(2) .
Fe19 O208 1.92(3) .
Fe19 O182 1.97(2) .
Fe19 O187 1.97(3) .
Fe19 O201 1.989(19) .
Fe19 O254 2.04(2) .
Fe19 O253 2.06(2) .
Fe20 O214 1.97(2) 3_665
Fe20 O202 1.98(2) .
Fe20 O197 1.98(2) .
Fe20 O198 1.98(2) 3_665
Fe20 O255 2.046(19) .
Fe20 O256 2.104(17) .
O11 C9 1.46(11) .
O36 Fe15 1.96(2) 13_655
O39 Fe13 1.99(2) 13_655
O40 Fe15 1.99(2) 13_655
O42 C15 0.95(9) .
O46 Fe13 2.008(18) 13_655
O49 C19 1.34(9) .
O65 C5 1.35(8) .
O69 C21 1.41(8) .
O77 C13 1.52(12) .
O81 C17 1.43(8) .
O104 C7 1.38(6) .
O120 Fe8 1.97(2) 13_655
O123 C3 1.27(4) .
O124 Fe2 1.97(2) 13_655
O125 Fe8 1.99(2) 13_655
O126 C11 1.27(12) .
O130 Fe2 1.97(2) 13_655
O151 Fe1 1.966(18) 13_655
O155 Fe1 2.02(2) 13_655
O160 C1 1.25(6) .
O175 C25 1.33(8) .
O178 Fe16 2.07(4) 18_544
O183 Fe16 1.97(2) 18_544
O198 Fe20 1.98(2) 2_655
O204 C27 1.38(8) .
O205 Fe18 1.95(3) 18_544
O206 C29 1.44(6) .
O209 Fe17 2.04(3) 2_655
O210 Fe18 1.97(3) 18_544
O212 C23 1.25(7) .
O213 Fe17 1.99(2) 2_655
O214 Fe20 1.97(2) 2_655
O220 C9 1.35(11) .
O220 C11 1.60(12) 13_655
O227 C5 1.44(8) .
O229 C17 1.33(8) .
O234 C19 1.45(9) .
O234 C3 1.36(4) .
O235 C21 1.25(8) .
O237 C13 1.19(12) .
O239 C1 1.37(6) .
O241 C7 1.30(6) .
O241 C15 1.78(10) 13_655
O248 C25 1.34(8) .
O250 C23 1.49(7) 3_665
O254 C29 1.28(6) .
O255 C27 1.34(8) .
O291 O308 1.45(9) .
O308 O341 1.58(10) .
O314 O315 1.43(12) .
O325 O329 2.16(17) .
O327 O335 1.53(15) .
O330 O337 1.47(14) 18_544
O337 O330 1.47(14) 17_554
C1 C2 1.61(7) .
C3 C4 1.62(6) .
C7 C8 1.53(7) .
C8 C16 1.44(8) 13_655
C11 O220 1.60(12) 13_655
C13 C14 2.05(15) .
C15 O241 1.78(10) 13_655
C15 C16 1.78(12) .
C16 C8 1.44(8) 13_655
C17 C18 1.60(9) .
C21 C22 1.76(11) .
C23 C24 1.49(9) .
C23 O250 1.49(7) 2_655
C25 C26 1.64(10) .
C27 C28 1.68(10) .
C29 C30 1.57(9) .
OZ1 M56 2.15(6) .
OZ1 M56 2.15(6) 13_655
OZ1 M55 2.20(6) 13_655
OZ1 M55 2.20(6) .
OZ1 M52 2.19(5) .
OZ1 M52 2.19(5) 13_655
OZ1 M67 2.19(4) .
OZ1 M67 2.19(4) 13_655
OZ1 M57 2.23(6) 13_655
OZ1 M57 2.23(6) .
OZ1 M60 2.21(5) .
OZ1 M60 2.21(5) 13_655
M50 M58 1.06(6) .
M50 M60 1.59(7) .
M50 M57 1.67(8) .
M50 M63 1.75(9) .
M50 M56 1.82(7) .
M50 M55 2.00(9) .
M50 M51 2.60(7) .
M50 M65 2.60(10) .
M50 M61 2.66(7) .
M50 M62 2.74(8) .
M50 M64 2.79(9) .
M50 M53 2.83(8) 13_655
M51 M66 1.12(6) .
M51 M63 1.29(9) .
M51 M60 1.56(7) .
M51 M54 1.70(8) .
M51 M67 1.57(7) .
M51 M61 2.40(6) .
M51 M62 2.91(7) .
M51 M59 2.91(10) 13_655
M51 M64 2.92(7) 13_655
M51 M58 3.01(6) .
M51 M53 2.96(7) .
M52 M61 1.11(6) .
M52 M65 1.22(8) .
M52 M59 1.43(9) .
M52 M55 1.72(8) 13_655
M52 M62 1.77(8) 13_655
M52 M56 1.94(9) .
M52 M54 1.99(9) .
M52 M63 2.31(11) .
M52 M64 2.24(9) 13_655
M52 M58 2.54(8) 13_655
M52 M53 2.67(8) 13_655
M53 M59 1.40(9) 13_655
M53 M67 1.41(6) .
M53 M56 1.40(7) 13_655
M53 M65 1.96(11) 13_655
M53 M57 1.86(8) 13_655
M53 M66 2.01(9) .
M53 M52 2.67(8) 13_655
M53 M61 2.89(7) 13_655
M53 M50 2.83(8) 13_655
M53 M58 2.83(7) 13_655
M53 M54 2.90(9) .
M53 M62 3.02(7) .
M54 M64 1.29(8) 13_655
M54 M67 1.79(8) .
M54 M61 1.81(8) .
M54 M63 1.91(11) .
M54 M55 1.94(10) 13_655
M54 M66 2.13(10) .
M54 M57 2.02(10) 13_655
M54 M58 2.56(9) 13_655
M54 M60 2.82(10) .
M55 M58 0.96(7) .
M55 M64 1.23(7) .
M55 M57 1.46(9) .
M55 M62 1.71(7) .
M55 M52 1.72(8) 13_655
M55 M54 1.94(10) 13_655
M55 M60 1.98(9) .
M55 M61 2.53(8) 13_655
M55 M59 2.60(12) 13_655
M55 M67 2.82(8) 13_655
M56 M65 1.03(8) .
M56 M53 1.40(7) 13_655
M56 M59 1.48(10) .
M56 M61 1.69(8) .
M56 M57 1.76(8) .
M56 M63 1.99(11) .
M56 M67 2.17(8) 13_655
M56 M58 2.20(8) .
M56 M60 2.78(9) .
M57 M58 1.12(6) .
M57 M64 1.46(7) .
M57 M67 1.92(7) 13_655
M57 M53 1.86(8) 13_655
M57 M54 2.02(10) 13_655
M57 M60 2.58(9) .
M57 M65 2.76(10) .
M57 M66 2.71(9) 13_655
M58 M60 1.63(7) .
M58 M64 1.80(9) .
M58 M62 2.12(8) .
M58 M63 2.42(10) .
M58 M52 2.54(8) 13_655
M58 M54 2.56(9) 13_655
M58 M67 2.86(6) 13_655
M59 M65 1.27(10) .
M59 M53 1.40(9) 13_655
M59 M67 1.76(10) 13_655
M59 M62 1.75(9) 13_655
M59 M66 1.87(10) 13_655
M59 M61 2.05(10) .
M59 M60 2.39(11) 13_655
M59 M55 2.60(12) 13_655
M60 M66 1.48(7) .
M60 M62 1.64(7) .
M60 M63 1.64(10) .
M60 M67 2.12(8) .
M60 M59 2.39(11) 13_655
M60 M52 2.66(9) 13_655
M61 M65 1.03(8) .
M61 M63 1.43(9) .
M61 M55 2.53(8) 13_655
M61 M64 2.63(8) 13_655
M61 M62 2.87(6) 13_655
M62 M59 1.75(9) 13_655
M62 M52 1.77(8) 13_655
M62 M66 2.19(8) .
M62 M65 2.61(10) 13_655
M62 M67 2.68(7) .
M62 M64 2.82(8) .
M62 M61 2.87(6) 13_655
M63 M65 2.06(12) .
M63 M66 2.12(11) .
M63 M67 2.44(11) .
M64 M54 1.29(7) 13_655
M64 M52 2.24(9) 13_655
M64 M67 2.41(8) 13_655
M64 M61 2.63(8) 13_655
M64 M51 2.92(7) 13_655
M64 M66 3.06(9) 13_655
M64 M53 2.98(8) 13_655
M65 M53 1.96(11) 13_655
M65 M67 2.71(9) 13_655
M65 M62 2.61(10) 13_655
M65 M66 3.02(10) 13_655
M66 M67 0.83(7) .
M66 M59 1.87(10) 13_655
M66 M57 2.71(9) 13_655
M66 M56 2.73(9) 13_655
M66 M65 3.02(10) 13_655
M67 M59 1.76(10) 13_655
M67 M57 1.92(7) 13_655
M67 M56 2.17(8) 13_655
M67 M64 2.41(8) 13_655
M67 M65 2.71(9) 13_655
OZ2 M73 2.21(5) 3_665
OZ2 M73 2.21(5) 18_544
OZ2 M73 2.21(5) 16_654
OZ2 M73 2.21(5) .
OZ2 M73 2.21(5) 17_554
OZ2 M73 2.21(5) 2_655
OZ2 M72 2.27(7) 3_665
OZ2 M72 2.27(7) .
OZ2 M72 2.27(7) 2_655
OZ2 M72 2.27(7) 18_544
OZ2 M72 2.27(7) 16_654
OZ2 M72 2.27(7) 17_554
M68 M73 1.37(7) .
M68 M79 1.78(10) .
M68 M71 1.68(9) 17_554
M68 M79 1.80(8) 18_544
M68 M71 1.96(11) .
M68 M72 2.17(10) 18_544
M68 M73 2.34(10) 17_554
M68 M73 2.52(10) 18_544
M68 M70 2.76(9) .
M68 M68 2.75(8) 17_554
M68 M68 2.75(8) 18_544
M68 M70 2.79(8) 17_554
M79 M73 0.88(8) .
M79 M70 1.40(7) .
M79 M72 1.51(9) .
M79 M71 1.65(11) .
M79 M68 1.80(8) 17_554
M79 M71 2.31(10) 17_554
M79 M73 2.31(8) 17_554
M79 M71 2.51(11) 3_665
M79 M72 2.57(13) 2_655
M79 M70 2.84(8) 3_665
M70 M72 1.13(9) .
M70 M73 1.40(6) .
M70 M72 1.45(9) 2_655
M70 M71 1.33(8) .
M70 M70 2.40(6) 3_665
M70 M70 2.40(6) 2_655
M70 M72 2.53(6) 3_665
M70 M71 2.78(9) 3_665
M70 M79 2.84(8) 2_655
M71 M73 0.89(9) .
M71 M68 1.68(9) 18_544
M71 M72 1.70(11) 2_655
M71 M79 2.31(10) 18_544
M71 M72 2.25(13) .
M71 M73 2.40(9) 18_544
M71 M79 2.51(11) 2_655
M71 M70 2.78(9) 2_655
M72 M70 1.45(9) 3_665
M72 M71 1.70(11) 3_665
M72 M73 1.97(11) .
M72 M72 1.99(11) 3_665
M72 M72 1.99(11) 2_655
M72 M73 2.23(12) 3_665
M72 M68 2.17(10) 17_554
M72 M70 2.53(6) 2_655
M73 M72 2.23(12) 2_655
M73 M68 2.34(10) 18_544
M73 M79 2.31(8) 18_544
M73 M71 2.40(9) 17_554
M73 M68 2.52(10) 17_554
M73 M73 2.64(7) 18_544
